data_4343104
loop_
_publ_author_name
'Bonakdarzadeh, Pia'
'Topi\'c, Filip'
'Kalenius, Elina'
'Bhowmik, Sandip'
'Sato, Sota'
'Groessl, Michael'
'Knochenmuss, Richard'
'Rissanen, Kari'

_publ_section_title
;
 DOSY NMR, X-ray Structural and Ion-Mobility Mass Spectrometric Studies on
 Electron-Deficient and Electron-Rich M6L4 Coordination Cages.
;
_journal_issue 12
_journal_name_full 'Inorganic chemistry'
_journal_page_first 6055
_journal_page_last 6061
_journal_paper_doi 10.1021/acs.inorgchem.5b01082
_journal_volume 54
_journal_year 2015
_chemical_formula_moiety 'C270 H204 F12 N12 P12 Pt6'
_chemical_formula_sum 'C270 H204 F12 N12 P12 Pt6'
_chemical_formula_weight 5386.62
_space_group_crystal_system triclinic
_space_group_IT_number 2
_space_group_name_Hall '-P 1'
_space_group_name_H-M_alt 'P -1'
_symmetry_space_group_name_Hall '-P 1'
_symmetry_space_group_name_H-M 'P -1'
_atom_sites_solution_hydrogens geom
_atom_sites_solution_primary iterative
_atom_sites_solution_secondary difmap
_audit_creation_method SHELXL-2014/7
_cell_angle_alpha 82.93(3)
_cell_angle_beta 74.48(3)
_cell_angle_gamma 75.43(3)
_cell_formula_units_Z 2
_cell_length_a 27.774(6)
_cell_length_b 30.851(6)
_cell_length_c 33.238(7)
_cell_measurement_temperature 293(2)
_cell_volume 26512(11)
_computing_cell_refinement 'HKL2000 (Otwinowski & Minor 1997)'
_computing_data_collection 'KEK ugui'
_computing_data_reduction 'HKL2000 (Otwinowski & Minor 1997)'
_computing_structure_refinement 'SHELXL-2014/7 (Sheldrick, 2008)'
_computing_structure_solution 'Superflip (Palatinus & Chapuis, 2007)'
_diffrn_ambient_temperature 293(2)
_diffrn_detector CMOS
_diffrn_detector_area_resol_mean 5.81
_diffrn_detector_type 'Dectris PILATUS 2M-F'
_diffrn_measured_fraction_theta_full 0.929
_diffrn_measured_fraction_theta_max 0.929
_diffrn_radiation_monochromator Si(111)
_diffrn_radiation_probe x-ray
_diffrn_radiation_wavelength 0.96000
_diffrn_reflns_av_R_equivalents 0.0534
_diffrn_reflns_av_unetI/netI 0.0653
_diffrn_reflns_laue_measured_fraction_full 0.929
_diffrn_reflns_laue_measured_fraction_max 0.929
_diffrn_reflns_limit_h_max 22
_diffrn_reflns_limit_h_min -22
_diffrn_reflns_limit_k_max 27
_diffrn_reflns_limit_k_min -28
_diffrn_reflns_limit_l_max 30
_diffrn_reflns_limit_l_min -30
_diffrn_reflns_number 69517
_diffrn_reflns_point_group_measured_fraction_full 0.929
_diffrn_reflns_point_group_measured_fraction_max 0.929
_diffrn_reflns_theta_full 25.850
_diffrn_reflns_theta_max 25.850
_diffrn_reflns_theta_min 1.223
_diffrn_source synchrotron
_diffrn_source_type 'KEK Photon Factory beamline BL1A'
_exptl_absorpt_coefficient_mu 2.342
_exptl_absorpt_correction_type semi-empirical
_exptl_crystal_colour yellow
_exptl_crystal_density_diffrn 0.675
_exptl_crystal_density_method 'not measured'
_exptl_crystal_description block
_exptl_crystal_F_000 5328
_exptl_crystal_size_max 0.300
_exptl_crystal_size_mid 0.200
_exptl_crystal_size_min 0.200
_refine_diff_density_max 0.445
_refine_diff_density_min -0.550
_refine_diff_density_rms 0.065
_refine_ls_extinction_method none
_refine_ls_goodness_of_fit_ref 1.064
_refine_ls_hydrogen_treatment constr
_refine_ls_matrix_type full
_refine_ls_number_parameters 2209
_refine_ls_number_reflns 38674
_refine_ls_number_restraints 7788
_refine_ls_restrained_S_all 1.022
_refine_ls_R_factor_all 0.0802
_refine_ls_R_factor_gt 0.0686
_refine_ls_shift/su_max 0.002
_refine_ls_shift/su_mean 0.000
_refine_ls_structure_factor_coef Fsqd
_refine_ls_weighting_details 'w=1/[\s^2^(Fo^2^)+(0.1660P)^2^] where P=(Fo^2^+2Fc^2^)/3'
_refine_ls_weighting_scheme calc
_refine_ls_wR_factor_gt 0.2368
_refine_ls_wR_factor_ref 0.2503
_reflns_Friedel_coverage 0.000
_reflns_number_gt 27687
_reflns_number_total 38674
_reflns_threshold_expression 'I > 2\s(I)'
_cod_data_source_file ic5b01082_si_004.cif
_cod_data_source_block 1a
_cod_depositor_comments 'Adding full bibliography for 4343103--4343105.cif.'
_cod_database_code 4343104
_shelx_shelxl_version_number 2014/7
_shelx_space_group_comment
;
The symmetry employed for this shelxl refinement is uniquely defined
by the following loop, which should always be used as a source of
symmetry information in preference to the above space-group names.
They are only intended as comments.
;
_shelx_estimated_absorpt_t_min 0.540
_shelx_estimated_absorpt_t_max 0.652

loop_
_space_group_symop_operation_xyz
'x, y, z'
'-x, -y, -z'

loop_
_atom_site_label
_atom_site_type_symbol
_atom_site_fract_x
_atom_site_fract_y
_atom_site_fract_z
_atom_site_U_iso_or_equiv
_atom_site_adp_type
_atom_site_occupancy
_atom_site_site_symmetry_order
_atom_site_calc_flag
_atom_site_refinement_flags_posn
_atom_site_refinement_flags_adp
Pt1 Pt 0.62522(2) 0.02688(2) 0.12184(2) 0.1820(2) Uani 1 1 d . U
Pt2 Pt 0.54642(2) 0.19148(2) 0.63865(2) 0.1557(2) Uani 1 1 d . U
Pt3 Pt 0.26526(2) 0.57232(2) 0.29606(2) 0.1547(2) Uani 1 1 d . U
Pt4 Pt 1.17869(2) 0.08501(2) 0.25920(2) 0.2114(3) Uani 1 1 d . U
Pt5 Pt 0.88142(2) 0.48335(2) -0.10296(2) 0.1839(3) Uani 1 1 d . U
Pt6 Pt 0.81243(2) 0.62646(2) 0.41316(2) 0.1621(2) Uani 1 1 d . U
N1_1 N 0.5850(3) 0.0726(3) 0.1681(2) 0.168(3) Uani 1 1 d D U
C2_1 C 0.5872(4) 0.0603(3) 0.2073(3) 0.199(5) Uani 1 1 d D U
H2_1 H 0.6049 0.0314 0.2133 0.239 Uiso 1 1 calc R U
C3_1 C 0.5647(4) 0.0882(3) 0.2390(3) 0.217(6) Uani 1 1 d D U
H3_1 H 0.5684 0.0788 0.2659 0.261 Uiso 1 1 calc R U
C4_1 C 0.5363(4) 0.1305(3) 0.2313(3) 0.205(5) Uani 1 1 d D U
C5_1 C 0.5348(5) 0.1437(4) 0.1902(3) 0.253(7) Uani 1 1 d D U
H5_1 H 0.5169 0.1722 0.1833 0.303 Uiso 1 1 calc R U
C6_1 C 0.5601(5) 0.1139(3) 0.1601(3) 0.205(5) Uani 1 1 d D U
H6_1 H 0.5597 0.1232 0.1325 0.246 Uiso 1 1 calc R U
C7_1 C 0.5131(5) 0.1611(4) 0.2647(3) 0.228(6) Uani 1 1 d D U
C8_1 C 0.4934(5) 0.1844(3) 0.2920(3) 0.219(6) Uani 1 1 d D U
C25_1 C 0.4735(2) 0.21733(19) 0.32287(17) 0.206(5) Uani 1 1 d DG U
C26_1 C 0.4836(2) 0.20629(16) 0.3621(2) 0.228(6) Uani 1 1 d DG U
F31_1 F 0.5113(4) 0.1662(2) 0.3699(2) 0.271(4) Uani 1 1 d D U
N9_1 N 0.5242(3) 0.1999(3) 0.5822(2) 0.165(3) Uani 1 1 d D U
C10_1 C 0.5011(3) 0.2403(3) 0.5686(3) 0.184(4) Uani 1 1 d D U
H10_1 H 0.4932 0.2642 0.5856 0.221 Uiso 1 1 calc R U
C11_1 C 0.4884(3) 0.2481(3) 0.5307(3) 0.191(4) Uani 1 1 d D U
H11_1 H 0.4735 0.2769 0.5217 0.229 Uiso 1 1 calc R U
C12_1 C 0.4982(4) 0.2123(3) 0.5061(2) 0.188(4) Uani 1 1 d D U
C13_1 C 0.5240(4) 0.1709(3) 0.5197(3) 0.194(5) Uani 1 1 d D U
H13_1 H 0.5335 0.1465 0.5031 0.232 Uiso 1 1 calc R U
C14_1 C 0.5355(4) 0.1661(3) 0.5576(3) 0.183(4) Uani 1 1 d D U
H14_1 H 0.5520 0.1380 0.5667 0.219 Uiso 1 1 calc R U
C15_1 C 0.4851(4) 0.2198(4) 0.4658(3) 0.200(5) Uani 1 1 d D U
C16_1 C 0.4754(5) 0.2269(4) 0.4334(3) 0.212(5) Uani 1 1 d D U
C27_1 C 0.4639(2) 0.2371(2) 0.39289(14) 0.208(5) Uani 1 1 d DG U
C28_1 C 0.4341(2) 0.27905(19) 0.38448(17) 0.193(4) Uani 1 1 d DG U
F32_1 F 0.4157(3) 0.3078(2) 0.41358(18) 0.236(3) Uani 1 1 d D U
N17_1 N 0.2957(3) 0.5044(2) 0.3094(2) 0.159(2) Uani 1 1 d D U
C18_1 C 0.3088(3) 0.4755(3) 0.2796(3) 0.179(4) Uani 1 1 d D U
H18_1 H 0.3008 0.4852 0.2541 0.215 Uiso 1 1 calc R U
C19_1 C 0.3338(3) 0.4319(3) 0.2856(3) 0.186(4) Uani 1 1 d D U
H19_1 H 0.3441 0.4129 0.2637 0.224 Uiso 1 1 calc R U
C20_1 C 0.3437(4) 0.4161(3) 0.3238(3) 0.171(3) Uani 1 1 d D U
C21_1 C 0.3289(5) 0.4465(3) 0.3544(3) 0.218(6) Uani 1 1 d D U
H21_1 H 0.3349 0.4375 0.3806 0.261 Uiso 1 1 calc R U
C22_1 C 0.3054(4) 0.4897(3) 0.3461(3) 0.189(4) Uani 1 1 d D U
H22_1 H 0.2958 0.5098 0.3671 0.227 Uiso 1 1 calc R U
C23_1 C 0.3707(5) 0.3701(3) 0.3313(3) 0.214(5) Uani 1 1 d D U
C24_1 C 0.3955(4) 0.3343(3) 0.3374(3) 0.207(5) Uani 1 1 d D U
C29_1 C 0.4239(2) 0.29009(16) 0.34527(19) 0.199(5) Uani 1 1 d DG U
C30_1 C 0.4437(2) 0.2592(2) 0.31446(14) 0.214(5) Uani 1 1 d DG U
F33_1 F 0.4320(4) 0.2692(3) 0.2777(2) 0.281(4) Uani 1 1 d D U
N1_2 N 0.6858(3) 0.0568(3) 0.1156(3) 0.181(3) Uani 1 1 d D U
C2_2 C 0.6886(4) 0.0934(4) 0.0897(3) 0.223(5) Uani 1 1 d D U
H2_2 H 0.6634 0.1043 0.0750 0.267 Uiso 1 1 calc R U
C3_2 C 0.7271(4) 0.1154(3) 0.0840(3) 0.228(6) Uani 1 1 d D U
H3_2 H 0.7277 0.1410 0.0661 0.274 Uiso 1 1 calc R U
C4_2 C 0.7654(4) 0.0991(4) 0.1052(4) 0.232(6) Uani 1 1 d D U
C5_2 C 0.7616(5) 0.0625(4) 0.1333(4) 0.240(6) Uani 1 1 d D U
H5_2 H 0.7853 0.0517 0.1494 0.288 Uiso 1 1 calc R U
C6_2 C 0.7217(4) 0.0425(4) 0.1367(4) 0.213(5) Uani 1 1 d D U
H6_2 H 0.7197 0.0174 0.1550 0.255 Uiso 1 1 calc R U
C7_2 C 0.8079(5) 0.1208(5) 0.0990(4) 0.257(7) Uani 1 1 d D U
C8_2 C 0.8386(5) 0.1415(4) 0.0941(5) 0.258(7) Uani 1 1 d D U
C25_2 C 0.8779(3) 0.1661(2) 0.0879(2) 0.263(7) Uani 1 1 d DG U
C26_2 C 0.8759(2) 0.2045(3) 0.0612(2) 0.242(6) Uani 1 1 d DG U
F31_2 F 0.8394(3) 0.2164(4) 0.0407(3) 0.307(5) Uani 1 1 d D U
N9_2 N 0.8907(3) 0.4225(3) -0.0710(2) 0.175(3) Uani 1 1 d D U
C10_2 C 0.9266(4) 0.4112(3) -0.0491(3) 0.213(5) Uani 1 1 d D U
H10_2 H 0.9482 0.4304 -0.0512 0.255 Uiso 1 1 calc R U
C11_2 C 0.9328(4) 0.3730(4) -0.0241(3) 0.239(6) Uani 1 1 d D U
H11_2 H 0.9573 0.3673 -0.0085 0.287 Uiso 1 1 calc R U
C12_2 C 0.9028(5) 0.3425(4) -0.0217(4) 0.234(6) Uani 1 1 d D U
C13_2 C 0.8644(4) 0.3549(4) -0.0433(4) 0.220(5) Uani 1 1 d D U
H13_2 H 0.8421 0.3364 -0.0419 0.264 Uiso 1 1 calc R U
C14_2 C 0.8600(4) 0.3947(4) -0.0665(3) 0.189(4) Uani 1 1 d D U
H14_2 H 0.8336 0.4029 -0.0802 0.227 Uiso 1 1 calc R U
C15_2 C 0.9086(6) 0.3016(4) 0.0053(5) 0.297(6) Uani 1 1 d D U
C16_2 C 0.9112(5) 0.2690(4) 0.0271(4) 0.297(6) Uani 1 1 d D U
C27_2 C 0.9130(3) 0.2293(2) 0.0552(2) 0.256(7) Uani 1 1 d DG U
C28_2 C 0.9521(3) 0.2156(2) 0.0759(2) 0.272(8) Uani 1 1 d DG U
F32_2 F 0.9862(3) 0.2405(4) 0.0699(3) 0.320(5) Uani 1 1 d D U
N17_2 N 1.1307(4) 0.1034(4) 0.2192(3) 0.224(4) Uani 1 1 d D U
C18_2 C 1.0984(5) 0.0790(4) 0.2168(3) 0.250(6) Uani 1 1 d D U
H18_2 H 1.1000 0.0513 0.2319 0.301 Uiso 1 1 calc R U
C19_2 C 1.0629(4) 0.0925(4) 0.1935(4) 0.288(8) Uani 1 1 d D U
H19_2 H 1.0393 0.0754 0.1944 0.345 Uiso 1 1 calc R U
C20_2 C 1.0624(4) 0.1318(4) 0.1685(4) 0.248(6) Uani 1 1 d D U
C21_2 C 1.0944(5) 0.1578(4) 0.1728(5) 0.275(7) Uani 1 1 d D U
H21_2 H 1.0927 0.1860 0.1589 0.330 Uiso 1 1 calc R U
C22_2 C 1.1286(5) 0.1427(5) 0.1974(4) 0.243(6) Uani 1 1 d D U
H22_2 H 1.1507 0.1603 0.1988 0.292 Uiso 1 1 calc R U
C23_2 C 1.0232(5) 0.1493(6) 0.1453(4) 0.300(8) Uani 1 1 d D U
C24_2 C 0.9931(5) 0.1635(6) 0.1257(5) 0.309(10) Uani 1 1 d D U
C29_2 C 0.9541(2) 0.1772(3) 0.1027(2) 0.258(7) Uani 1 1 d DG U
C30_2 C 0.9170(3) 0.1525(2) 0.1087(2) 0.290(9) Uani 1 1 d DG U
F33_2 F 0.9190(4) 0.1153(3) 0.1331(3) 0.326(6) Uani 1 1 d D U
N1_3 N 0.6156(3) 0.2073(3) 0.6020(2) 0.170(3) Uani 1 1 d D U
C2_3 C 0.6550(3) 0.1749(3) 0.5849(3) 0.193(4) Uani 1 1 d D U
H2_3 H 0.6521 0.1452 0.5901 0.232 Uiso 1 1 calc R U
C3_3 C 0.6994(3) 0.1839(3) 0.5599(3) 0.206(5) Uani 1 1 d D U
H3_3 H 0.7253 0.1609 0.5468 0.247 Uiso 1 1 calc R U
C4_3 C 0.7058(3) 0.2274(3) 0.5542(3) 0.180(4) Uani 1 1 d D U
C5_3 C 0.6639(4) 0.2610(3) 0.5705(3) 0.197(4) Uani 1 1 d D U
H5_3 H 0.6650 0.2910 0.5643 0.237 Uiso 1 1 calc R U
C6_3 C 0.6208(4) 0.2494(3) 0.5960(3) 0.194(5) Uani 1 1 d D U
H6_3 H 0.5943 0.2718 0.6095 0.233 Uiso 1 1 calc R U
C7_3 C 0.7519(4) 0.2390(4) 0.5270(3) 0.204(5) Uani 1 1 d D U
C8_3 C 0.7878(4) 0.2483(4) 0.5043(3) 0.203(5) Uani 1 1 d D U
C25_3 C 0.8284(2) 0.2658(2) 0.47650(17) 0.200(5) Uani 1 1 d DG U
C26_3 C 0.8709(2) 0.23681(16) 0.4536(2) 0.231(6) Uani 1 1 d DG U
F31_3 F 0.8720(3) 0.1934(2) 0.4582(3) 0.272(4) Uani 1 1 d D U
N9_3 N 1.1201(3) 0.1228(3) 0.3019(3) 0.194(3) Uani 1 1 d D U
C10_3 C 1.1147(3) 0.1668(3) 0.3023(3) 0.217(5) Uani 1 1 d D U
H10_3 H 1.1403 0.1800 0.2852 0.261 Uiso 1 1 calc R U
C11_3 C 1.0723(4) 0.1935(3) 0.3274(3) 0.247(7) Uani 1 1 d D U
H11_3 H 1.0689 0.2244 0.3261 0.297 Uiso 1 1 calc R U
C12_3 C 1.0352(4) 0.1741(3) 0.3543(4) 0.232(6) Uani 1 1 d D U
C13_3 C 1.0398(4) 0.1286(3) 0.3517(4) 0.237(6) Uani 1 1 d D U
H13_3 H 1.0139 0.1148 0.3672 0.284 Uiso 1 1 calc R U
C14_3 C 1.0828(4) 0.1042(3) 0.3261(4) 0.221(5) Uani 1 1 d D U
H14_3 H 1.0862 0.0735 0.3255 0.265 Uiso 1 1 calc R U
C15_3 C 0.9903(4) 0.2021(4) 0.3809(4) 0.244(7) Uani 1 1 d D U
C16_3 C 0.9537(4) 0.2250(3) 0.3999(4) 0.212(5) Uani 1 1 d D U
C27_3 C 0.90971(19) 0.2539(2) 0.42552(18) 0.202(5) Uani 1 1 d DG U
C28_3 C 0.9059(2) 0.2999(2) 0.42041(16) 0.189(4) Uani 1 1 d DG U
F32_3 F 0.9418(3) 0.3157(2) 0.3924(2) 0.247(4) Uani 1 1 d D U
N17_3 N 0.8248(3) 0.5582(3) 0.4197(2) 0.162(2) Uani 1 1 d D U
C18_3 C 0.7911(3) 0.5370(3) 0.4449(3) 0.179(4) Uani 1 1 d D U
H18_3 H 0.7606 0.5543 0.4600 0.215 Uiso 1 1 calc R U
C19_3 C 0.7982(3) 0.4916(3) 0.4502(3) 0.207(5) Uani 1 1 d D U
H19_3 H 0.7726 0.4790 0.4681 0.248 Uiso 1 1 calc R U
C20_3 C 0.8431(3) 0.4640(3) 0.4292(3) 0.181(4) Uani 1 1 d D U
C21_3 C 0.8774(4) 0.4858(3) 0.4009(3) 0.189(4) Uani 1 1 d D U
H21_3 H 0.9069 0.4693 0.3839 0.227 Uiso 1 1 calc R U
C22_3 C 0.8674(3) 0.5314(3) 0.3984(3) 0.180(4) Uani 1 1 d D U
H22_3 H 0.8921 0.5449 0.3804 0.217 Uiso 1 1 calc R U
C23_3 C 0.8515(4) 0.4154(3) 0.4349(3) 0.185(4) Uani 1 1 d D U
C24_3 C 0.8597(4) 0.3764(3) 0.4380(4) 0.203(5) Uani 1 1 d D U
C29_3 C 0.8633(2) 0.32888(16) 0.44334(19) 0.186(4) Uani 1 1 d DG U
C30_3 C 0.82458(19) 0.3118(2) 0.47139(17) 0.192(4) Uani 1 1 d DG U
F33_3 F 0.7859(2) 0.3384(2) 0.4949(2) 0.215(3) Uani 1 1 d D U
N1_4 N 0.3431(3) 0.5757(2) 0.2714(2) 0.159(2) Uani 1 1 d D U
C2_4 C 0.3711(3) 0.5828(3) 0.2951(3) 0.195(5) Uani 1 1 d D U
H2_4 H 0.3556 0.5878 0.3232 0.234 Uiso 1 1 calc R U
C3_4 C 0.4219(3) 0.5833(3) 0.2802(3) 0.198(4) Uani 1 1 d D U
H3_4 H 0.4408 0.5873 0.2982 0.237 Uiso 1 1 calc R U
C4_4 C 0.4449(3) 0.5778(3) 0.2382(3) 0.174(3) Uani 1 1 d D U
C5_4 C 0.4153(3) 0.5696(4) 0.2135(3) 0.183(4) Uani 1 1 d D U
H5_4 H 0.4297 0.5638 0.1855 0.220 Uiso 1 1 calc R U
C6_4 C 0.3642(3) 0.5704(4) 0.2310(3) 0.196(5) Uani 1 1 d D U
H6_4 H 0.3438 0.5671 0.2139 0.235 Uiso 1 1 calc R U
C7_4 C 0.4989(3) 0.5775(4) 0.2216(3) 0.185(4) Uani 1 1 d D U
C8_4 C 0.5425(3) 0.5758(4) 0.2098(3) 0.188(4) Uani 1 1 d D U
C25_4 C 0.59664(16) 0.5739(2) 0.19718(18) 0.175(4) Uani 1 1 d DG U
C26_4 C 0.6209(2) 0.58312(19) 0.22560(13) 0.171(3) Uani 1 1 d DG U
F31_4 F 0.5939(2) 0.5947(3) 0.26330(18) 0.220(3) Uani 1 1 d D U
N9_4 N 0.7803(3) 0.6203(3) 0.3647(2) 0.162(3) Uani 1 1 d D U
C10_4 C 0.8090(3) 0.6140(3) 0.3257(3) 0.191(4) Uani 1 1 d D U
H10_4 H 0.8434 0.6147 0.3199 0.229 Uiso 1 1 calc R U
C11_4 C 0.7900(3) 0.6065(3) 0.2938(3) 0.194(5) Uani 1 1 d D U
H11_4 H 0.8115 0.6014 0.2672 0.232 Uiso 1 1 calc R U
C12_4 C 0.7385(3) 0.6065(3) 0.3015(2) 0.170(3) Uani 1 1 d D U
C13_4 C 0.7090(3) 0.6129(4) 0.3422(3) 0.184(4) Uani 1 1 d D U
H13_4 H 0.6744 0.6125 0.3489 0.221 Uiso 1 1 calc R U
C14_4 C 0.7310(3) 0.6196(4) 0.3722(3) 0.189(4) Uani 1 1 d D U
H14_4 H 0.7106 0.6240 0.3993 0.227 Uiso 1 1 calc R U
C15_4 C 0.7157(4) 0.5985(4) 0.2692(3) 0.179(4) Uani 1 1 d D U
C16_4 C 0.6992(4) 0.5904(4) 0.2430(3) 0.178(4) Uani 1 1 d D U
C27_4 C 0.6733(2) 0.58137(19) 0.21377(17) 0.179(4) Uani 1 1 d DG U
C28_4 C 0.70136(16) 0.5704(2) 0.17351(19) 0.191(4) Uani 1 1 d DG U
F32_4 F 0.7511(2) 0.5684(3) 0.1631(2) 0.242(3) Uani 1 1 d D U
N17_4 N 0.8306(3) 0.5064(3) -0.0471(2) 0.187(3) Uani 1 1 d D U
C18_4 C 0.7811(4) 0.5065(4) -0.0385(3) 0.235(7) Uani 1 1 d D U
H18_4 H 0.7683 0.4989 -0.0591 0.282 Uiso 1 1 calc R U
C19_4 C 0.7481(3) 0.5174(4) -0.0006(3) 0.231(6) Uani 1 1 d D U
H19_4 H 0.7137 0.5167 0.0043 0.278 Uiso 1 1 calc R U
C20_4 C 0.7662(3) 0.5294(4) 0.0301(3) 0.203(5) Uani 1 1 d D U
C21_4 C 0.8181(4) 0.5287(5) 0.0216(3) 0.243(7) Uani 1 1 d D U
H21_4 H 0.8322 0.5352 0.0420 0.291 Uiso 1 1 calc R U
C22_4 C 0.8479(4) 0.5182(5) -0.0174(3) 0.217(6) Uani 1 1 d D U
H22_4 H 0.8823 0.5194 -0.0235 0.260 Uiso 1 1 calc R U
C23_4 C 0.7324(4) 0.5412(5) 0.0707(3) 0.235(6) Uani 1 1 d D U
C24_4 C 0.7069(4) 0.5495(4) 0.1039(3) 0.207(5) Uani 1 1 d D U
C29_4 C 0.6770(2) 0.5613(2) 0.14509(14) 0.191(4) Uani 1 1 d DG U
C30_4 C 0.6247(2) 0.5630(2) 0.15692(16) 0.193(4) Uani 1 1 d DG U
F33_4 F 0.6019(3) 0.5530(3) 0.1305(2) 0.255(4) Uani 1 1 d D U
C1_5 C 0.5683(4) -0.0613(3) 0.1283(4) 0.240(5) Uani 1 1 d D U
H1A_5 H 0.5826 -0.0749 0.1517 0.288 Uiso 1 1 calc R U
H1B_5 H 0.5362 -0.0702 0.1319 0.288 Uiso 1 1 calc R U
C2_5 C 0.6055(4) -0.0796(4) 0.0877(4) 0.254(6) Uani 1 1 d D U
H2A_5 H 0.6042 -0.1105 0.0861 0.305 Uiso 1 1 calc R U
H2B_5 H 0.5947 -0.0623 0.0640 0.305 Uiso 1 1 calc R U
C3_5 C 0.6606(4) -0.0776(3) 0.0851(4) 0.234(5) Uani 1 1 d D U
H3A_5 H 0.6836 -0.0970 0.0638 0.281 Uiso 1 1 calc R U
H3B_5 H 0.6686 -0.0892 0.1116 0.281 Uiso 1 1 calc R U
C4_5 C 0.5202(3) 0.0225(3) 0.0897(2) 0.249(5) Uani 1 1 d DG U
C5_5 C 0.5213(4) 0.0659(3) 0.0730(3) 0.286(7) Uani 1 1 d DG U
H5_5 H 0.5404 0.0821 0.0816 0.344 Uiso 1 1 calc R U
C6_5 C 0.4938(5) 0.0851(3) 0.0434(3) 0.310(8) Uani 1 1 d DG U
H6_5 H 0.4945 0.1142 0.0323 0.372 Uiso 1 1 calc R U
C7_5 C 0.4652(4) 0.0609(5) 0.0305(3) 0.329(9) Uani 1 1 d DG U
H7_5 H 0.4468 0.0738 0.0107 0.395 Uiso 1 1 calc R U
C8_5 C 0.4642(4) 0.0175(5) 0.0472(3) 0.307(8) Uani 1 1 d DG U
H8_5 H 0.4450 0.0013 0.0385 0.368 Uiso 1 1 calc R U
C9_5 C 0.4917(4) -0.0018(3) 0.0768(3) 0.291(7) Uani 1 1 d DG U
H9_5 H 0.4909 -0.0308 0.0879 0.349 Uiso 1 1 calc R U
C10_5 C 0.5084(3) 0.0119(3) 0.17785(19) 0.208(4) Uani 1 1 d DG U
C11_5 C 0.5156(3) -0.0136(3) 0.2142(3) 0.234(6) Uani 1 1 d DG U
H11_5 H 0.5433 -0.0381 0.2129 0.281 Uiso 1 1 calc R U
C12_5 C 0.4812(4) -0.0025(3) 0.2523(2) 0.241(6) Uani 1 1 d DG U
H12_5 H 0.4860 -0.0196 0.2766 0.289 Uiso 1 1 calc R U
C13_5 C 0.4397(3) 0.0341(3) 0.2542(2) 0.252(7) Uani 1 1 d DG U
H13_5 H 0.4167 0.0415 0.2797 0.302 Uiso 1 1 calc R U
C14_5 C 0.4326(3) 0.0596(3) 0.2179(3) 0.270(8) Uani 1 1 d DG U
H14_5 H 0.4048 0.0841 0.2191 0.324 Uiso 1 1 calc R U
C15_5 C 0.4669(3) 0.0485(3) 0.1797(2) 0.263(7) Uani 1 1 d DG U
H15_5 H 0.4622 0.0656 0.1554 0.315 Uiso 1 1 calc R U
C16_5 C 0.6634(3) -0.0048(3) 0.02104(19) 0.224(5) Uani 1 1 d DG U
C17_5 C 0.6408(3) 0.0392(3) 0.0105(3) 0.240(6) Uani 1 1 d DG U
H17_5 H 0.6294 0.0605 0.0306 0.288 Uiso 1 1 calc R U
C18_5 C 0.6354(4) 0.0515(3) -0.0300(3) 0.280(7) Uani 1 1 d DG U
H18_5 H 0.6203 0.0809 -0.0370 0.335 Uiso 1 1 calc R U
C19_5 C 0.6524(4) 0.0197(5) -0.0599(2) 0.290(8) Uani 1 1 d DG U
H19_5 H 0.6488 0.0279 -0.0870 0.348 Uiso 1 1 calc R U
C20_5 C 0.6750(4) -0.0244(4) -0.0494(2) 0.291(8) Uani 1 1 d DG U
H20_5 H 0.6864 -0.0456 -0.0695 0.349 Uiso 1 1 calc R U
C21_5 C 0.6804(4) -0.0366(3) -0.0089(3) 0.270(7) Uani 1 1 d DG U
H21_5 H 0.6955 -0.0661 -0.0019 0.324 Uiso 1 1 calc R U
C22_5 C 0.7400(2) -0.0297(3) 0.0682(3) 0.229(5) Uani 1 1 d DG U
C23_5 C 0.7636(4) -0.0572(4) 0.0971(3) 0.323(10) Uani 1 1 d DG U
H23_5 H 0.7445 -0.0722 0.1192 0.387 Uiso 1 1 calc R U
C24_5 C 0.8159(4) -0.0623(5) 0.0931(4) 0.325(10) Uani 1 1 d DG U
H24_5 H 0.8317 -0.0807 0.1124 0.390 Uiso 1 1 calc R U
C25_5 C 0.8444(2) -0.0400(5) 0.0601(5) 0.351(12) Uani 1 1 d DG U
H25_5 H 0.8794 -0.0434 0.0574 0.421 Uiso 1 1 calc R U
C26_5 C 0.8208(4) -0.0125(5) 0.0312(4) 0.342(11) Uani 1 1 d DG U
H26_5 H 0.8399 0.0025 0.0091 0.410 Uiso 1 1 calc R U
C27_5 C 0.7686(4) -0.0073(4) 0.0352(3) 0.266(7) Uani 1 1 d DG U
H27_5 H 0.7528 0.0111 0.0159 0.319 Uiso 1 1 calc R U
P1_5 P 0.55526(13) -0.00113(13) 0.12932(11) 0.2072(14) Uani 1 1 d D U
P2_5 P 0.67202(13) -0.02219(14) 0.07334(12) 0.2122(14) Uani 1 1 d D U
C1_6 C 0.5633(3) 0.1310(3) 0.7289(3) 0.178(3) Uani 1 1 d D U
H1A_6 H 0.5814 0.1052 0.7126 0.214 Uiso 1 1 calc R U
H1B_6 H 0.5777 0.1286 0.7529 0.214 Uiso 1 1 calc R U
C2_6 C 0.5071(3) 0.1293(4) 0.7445(3) 0.181(4) Uani 1 1 d D U
H2A_6 H 0.4882 0.1566 0.7582 0.218 Uiso 1 1 calc R U
H2B_6 H 0.5042 0.1044 0.7652 0.218 Uiso 1 1 calc R U
C3_6 C 0.4826(4) 0.1239(3) 0.7100(3) 0.181(4) Uani 1 1 d D U
H3A_6 H 0.4496 0.1166 0.7229 0.217 Uiso 1 1 calc R U
H3B_6 H 0.5041 0.0987 0.6940 0.217 Uiso 1 1 calc R U
C4_6 C 0.5476(3) 0.22757(19) 0.7312(2) 0.167(3) Uani 1 1 d DG U
C5_6 C 0.5326(3) 0.2707(2) 0.71396(19) 0.184(4) Uani 1 1 d DG U
H5_6 H 0.5362 0.2755 0.6852 0.221 Uiso 1 1 calc R U
C6_6 C 0.5124(3) 0.30656(18) 0.7396(3) 0.221(5) Uani 1 1 d DG U
H6_6 H 0.5024 0.3354 0.7281 0.266 Uiso 1 1 calc R U
C7_6 C 0.5071(4) 0.2993(3) 0.7826(3) 0.248(7) Uani 1 1 d DG U
H7_6 H 0.4935 0.3233 0.7997 0.297 Uiso 1 1 calc R U
C8_6 C 0.5220(4) 0.2562(3) 0.79980(18) 0.235(6) Uani 1 1 d DG U
H8_6 H 0.5184 0.2513 0.8285 0.282 Uiso 1 1 calc R U
C9_6 C 0.5422(3) 0.2203(2) 0.7741(2) 0.202(5) Uani 1 1 d DG U
H9_6 H 0.5522 0.1915 0.7857 0.243 Uiso 1 1 calc R U
C10_6 C 0.64322(19) 0.1744(3) 0.6864(2) 0.183(4) Uani 1 1 d DG U
C11_6 C 0.6754(3) 0.1321(2) 0.6790(3) 0.231(6) Uani 1 1 d DG U
H11_6 H 0.6615 0.1075 0.6800 0.277 Uiso 1 1 calc R U
C12_6 C 0.7283(3) 0.1268(3) 0.6701(3) 0.258(7) Uani 1 1 d DG U
H12_6 H 0.7498 0.0985 0.6652 0.310 Uiso 1 1 calc R U
C13_6 C 0.74905(19) 0.1637(4) 0.6686(3) 0.246(6) Uani 1 1 d DG U
H13_6 H 0.7845 0.1601 0.6627 0.295 Uiso 1 1 calc R U
C14_6 C 0.7169(3) 0.2059(3) 0.6760(3) 0.261(7) Uani 1 1 d DG U
H14_6 H 0.7308 0.2306 0.6750 0.313 Uiso 1 1 calc R U
C15_6 C 0.6640(3) 0.2113(2) 0.6849(3) 0.215(5) Uani 1 1 d DG U
H15_6 H 0.6425 0.2395 0.6899 0.258 Uiso 1 1 calc R U
C16_6 C 0.4271(2) 0.2169(2) 0.7049(2) 0.167(3) Uani 1 1 d DG U
C17_6 C 0.4261(3) 0.2615(2) 0.6918(2) 0.179(4) Uani 1 1 d DG U
H17_6 H 0.4494 0.2688 0.6676 0.215 Uiso 1 1 calc R U
C18_6 C 0.3903(3) 0.29542(18) 0.7148(3) 0.214(5) Uani 1 1 d DG U
H18_6 H 0.3897 0.3253 0.7060 0.256 Uiso 1 1 calc R U
C19_6 C 0.3555(3) 0.2846(3) 0.7510(3) 0.212(5) Uani 1 1 d DG U
H19_6 H 0.3316 0.3072 0.7664 0.254 Uiso 1 1 calc R U
C20_6 C 0.3564(3) 0.2399(3) 0.7641(2) 0.217(5) Uani 1 1 d DG U
H20_6 H 0.3331 0.2326 0.7883 0.261 Uiso 1 1 calc R U
C21_6 C 0.3922(3) 0.2060(2) 0.7411(2) 0.197(4) Uani 1 1 d DG U
H21_6 H 0.3929 0.1761 0.7498 0.237 Uiso 1 1 calc R U
C22_6 C 0.4395(3) 0.1573(3) 0.6402(2) 0.178(3) Uani 1 1 d DG U
C23_6 C 0.4527(3) 0.1143(2) 0.6262(3) 0.238(6) Uani 1 1 d DG U
H23_6 H 0.4782 0.0925 0.6351 0.285 Uiso 1 1 calc R U
C24_6 C 0.4278(4) 0.1038(3) 0.5988(3) 0.261(7) Uani 1 1 d DG U
H24_6 H 0.4366 0.0750 0.5894 0.313 Uiso 1 1 calc R U
C25_6 C 0.3897(4) 0.1364(4) 0.5855(3) 0.260(7) Uani 1 1 d DG U
H25_6 H 0.3730 0.1293 0.5671 0.312 Uiso 1 1 calc R U
C26_6 C 0.3765(4) 0.1794(4) 0.5995(3) 0.284(8) Uani 1 1 d DG U
H26_6 H 0.3510 0.2012 0.5906 0.341 Uiso 1 1 calc R U
C27_6 C 0.4014(4) 0.1899(2) 0.6269(3) 0.248(7) Uani 1 1 d DG U
H27_6 H 0.3925 0.2187 0.6363 0.298 Uiso 1 1 calc R U
P1_6 P 0.57473(11) 0.18108(9) 0.69738(9) 0.1621(9) Uani 1 1 d D U
P2_6 P 0.47286(11) 0.17232(10) 0.67446(9) 0.1653(9) Uani 1 1 d D U
C1_7 C 0.1428(3) 0.5895(3) 0.2876(3) 0.170(3) Uani 1 1 d D U
H1A_7 H 0.1569 0.5759 0.2608 0.204 Uiso 1 1 calc R U
H1B_7 H 0.1092 0.5829 0.2993 0.204 Uiso 1 1 calc R U
C2_7 C 0.1364(3) 0.6403(3) 0.2803(3) 0.189(4) Uani 1 1 d D U
H2A_7 H 0.1266 0.6532 0.3073 0.227 Uiso 1 1 calc R U
H2B_7 H 0.1084 0.6521 0.2669 0.227 Uiso 1 1 calc R U
C3_7 C 0.1839(3) 0.6558(4) 0.2537(3) 0.186(4) Uani 1 1 d D U
H3A_7 H 0.1742 0.6877 0.2467 0.223 Uiso 1 1 calc R U
H3B_7 H 0.1957 0.6407 0.2277 0.223 Uiso 1 1 calc R U
C4_7 C 0.1534(3) 0.5838(2) 0.37365(16) 0.168(3) Uani 1 1 d DG U
C5_7 C 0.1839(2) 0.5852(3) 0.4003(2) 0.187(4) Uani 1 1 d DG U
H5_7 H 0.2194 0.5759 0.3914 0.225 Uiso 1 1 calc R U
C6_7 C 0.1613(3) 0.6005(3) 0.4401(2) 0.217(5) Uani 1 1 d DG U
H6_7 H 0.1818 0.6014 0.4580 0.260 Uiso 1 1 calc R U
C7_7 C 0.1083(3) 0.6144(3) 0.45337(18) 0.225(6) Uani 1 1 d DG U
H7_7 H 0.0932 0.6247 0.4800 0.270 Uiso 1 1 calc R U
C8_7 C 0.0778(2) 0.6131(3) 0.4267(3) 0.222(5) Uani 1 1 d DG U
H8_7 H 0.0423 0.6224 0.4356 0.267 Uiso 1 1 calc R U
C9_7 C 0.1004(3) 0.5977(3) 0.3869(2) 0.216(5) Uani 1 1 d DG U
H9_7 H 0.0799 0.5968 0.3690 0.260 Uiso 1 1 calc R U
C10_7 C 0.1814(3) 0.50556(17) 0.3265(3) 0.175(3) Uani 1 1 d DG U
C11_7 C 0.1884(3) 0.4831(3) 0.2909(2) 0.189(4) Uani 1 1 d DG U
H11_7 H 0.1930 0.4984 0.2648 0.227 Uiso 1 1 calc R U
C12_7 C 0.1884(4) 0.4377(3) 0.2944(3) 0.227(5) Uani 1 1 d DG U
H12_7 H 0.1931 0.4226 0.2706 0.272 Uiso 1 1 calc R U
C13_7 C 0.1815(4) 0.41481(19) 0.3335(4) 0.284(9) Uani 1 1 d DG U
H13_7 H 0.1815 0.3845 0.3358 0.341 Uiso 1 1 calc R U
C14_7 C 0.1744(5) 0.4373(3) 0.3691(3) 0.290(9) Uani 1 1 d DG U
H14_7 H 0.1698 0.4220 0.3953 0.348 Uiso 1 1 calc R U
C15_7 C 0.1744(4) 0.4827(3) 0.3656(2) 0.256(7) Uani 1 1 d DG U
H15_7 H 0.1697 0.4977 0.3895 0.307 Uiso 1 1 calc R U
C16_7 C 0.2155(3) 0.6803(2) 0.32278(19) 0.179(4) Uani 1 1 d DG U
C17_7 C 0.2369(3) 0.6679(2) 0.3570(2) 0.197(4) Uani 1 1 d DG U
H17_7 H 0.2616 0.6413 0.3574 0.237 Uiso 1 1 calc R U
C18_7 C 0.2212(4) 0.6953(3) 0.3905(2) 0.226(5) Uani 1 1 d DG U
H18_7 H 0.2356 0.6870 0.4134 0.271 Uiso 1 1 calc R U
C19_7 C 0.1842(4) 0.7350(3) 0.3899(3) 0.246(6) Uani 1 1 d DG U
H19_7 H 0.1738 0.7534 0.4123 0.295 Uiso 1 1 calc R U
C20_7 C 0.1628(3) 0.7474(2) 0.3557(3) 0.252(6) Uani 1 1 d DG U
H20_7 H 0.1381 0.7740 0.3552 0.302 Uiso 1 1 calc R U
C21_7 C 0.1785(3) 0.7201(3) 0.3221(2) 0.218(5) Uani 1 1 d DG U
H21_7 H 0.1641 0.7283 0.2992 0.262 Uiso 1 1 calc R U
C22_7 C 0.2849(3) 0.6682(3) 0.2417(2) 0.240(3) Uani 1 1 d DG U
C23_7 C 0.2929(3) 0.6636(3) 0.1992(2) 0.240(3) Uani 1 1 d DG U
H23_7 H 0.2727 0.6490 0.1900 0.288 Uiso 1 1 calc R U
C24_7 C 0.3310(4) 0.6808(3) 0.17052(19) 0.240(3) Uani 1 1 d DG U
H24_7 H 0.3364 0.6777 0.1421 0.288 Uiso 1 1 calc R U
C25_7 C 0.3612(3) 0.7025(3) 0.1843(3) 0.240(3) Uani 1 1 d DG U
H25_7 H 0.3868 0.7140 0.1651 0.288 Uiso 1 1 calc R U
C26_7 C 0.3533(3) 0.7071(3) 0.2269(3) 0.240(3) Uani 1 1 d DG U
H26_7 H 0.3735 0.7217 0.2361 0.288 Uiso 1 1 calc R U
C27_7 C 0.3151(3) 0.6899(3) 0.2556(2) 0.229(5) Uani 1 1 d DG U
H27_7 H 0.3098 0.6930 0.2840 0.275 Uiso 1 1 calc R U
P1_7 P 0.18378(10) 0.56411(10) 0.32194(9) 0.1622(9) Uani 1 1 d D U
P2_7 P 0.23617(11) 0.64522(10) 0.27881(9) 0.1646(9) Uani 1 1 d D U
C1_8 C 1.2735(5) -0.0086(3) 0.2310(3) 0.290(6) Uani 1 1 d D U
H1A_8 H 1.2494 -0.0273 0.2435 0.348 Uiso 1 1 calc R U
H1B_8 H 1.2986 -0.0240 0.2079 0.348 Uiso 1 1 calc R U
C2_8 C 1.3011(4) -0.0026(4) 0.2636(3) 0.250(6) Uani 1 1 d D U
H2A_8 H 1.3261 -0.0301 0.2673 0.300 Uiso 1 1 calc R U
H2B_8 H 1.3192 0.0212 0.2537 0.300 Uiso 1 1 calc R U
C3_8 C 1.2627(5) 0.0088(3) 0.3055(3) 0.272(6) Uani 1 1 d D U
H3A_8 H 1.2810 0.0030 0.3274 0.327 Uiso 1 1 calc R U
H3B_8 H 1.2388 -0.0107 0.3116 0.327 Uiso 1 1 calc R U
C4_8 C 1.2875(3) 0.0730(3) 0.1801(3) 0.344(4) Uani 1 1 d DG U
C5_8 C 1.2754(3) 0.1196(3) 0.1774(3) 0.344(4) Uani 1 1 d DG U
H5_8 H 1.2440 0.1353 0.1928 0.413 Uiso 1 1 calc R U
C6_8 C 1.3102(4) 0.1429(3) 0.1518(4) 0.344(4) Uani 1 1 d DG U
H6_8 H 1.3021 0.1741 0.1500 0.413 Uiso 1 1 calc R U
C7_8 C 1.3571(4) 0.1195(4) 0.1288(3) 0.344(4) Uani 1 1 d DG U
H7_8 H 1.3804 0.1350 0.1117 0.413 Uiso 1 1 calc R U
C8_8 C 1.3692(3) 0.0728(4) 0.1315(3) 0.344(4) Uani 1 1 d DG U
H8_8 H 1.4006 0.0572 0.1162 0.413 Uiso 1 1 calc R U
C9_8 C 1.3344(4) 0.0496(3) 0.1572(4) 0.344(4) Uani 1 1 d DG U
H9_8 H 1.3425 0.0184 0.1589 0.413 Uiso 1 1 calc R U
C10_8 C 1.2124(4) 0.0283(4) 0.1734(3) 0.427(7) Uani 1 1 d DG U
C11_8 C 1.1908(6) -0.0089(5) 0.1810(4) 0.427(7) Uani 1 1 d DG U
H11_8 H 1.1918 -0.0270 0.2055 0.512 Uiso 1 1 calc R U
C12_8 C 1.1678(6) -0.0190(6) 0.1521(6) 0.427(7) Uani 1 1 d DG U
H12_8 H 1.1534 -0.0439 0.1572 0.512 Uiso 1 1 calc R U
C13_8 C 1.1664(5) 0.0081(7) 0.1156(5) 0.427(7) Uani 1 1 d DG U
H13_8 H 1.1510 0.0013 0.0962 0.512 Uiso 1 1 calc R U
C14_8 C 1.1879(6) 0.0453(6) 0.1080(4) 0.427(7) Uani 1 1 d DG U
H14_8 H 1.1870 0.0634 0.0836 0.512 Uiso 1 1 calc R U
C15_8 C 1.2109(6) 0.0554(5) 0.1369(4) 0.427(7) Uani 1 1 d DG U
H15_8 H 1.2253 0.0803 0.1318 0.512 Uiso 1 1 calc R U
C16_8 C 1.2730(3) 0.1010(3) 0.2997(3) 0.297(4) Uani 1 1 d DG U
C17_8 C 1.2694(4) 0.1406(3) 0.2746(3) 0.297(4) Uani 1 1 d DG U
H17_8 H 1.2432 0.1497 0.2607 0.356 Uiso 1 1 calc R U
C18_8 C 1.3049(5) 0.1666(3) 0.2702(4) 0.297(4) Uani 1 1 d DG U
H18_8 H 1.3025 0.1931 0.2534 0.356 Uiso 1 1 calc R U
C19_8 C 1.3441(4) 0.1530(4) 0.2909(4) 0.297(4) Uani 1 1 d DG U
H19_8 H 1.3679 0.1705 0.2880 0.356 Uiso 1 1 calc R U
C20_8 C 1.3477(3) 0.1134(4) 0.3161(4) 0.297(4) Uani 1 1 d DG U
H20_8 H 1.3739 0.1044 0.3299 0.356 Uiso 1 1 calc R U
C21_8 C 1.3122(4) 0.0874(3) 0.3205(3) 0.297(4) Uani 1 1 d DG U
H21_8 H 1.3146 0.0609 0.3373 0.356 Uiso 1 1 calc R U
C22_8 C 1.1889(4) 0.0728(4) 0.3583(2) 0.367(5) Uani 1 1 d DG U
C23_8 C 1.1617(5) 0.0407(4) 0.3780(4) 0.367(5) Uani 1 1 d DG U
H23_8 H 1.1647 0.0152 0.3644 0.440 Uiso 1 1 calc R U
C24_8 C 1.1299(5) 0.0468(5) 0.4180(4) 0.367(5) Uani 1 1 d DG U
H24_8 H 1.1117 0.0253 0.4312 0.440 Uiso 1 1 calc R U
C25_8 C 1.1254(4) 0.0849(6) 0.4383(2) 0.367(5) Uani 1 1 d DG U
H25_8 H 1.1041 0.0890 0.4651 0.440 Uiso 1 1 calc R U
C26_8 C 1.1526(6) 0.1170(5) 0.4187(4) 0.367(5) Uani 1 1 d DG U
H26_8 H 1.1495 0.1425 0.4323 0.440 Uiso 1 1 calc R U
C27_8 C 1.1844(5) 0.1109(4) 0.3787(4) 0.366(11) Uani 1 1 d DG U
H27_8 H 1.2026 0.1324 0.3655 0.440 Uiso 1 1 calc R U
P1_8 P 1.23971(16) 0.04352(19) 0.21124(15) 0.273(2) Uani 1 1 d D U
P2_8 P 1.22720(15) 0.06634(14) 0.30572(12) 0.2320(17) Uani 1 1 d D U
C1_9 C 0.8572(4) 0.5521(4) -0.1875(2) 0.223(5) Uani 1 1 d D U
H1A_9 H 0.8288 0.5385 -0.1859 0.267 Uiso 1 1 calc R U
H1B_9 H 0.8483 0.5829 -0.1984 0.267 Uiso 1 1 calc R U
C2_9 C 0.9054(5) 0.5268(3) -0.2178(3) 0.246(6) Uani 1 1 d D U
H2A_9 H 0.9024 0.5350 -0.2463 0.295 Uiso 1 1 calc R U
H2B_9 H 0.9352 0.5357 -0.2147 0.295 Uiso 1 1 calc R U
C3_9 C 0.9131(4) 0.4759(4) -0.2098(3) 0.221(5) Uani 1 1 d D U
H3A_9 H 0.9386 0.4616 -0.2334 0.265 Uiso 1 1 calc R U
H3B_9 H 0.8811 0.4678 -0.2084 0.265 Uiso 1 1 calc R U
C4_9 C 0.9167(3) 0.5802(4) -0.1395(3) 0.363(5) Uani 1 1 d DG U
C5_9 C 0.9485(5) 0.5669(4) -0.1122(4) 0.363(5) Uani 1 1 d DG U
H5_9 H 0.9434 0.5437 -0.0919 0.435 Uiso 1 1 calc R U
C6_9 C 0.9880(5) 0.5882(5) -0.1151(4) 0.363(5) Uani 1 1 d DG U
H6_9 H 1.0092 0.5793 -0.0967 0.435 Uiso 1 1 calc R U
C7_9 C 0.9956(4) 0.6228(5) -0.1453(5) 0.363(5) Uani 1 1 d DG U
H7_9 H 1.0220 0.6371 -0.1472 0.435 Uiso 1 1 calc R U
C8_9 C 0.9638(5) 0.6361(4) -0.1727(4) 0.363(5) Uani 1 1 d DG U
H8_9 H 0.9689 0.6593 -0.1929 0.435 Uiso 1 1 calc R U
C9_9 C 0.9244(5) 0.6148(4) -0.1698(4) 0.363(5) Uani 1 1 d DG U
H9_9 H 0.9031 0.6238 -0.1881 0.435 Uiso 1 1 calc R U
C10_9 C 0.8060(3) 0.5861(3) -0.1082(3) 0.256(6) Uani 1 1 d DG U
C11_9 C 0.7606(4) 0.5814(4) -0.1154(4) 0.309(9) Uani 1 1 d DG U
H11_9 H 0.7615 0.5612 -0.1343 0.371 Uiso 1 1 calc R U
C12_9 C 0.7138(3) 0.6068(6) -0.0942(5) 0.397(15) Uani 1 1 d DG U
H12_9 H 0.6834 0.6036 -0.0989 0.476 Uiso 1 1 calc R U
C13_9 C 0.7124(4) 0.6369(5) -0.0658(5) 0.410(17) Uani 1 1 d DG U
H13_9 H 0.6811 0.6539 -0.0516 0.492 Uiso 1 1 calc R U
C14_9 C 0.7579(5) 0.6416(5) -0.0587(4) 0.414(16) Uani 1 1 d DG U
H14_9 H 0.7570 0.6618 -0.0397 0.497 Uiso 1 1 calc R U
C15_9 C 0.8047(4) 0.6163(4) -0.0799(4) 0.322(10) Uani 1 1 d DG U
H15_9 H 0.8351 0.6194 -0.0751 0.386 Uiso 1 1 calc R U
C16_9 C 0.9989(2) 0.4583(3) -0.1726(3) 0.316(4) Uani 1 1 d DG U
C17_9 C 1.0187(3) 0.4648(5) -0.1402(3) 0.316(4) Uani 1 1 d DG U
H17_9 H 0.9980 0.4670 -0.1131 0.379 Uiso 1 1 calc R U
C18_9 C 1.0695(4) 0.4681(5) -0.1483(3) 0.316(4) Uani 1 1 d DG U
H18_9 H 1.0827 0.4725 -0.1266 0.379 Uiso 1 1 calc R U
C19_9 C 1.1004(2) 0.4649(4) -0.1888(4) 0.316(4) Uani 1 1 d DG U
H19_9 H 1.1343 0.4672 -0.1942 0.379 Uiso 1 1 calc R U
C20_9 C 1.0805(3) 0.4584(5) -0.2213(3) 0.316(4) Uani 1 1 d DG U
H20_9 H 1.1012 0.4563 -0.2484 0.379 Uiso 1 1 calc R U
C21_9 C 1.0298(4) 0.4551(5) -0.2132(3) 0.316(4) Uani 1 1 d DG U
H21_9 H 1.0165 0.4508 -0.2348 0.379 Uiso 1 1 calc R U
C22_9 C 0.9354(4) 0.3953(2) -0.1599(2) 0.218(4) Uani 1 1 d DG U
C23_9 C 0.8953(3) 0.3808(3) -0.1676(3) 0.242(6) Uani 1 1 d DG U
H23_9 H 0.8680 0.4016 -0.1750 0.291 Uiso 1 1 calc R U
C24_9 C 0.8961(5) 0.3353(4) -0.1642(3) 0.288(8) Uani 1 1 d DG U
H24_9 H 0.8693 0.3257 -0.1694 0.345 Uiso 1 1 calc R U
C25_9 C 0.9370(6) 0.3042(2) -0.1532(4) 0.344(11) Uani 1 1 d DG U
H25_9 H 0.9375 0.2738 -0.1509 0.413 Uiso 1 1 calc R U
C26_9 C 0.9771(5) 0.3187(3) -0.1455(4) 0.338(10) Uani 1 1 d DG U
H26_9 H 1.0044 0.2979 -0.1381 0.406 Uiso 1 1 calc R U
C27_9 C 0.9763(3) 0.3642(4) -0.1489(3) 0.273(7) Uani 1 1 d DG U
H27_9 H 1.0031 0.3738 -0.1437 0.328 Uiso 1 1 calc R U
P1_9 P 0.86609(15) 0.55165(14) -0.13577(12) 0.2154(14) Uani 1 1 d D U
P2_9 P 0.93322(13) 0.45404(15) -0.16256(10) 0.2090(14) Uani 1 1 d D U
C1_10 C 0.8528(3) 0.7239(4) 0.4023(3) 0.210(4) Uani 1 1 d D U
H1A_10 H 0.8814 0.7112 0.3798 0.252 Uiso 1 1 calc R U
H1B_10 H 0.8442 0.7562 0.3966 0.252 Uiso 1 1 calc R U
C2_10 C 0.8691(5) 0.7137(3) 0.4438(4) 0.236(6) Uani 1 1 d D U
H2A_10 H 0.8920 0.7325 0.4445 0.283 Uiso 1 1 calc R U
H2B_10 H 0.8389 0.7211 0.4668 0.283 Uiso 1 1 calc R U
C3_10 C 0.8961(4) 0.6643(3) 0.4500(3) 0.206(4) Uani 1 1 d D U
H3A_10 H 0.9141 0.6614 0.4719 0.248 Uiso 1 1 calc R U
H3B_10 H 0.9214 0.6549 0.4244 0.248 Uiso 1 1 calc R U
C4_10 C 0.7443(2) 0.7307(3) 0.4419(2) 0.189(4) Uani 1 1 d DG U
C5_10 C 0.7043(3) 0.7098(2) 0.4608(2) 0.197(4) Uani 1 1 d DG U
H5_10 H 0.7059 0.6811 0.4539 0.236 Uiso 1 1 calc R U
C6_10 C 0.6621(3) 0.7317(3) 0.4901(3) 0.237(6) Uani 1 1 d DG U
H6_10 H 0.6354 0.7177 0.5028 0.285 Uiso 1 1 calc R U
C7_10 C 0.6599(3) 0.7746(3) 0.5004(2) 0.252(6) Uani 1 1 d DG U
H7_10 H 0.6316 0.7893 0.5200 0.302 Uiso 1 1 calc R U
C8_10 C 0.6998(4) 0.7956(3) 0.4815(3) 0.252(7) Uani 1 1 d DG U
H8_10 H 0.6983 0.8243 0.4884 0.303 Uiso 1 1 calc R U
C9_10 C 0.7420(3) 0.7737(3) 0.4522(3) 0.237(6) Uani 1 1 d DG U
H9_10 H 0.7688 0.7877 0.4395 0.284 Uiso 1 1 calc R U
C10_10 C 0.7844(3) 0.7222(3) 0.35370(19) 0.256(3) Uani 1 1 d DG U
C11_10 C 0.8244(3) 0.7253(4) 0.3187(3) 0.256(3) Uani 1 1 d DG U
H11_10 H 0.8581 0.7182 0.3212 0.307 Uiso 1 1 calc R U
C12_10 C 0.8140(4) 0.7389(4) 0.2798(2) 0.256(3) Uani 1 1 d DG U
H12_10 H 0.8408 0.7409 0.2563 0.307 Uiso 1 1 calc R U
C13_10 C 0.7637(4) 0.7495(3) 0.2760(2) 0.256(3) Uani 1 1 d DG U
H13_10 H 0.7568 0.7586 0.2500 0.307 Uiso 1 1 calc R U
C14_10 C 0.7237(3) 0.7464(4) 0.3110(3) 0.256(3) Uani 1 1 d DG U
H14_10 H 0.6900 0.7535 0.3084 0.307 Uiso 1 1 calc R U
C15_10 C 0.7341(3) 0.7328(4) 0.3499(2) 0.256(3) Uani 1 1 d DG U
H15_10 H 0.7073 0.7307 0.3733 0.307 Uiso 1 1 calc R U
C16_10 C 0.8075(3) 0.6442(3) 0.51341(17) 0.210(2) Uani 1 1 d DG U
C17_10 C 0.7586(3) 0.6358(3) 0.5236(2) 0.210(2) Uani 1 1 d DG U
H17_10 H 0.7482 0.6228 0.5046 0.253 Uiso 1 1 calc R U
C18_10 C 0.7254(2) 0.6469(3) 0.5622(2) 0.210(2) Uani 1 1 d DG U
H18_10 H 0.6927 0.6413 0.5690 0.253 Uiso 1 1 calc R U
C19_10 C 0.7410(3) 0.6663(3) 0.59066(17) 0.210(2) Uani 1 1 d DG U
H19_10 H 0.7188 0.6738 0.6165 0.253 Uiso 1 1 calc R U
C20_10 C 0.7899(3) 0.6747(3) 0.5805(2) 0.210(2) Uani 1 1 d DG U
H20_10 H 0.8004 0.6877 0.5995 0.253 Uiso 1 1 calc R U
C21_10 C 0.8231(2) 0.6636(3) 0.5418(2) 0.210(2) Uani 1 1 d DG U
H21_10 H 0.8558 0.6692 0.5350 0.253 Uiso 1 1 calc R U
C22_10 C 0.8905(3) 0.57365(19) 0.4745(3) 0.201(4) Uani 1 1 d DG U
C23_10 C 0.9400(3) 0.5597(3) 0.4498(2) 0.234(5) Uani 1 1 d DG U
H23_10 H 0.9542 0.5794 0.4293 0.281 Uiso 1 1 calc R U
C24_10 C 0.9682(3) 0.5164(3) 0.4559(3) 0.252(6) Uani 1 1 d DG U
H24_10 H 1.0013 0.5071 0.4394 0.302 Uiso 1 1 calc R U
C25_10 C 0.9469(4) 0.4870(2) 0.4865(3) 0.259(7) Uani 1 1 d DG U
H25_10 H 0.9658 0.4580 0.4906 0.311 Uiso 1 1 calc R U
C26_10 C 0.8974(4) 0.5009(3) 0.5112(3) 0.247(6) Uani 1 1 d DG U
H26_10 H 0.8832 0.4812 0.5317 0.296 Uiso 1 1 calc R U
C27_10 C 0.8692(3) 0.5442(3) 0.5051(2) 0.224(5) Uani 1 1 d DG U
H27_10 H 0.8361 0.5535 0.5216 0.268 Uiso 1 1 calc R U
P1_10 P 0.79859(12) 0.70163(11) 0.40340(10) 0.1795(11) Uani 1 1 d D U
P2_10 P 0.85188(12) 0.62792(12) 0.46403(9) 0.1806(11) Uani 1 1 d D U

loop_
_atom_site_aniso_label
_atom_site_aniso_U_11
_atom_site_aniso_U_22
_atom_site_aniso_U_33
_atom_site_aniso_U_23
_atom_site_aniso_U_13
_atom_site_aniso_U_12
Pt1 0.1818(5) 0.1975(5) 0.1518(4) -0.0466(4) -0.0029(3) -0.0404(4)
Pt2 0.1679(4) 0.1486(4) 0.1374(4) -0.0021(3) -0.0281(3) -0.0258(3)
Pt3 0.1330(4) 0.1841(4) 0.1428(4) -0.0217(3) -0.0339(3) -0.0233(3)
Pt4 0.1622(5) 0.2358(6) 0.1947(6) -0.0461(5) -0.0309(4) 0.0309(4)
Pt5 0.1576(4) 0.2565(7) 0.1305(4) -0.0145(4) -0.0128(3) -0.0577(4)
Pt6 0.1424(4) 0.2027(5) 0.1424(4) -0.0144(3) -0.0267(3) -0.0483(3)
N1_1 0.177(7) 0.182(6) 0.133(5) -0.033(5) -0.014(5) -0.034(5)
C2_1 0.244(12) 0.175(8) 0.157(7) -0.032(6) -0.027(7) -0.022(7)
C3_1 0.285(14) 0.193(8) 0.144(7) -0.039(6) -0.047(7) 0.007(8)
C4_1 0.241(12) 0.191(8) 0.149(7) -0.035(6) -0.029(7) 0.002(8)
C5_1 0.347(17) 0.213(9) 0.143(7) -0.048(6) -0.053(8) 0.046(10)
C6_1 0.247(12) 0.191(8) 0.150(7) -0.037(6) -0.034(7) -0.001(7)
C7_1 0.304(15) 0.197(9) 0.150(8) -0.048(7) -0.062(8) 0.030(9)
C8_1 0.295(14) 0.183(9) 0.139(7) -0.040(6) -0.041(8) 0.016(9)
C25_1 0.247(11) 0.199(8) 0.147(6) -0.041(6) -0.037(7) -0.002(7)
C26_1 0.304(15) 0.195(8) 0.148(7) -0.047(6) -0.061(8) 0.035(8)
F31_1 0.356(10) 0.221(6) 0.188(6) -0.048(5) -0.081(6) 0.049(6)
N9_1 0.195(7) 0.163(6) 0.125(5) -0.008(4) -0.035(5) -0.022(5)
C10_1 0.225(11) 0.168(7) 0.143(7) -0.014(6) -0.045(7) -0.016(7)
C11_1 0.233(11) 0.178(8) 0.136(7) -0.014(5) -0.044(7) 0.000(7)
C12_1 0.221(10) 0.188(8) 0.130(6) -0.025(5) -0.033(6) -0.007(7)
C13_1 0.241(12) 0.176(8) 0.153(7) -0.033(6) -0.066(7) 0.002(7)
C14_1 0.218(10) 0.159(7) 0.159(7) -0.024(6) -0.051(7) -0.008(7)
C15_1 0.219(11) 0.212(10) 0.139(7) -0.024(6) -0.037(7) 0.003(8)
C16_1 0.255(12) 0.215(10) 0.135(6) -0.037(6) -0.044(7) 0.007(9)
C27_1 0.252(12) 0.204(8) 0.142(6) -0.036(6) -0.051(7) 0.011(7)
C28_1 0.215(10) 0.200(8) 0.132(6) -0.046(5) -0.029(6) 0.014(7)
F32_1 0.279(8) 0.237(6) 0.141(4) -0.058(4) -0.036(5) 0.039(5)
N17_1 0.156(6) 0.174(5) 0.142(5) -0.024(4) -0.042(5) -0.016(4)
C18_1 0.183(9) 0.189(7) 0.153(7) -0.032(6) -0.049(6) -0.005(6)
C19_1 0.210(10) 0.186(7) 0.147(7) -0.043(6) -0.046(7) 0.002(7)
C20_1 0.171(8) 0.187(7) 0.139(6) -0.026(5) -0.032(6) -0.013(6)
C21_1 0.279(14) 0.195(8) 0.155(8) -0.035(6) -0.082(8) 0.030(8)
C22_1 0.203(10) 0.195(8) 0.144(7) -0.027(6) -0.052(7) 0.017(7)
C23_1 0.251(13) 0.200(8) 0.156(9) -0.043(7) -0.042(8) 0.020(7)
C24_1 0.241(12) 0.199(8) 0.147(8) -0.041(7) -0.038(8) 0.017(7)
C29_1 0.225(11) 0.201(7) 0.140(6) -0.036(5) -0.032(6) 0.008(7)
C30_1 0.271(13) 0.196(8) 0.143(7) -0.039(6) -0.040(7) 0.006(7)
F33_1 0.374(11) 0.262(8) 0.172(6) -0.049(5) -0.094(6) 0.034(7)
N1_2 0.186(7) 0.206(8) 0.138(7) -0.021(5) -0.018(5) -0.041(6)
C2_2 0.209(10) 0.246(11) 0.217(12) 0.017(9) -0.052(9) -0.075(8)
C3_2 0.218(11) 0.261(12) 0.221(12) 0.049(10) -0.065(9) -0.101(9)
C4_2 0.225(11) 0.256(12) 0.234(13) 0.040(10) -0.078(9) -0.094(10)
C5_2 0.250(12) 0.267(13) 0.229(13) 0.046(10) -0.089(10) -0.105(10)
C6_2 0.227(11) 0.233(11) 0.188(10) 0.001(8) -0.061(8) -0.066(8)
C7_2 0.241(13) 0.317(15) 0.251(15) 0.082(13) -0.108(11) -0.127(12)
C8_2 0.217(12) 0.302(14) 0.276(16) 0.079(12) -0.100(12) -0.104(11)
C25_2 0.213(11) 0.315(13) 0.284(15) 0.082(11) -0.102(11) -0.106(10)
C26_2 0.191(10) 0.294(12) 0.242(13) 0.052(10) -0.059(9) -0.081(9)
F31_2 0.249(9) 0.386(12) 0.321(11) 0.130(9) -0.128(8) -0.147(8)
N9_2 0.137(7) 0.242(7) 0.149(6) -0.028(5) -0.006(4) -0.068(5)
C10_2 0.184(10) 0.273(11) 0.197(11) 0.026(8) -0.045(8) -0.101(8)
C11_2 0.231(12) 0.306(12) 0.218(12) 0.041(9) -0.088(10) -0.121(9)
C12_2 0.235(13) 0.292(11) 0.203(11) 0.042(9) -0.075(9) -0.115(9)
C13_2 0.222(11) 0.272(11) 0.194(11) 0.025(8) -0.074(9) -0.103(9)
C14_2 0.183(9) 0.256(10) 0.147(8) 0.002(7) -0.039(7) -0.091(8)
C15_2 0.246(10) 0.351(11) 0.338(14) 0.130(10) -0.141(10) -0.145(9)
C16_2 0.246(10) 0.351(11) 0.338(14) 0.130(10) -0.141(10) -0.145(9)
C27_2 0.200(11) 0.312(12) 0.276(14) 0.093(11) -0.097(10) -0.108(10)
C28_2 0.211(12) 0.346(14) 0.281(15) 0.090(12) -0.100(11) -0.110(10)
F32_2 0.243(9) 0.402(13) 0.354(12) 0.085(10) -0.110(8) -0.156(8)
N17_2 0.169(8) 0.267(11) 0.198(8) -0.030(7) -0.043(6) 0.024(7)
C18_2 0.205(13) 0.288(13) 0.245(13) -0.007(10) -0.082(10) -0.006(9)
C19_2 0.224(13) 0.362(16) 0.276(17) 0.042(12) -0.098(12) -0.056(11)
C20_2 0.175(11) 0.334(15) 0.207(12) 0.011(10) -0.049(9) -0.021(9)
C21_2 0.214(14) 0.335(15) 0.267(15) 0.051(11) -0.097(12) -0.041(10)
C22_2 0.194(11) 0.274(12) 0.239(13) 0.003(9) -0.073(9) -0.001(9)
C23_2 0.195(12) 0.43(2) 0.252(14) 0.023(14) -0.071(10) -0.027(12)
C24_2 0.229(14) 0.39(2) 0.327(18) 0.098(16) -0.126(13) -0.101(14)
C29_2 0.187(10) 0.313(13) 0.286(15) 0.072(11) -0.095(10) -0.082(9)
C30_2 0.230(13) 0.345(14) 0.334(18) 0.120(13) -0.141(13) -0.126(11)
F33_2 0.309(11) 0.350(11) 0.367(13) 0.139(10) -0.177(10) -0.140(9)
N1_3 0.182(6) 0.159(6) 0.143(6) -0.006(5) 0.000(5) -0.037(5)
C2_3 0.191(8) 0.164(7) 0.187(10) -0.027(6) 0.011(7) -0.026(6)
C3_3 0.194(8) 0.179(8) 0.200(11) -0.035(7) 0.027(7) -0.033(6)
C4_3 0.171(7) 0.186(7) 0.159(8) -0.029(7) -0.005(6) -0.029(6)
C5_3 0.189(8) 0.179(8) 0.190(10) -0.014(7) 0.008(7) -0.039(6)
C6_3 0.186(8) 0.154(7) 0.203(10) -0.012(7) 0.010(7) -0.028(6)
C7_3 0.196(8) 0.206(10) 0.184(10) -0.050(8) 0.014(7) -0.048(7)
C8_3 0.178(8) 0.204(9) 0.186(10) -0.032(7) 0.019(7) -0.029(7)
C25_3 0.178(8) 0.198(7) 0.182(9) -0.039(6) 0.027(7) -0.031(6)
C26_3 0.201(8) 0.199(7) 0.226(12) -0.046(7) 0.053(8) -0.024(6)
F31_3 0.262(8) 0.202(6) 0.273(9) -0.045(6) 0.054(7) -0.026(5)
N9_3 0.156(6) 0.191(7) 0.193(8) -0.036(6) -0.011(5) 0.012(5)
C10_3 0.171(9) 0.195(8) 0.238(12) -0.048(8) 0.009(8) -0.001(7)
C11_3 0.201(10) 0.186(9) 0.282(15) -0.046(8) 0.051(10) -0.015(7)
C12_3 0.184(9) 0.204(9) 0.241(12) -0.042(8) 0.033(8) -0.002(7)
C13_3 0.195(9) 0.195(8) 0.253(13) -0.025(8) 0.026(9) -0.007(7)
C14_3 0.187(9) 0.197(9) 0.234(12) -0.042(8) 0.001(8) -0.006(7)
C15_3 0.195(9) 0.206(10) 0.255(13) -0.046(9) 0.057(9) -0.011(7)
C16_3 0.177(8) 0.198(9) 0.212(11) -0.046(8) 0.031(8) -0.024(6)
C27_3 0.177(8) 0.197(7) 0.194(9) -0.045(6) 0.017(7) -0.022(6)
C28_3 0.168(7) 0.209(7) 0.166(8) -0.034(6) 0.000(6) -0.029(6)
F32_3 0.201(6) 0.235(7) 0.243(7) -0.040(5) 0.057(5) -0.048(5)
N17_3 0.107(5) 0.233(6) 0.133(6) -0.009(4) -0.015(4) -0.034(4)
C18_3 0.147(7) 0.200(7) 0.171(8) -0.035(6) 0.005(6) -0.040(6)
C19_3 0.163(8) 0.210(8) 0.216(11) -0.032(7) 0.021(7) -0.049(6)
C20_3 0.161(8) 0.211(7) 0.165(9) -0.035(6) -0.021(6) -0.040(6)
C21_3 0.156(8) 0.208(8) 0.178(9) -0.022(7) -0.003(7) -0.032(6)
C22_3 0.138(7) 0.208(7) 0.174(8) -0.008(7) -0.009(6) -0.034(6)
C23_3 0.168(9) 0.209(7) 0.168(9) -0.032(7) -0.017(7) -0.041(7)
C24_3 0.184(10) 0.207(7) 0.181(10) -0.034(7) 0.024(8) -0.042(7)
C29_3 0.168(7) 0.193(7) 0.165(8) -0.036(6) 0.007(6) -0.024(5)
C30_3 0.178(8) 0.190(7) 0.173(8) -0.035(6) 0.015(6) -0.029(6)
F33_3 0.178(5) 0.211(5) 0.205(6) -0.061(4) 0.036(4) -0.018(4)
N1_4 0.128(5) 0.190(7) 0.151(6) -0.040(5) -0.025(4) -0.020(4)
C2_4 0.145(7) 0.282(13) 0.157(8) -0.065(8) -0.021(5) -0.039(7)
C3_4 0.146(7) 0.263(13) 0.178(8) -0.065(8) -0.024(5) -0.028(7)
C4_4 0.152(6) 0.188(9) 0.180(7) -0.040(7) -0.031(5) -0.028(6)
C5_4 0.149(7) 0.230(11) 0.167(8) -0.056(7) -0.016(5) -0.040(7)
C6_4 0.145(7) 0.274(13) 0.161(7) -0.056(7) -0.019(5) -0.034(7)
C7_4 0.148(6) 0.211(10) 0.197(9) -0.064(8) -0.020(6) -0.039(6)
C8_4 0.153(6) 0.257(12) 0.157(8) -0.066(8) -0.019(6) -0.049(7)
C25_4 0.138(6) 0.225(10) 0.161(6) -0.055(6) -0.017(5) -0.039(6)
C26_4 0.136(6) 0.203(9) 0.166(7) -0.049(6) -0.021(5) -0.026(6)
F31_4 0.161(5) 0.312(8) 0.183(5) -0.109(5) -0.009(4) -0.034(5)
N9_4 0.139(5) 0.218(7) 0.134(5) -0.015(5) -0.028(4) -0.056(5)
C10_4 0.156(7) 0.273(13) 0.146(6) -0.026(7) -0.020(5) -0.064(7)
C11_4 0.138(6) 0.284(13) 0.157(7) -0.051(8) -0.019(5) -0.044(7)
C12_4 0.142(6) 0.202(9) 0.163(7) -0.043(6) -0.027(5) -0.032(6)
C13_4 0.139(7) 0.258(12) 0.160(7) -0.047(7) -0.024(5) -0.051(7)
C14_4 0.150(7) 0.261(12) 0.165(7) -0.044(7) -0.028(5) -0.061(7)
C15_4 0.138(7) 0.224(11) 0.170(8) -0.055(7) -0.035(6) -0.017(7)
C16_4 0.155(8) 0.216(10) 0.172(8) -0.038(7) -0.043(6) -0.043(7)
C27_4 0.148(6) 0.222(10) 0.166(6) -0.044(6) -0.032(5) -0.030(6)
C28_4 0.144(6) 0.265(13) 0.166(7) -0.063(7) -0.020(5) -0.047(7)
F32_4 0.152(5) 0.374(10) 0.212(6) -0.092(6) -0.012(4) -0.079(5)
N17_4 0.157(6) 0.260(9) 0.144(6) -0.042(6) -0.011(5) -0.060(6)
C18_4 0.174(8) 0.377(19) 0.162(8) -0.088(10) 0.005(6) -0.094(9)
C19_4 0.176(8) 0.364(19) 0.168(8) -0.088(9) 0.004(6) -0.101(9)
C20_4 0.173(8) 0.287(14) 0.154(7) -0.055(8) 0.001(6) -0.085(8)
C21_4 0.183(8) 0.40(2) 0.165(8) -0.106(10) 0.007(6) -0.119(10)
C22_4 0.162(8) 0.331(16) 0.158(7) -0.068(9) -0.004(6) -0.071(8)
C23_4 0.172(9) 0.371(19) 0.165(7) -0.088(9) 0.004(6) -0.083(10)
C24_4 0.162(8) 0.302(15) 0.164(7) -0.069(8) -0.006(6) -0.077(9)
C29_4 0.144(6) 0.277(13) 0.153(6) -0.058(7) -0.016(5) -0.051(7)
C30_4 0.148(6) 0.267(13) 0.167(7) -0.062(7) -0.018(5) -0.050(7)
F33_4 0.182(6) 0.407(12) 0.195(6) -0.101(7) -0.026(4) -0.085(6)
C1_5 0.226(11) 0.237(9) 0.253(12) -0.093(8) 0.001(8) -0.074(7)
C2_5 0.227(10) 0.268(13) 0.255(13) -0.104(11) 0.000(9) -0.056(9)
C3_5 0.213(9) 0.227(9) 0.232(11) -0.081(8) 0.006(8) -0.029(7)
C4_5 0.205(11) 0.333(13) 0.189(9) -0.116(8) -0.004(7) -0.025(9)
C5_5 0.288(17) 0.357(14) 0.218(14) -0.083(10) -0.050(11) -0.062(12)
C6_5 0.290(19) 0.442(17) 0.210(15) -0.063(12) -0.063(12) -0.081(13)
C7_5 0.278(18) 0.47(2) 0.239(15) -0.117(14) -0.039(13) -0.072(15)
C8_5 0.242(15) 0.45(2) 0.226(16) -0.145(12) -0.024(11) -0.056(14)
C9_5 0.227(14) 0.415(16) 0.227(14) -0.149(11) -0.007(9) -0.056(11)
C10_5 0.210(9) 0.206(10) 0.191(7) -0.052(6) 0.007(6) -0.059(7)
C11_5 0.242(11) 0.192(10) 0.208(8) -0.028(7) 0.023(8) -0.016(8)
C12_5 0.259(13) 0.218(12) 0.191(9) -0.023(8) 0.028(8) -0.041(9)
C13_5 0.238(12) 0.270(14) 0.187(10) -0.030(9) 0.031(9) -0.031(9)
C14_5 0.259(13) 0.286(14) 0.182(9) -0.033(9) 0.028(9) 0.006(11)
C15_5 0.245(12) 0.288(13) 0.181(9) -0.047(8) 0.025(8) 0.007(10)
C16_5 0.191(11) 0.293(11) 0.177(7) -0.075(6) -0.004(6) -0.048(8)
C17_5 0.207(12) 0.308(12) 0.176(9) -0.054(8) 0.007(8) -0.042(9)
C18_5 0.285(16) 0.355(15) 0.174(9) -0.049(9) -0.011(11) -0.061(12)
C19_5 0.276(19) 0.386(17) 0.188(10) -0.074(10) -0.025(10) -0.046(14)
C20_5 0.272(18) 0.398(17) 0.196(10) -0.079(10) -0.033(10) -0.060(13)
C21_5 0.270(15) 0.332(13) 0.190(9) -0.094(9) -0.025(10) -0.033(11)
C22_5 0.193(8) 0.261(13) 0.210(11) -0.079(9) -0.002(6) -0.030(7)
C23_5 0.226(12) 0.40(2) 0.300(15) 0.010(15) -0.041(10) -0.044(13)
C24_5 0.226(12) 0.40(2) 0.323(19) -0.012(16) -0.051(12) -0.052(13)
C25_5 0.207(12) 0.44(3) 0.35(2) 0.031(19) -0.028(12) -0.039(13)
C26_5 0.194(11) 0.44(3) 0.345(19) 0.017(17) -0.023(11) -0.054(13)
C27_5 0.187(9) 0.331(16) 0.234(12) -0.054(11) 0.019(8) -0.035(10)
P1_5 0.187(3) 0.234(3) 0.190(3) -0.075(3) 0.010(2) -0.058(2)
P2_5 0.183(3) 0.244(4) 0.186(3) -0.071(3) 0.006(2) -0.033(2)
C1_6 0.217(8) 0.174(7) 0.141(7) 0.004(6) -0.046(6) -0.045(6)
C2_6 0.216(9) 0.176(8) 0.155(8) 0.004(6) -0.042(6) -0.060(7)
C3_6 0.211(9) 0.175(7) 0.152(7) 0.013(6) -0.036(6) -0.054(6)
C4_6 0.174(8) 0.168(6) 0.154(6) -0.013(5) -0.032(6) -0.040(6)
C5_6 0.206(10) 0.176(7) 0.167(8) -0.022(5) -0.043(7) -0.032(7)
C6_6 0.286(15) 0.178(8) 0.187(8) -0.031(7) -0.048(9) -0.030(8)
C7_6 0.316(17) 0.216(10) 0.180(9) -0.040(7) -0.027(10) -0.029(10)
C8_6 0.312(16) 0.212(9) 0.169(8) -0.041(7) -0.055(9) -0.031(10)
C9_6 0.244(12) 0.197(9) 0.158(7) -0.021(6) -0.040(7) -0.040(8)
C10_6 0.182(7) 0.178(7) 0.180(9) 0.005(7) -0.047(6) -0.031(5)
C11_6 0.204(8) 0.175(8) 0.299(16) -0.020(8) -0.057(9) -0.020(6)
C12_6 0.190(9) 0.222(11) 0.34(2) -0.028(11) -0.049(10) -0.017(7)
C13_6 0.183(9) 0.233(11) 0.304(17) -0.042(12) -0.053(9) -0.012(7)
C14_6 0.178(9) 0.235(11) 0.37(2) -0.055(12) -0.054(10) -0.038(7)
C15_6 0.178(8) 0.181(8) 0.279(15) -0.024(8) -0.049(9) -0.032(6)
C16_6 0.155(7) 0.184(6) 0.159(7) -0.018(5) -0.036(5) -0.032(5)
C17_6 0.158(8) 0.187(7) 0.182(8) -0.024(6) -0.021(6) -0.036(6)
C18_6 0.183(10) 0.205(9) 0.224(11) -0.040(7) -0.024(7) -0.009(7)
C19_6 0.179(9) 0.227(10) 0.206(11) -0.049(8) -0.019(7) -0.019(8)
C20_6 0.181(9) 0.245(10) 0.204(10) -0.035(8) -0.023(7) -0.025(8)
C21_6 0.180(9) 0.221(9) 0.175(8) -0.016(6) -0.019(6) -0.042(7)
C22_6 0.199(9) 0.180(8) 0.153(7) 0.004(6) -0.037(6) -0.054(6)
C23_6 0.279(14) 0.206(9) 0.260(14) -0.029(8) -0.123(11) -0.046(8)
C24_6 0.310(17) 0.232(11) 0.293(16) -0.030(11) -0.152(13) -0.065(10)
C25_6 0.299(17) 0.256(13) 0.260(15) -0.023(11) -0.121(13) -0.068(11)
C26_6 0.348(17) 0.270(13) 0.278(17) -0.042(11) -0.159(15) -0.050(12)
C27_6 0.290(14) 0.230(10) 0.246(14) -0.038(9) -0.130(12) -0.019(9)
P1_6 0.174(2) 0.161(2) 0.147(2) -0.0017(17) -0.0389(17) -0.0330(17)
P2_6 0.170(2) 0.166(2) 0.153(2) -0.0008(17) -0.0328(17) -0.0368(18)
C1_7 0.123(6) 0.225(8) 0.170(8) 0.005(6) -0.052(5) -0.045(6)
C2_7 0.164(8) 0.236(9) 0.178(9) 0.009(7) -0.069(6) -0.048(7)
C3_7 0.168(7) 0.208(9) 0.185(9) 0.007(7) -0.054(6) -0.050(6)
C4_7 0.153(7) 0.192(8) 0.155(6) -0.014(6) -0.030(5) -0.039(6)
C5_7 0.142(7) 0.248(12) 0.161(7) -0.043(7) -0.022(5) -0.030(7)
C6_7 0.185(8) 0.296(15) 0.164(8) -0.047(8) -0.032(6) -0.042(9)
C7_7 0.178(8) 0.282(14) 0.181(9) -0.042(9) -0.012(7) -0.013(9)
C8_7 0.170(9) 0.285(14) 0.184(9) -0.031(9) -0.014(6) -0.026(8)
C9_7 0.147(7) 0.292(14) 0.194(9) -0.035(9) -0.025(6) -0.030(7)
C10_7 0.145(8) 0.201(7) 0.183(7) -0.017(5) -0.046(7) -0.037(6)
C11_7 0.179(10) 0.219(9) 0.180(8) -0.025(7) -0.054(7) -0.048(8)
C12_7 0.257(14) 0.221(10) 0.222(10) -0.020(8) -0.088(10) -0.058(10)
C13_7 0.43(2) 0.223(11) 0.223(11) -0.017(8) -0.102(13) -0.089(12)
C14_7 0.45(3) 0.232(11) 0.201(10) -0.001(8) -0.072(12) -0.125(13)
C15_7 0.36(2) 0.232(10) 0.186(9) -0.009(7) -0.062(9) -0.095(11)
C16_7 0.156(8) 0.193(8) 0.182(7) -0.031(6) -0.024(6) -0.039(6)
C17_7 0.185(9) 0.217(10) 0.186(8) -0.039(7) -0.039(7) -0.034(7)
C18_7 0.228(12) 0.250(12) 0.206(10) -0.066(8) -0.042(9) -0.054(8)
C19_7 0.212(13) 0.252(12) 0.272(13) -0.096(10) -0.053(9) -0.018(9)
C20_7 0.198(11) 0.255(12) 0.299(14) -0.108(10) -0.056(10) -0.006(9)
C21_7 0.179(10) 0.212(10) 0.254(11) -0.055(8) -0.050(8) -0.010(7)
C22_7 0.243(6) 0.293(7) 0.197(5) 0.000(5) -0.031(5) -0.119(5)
C23_7 0.243(6) 0.293(7) 0.197(5) 0.000(5) -0.031(5) -0.119(5)
C24_7 0.243(6) 0.293(7) 0.197(5) 0.000(5) -0.031(5) -0.119(5)
C25_7 0.243(6) 0.293(7) 0.197(5) 0.000(5) -0.031(5) -0.119(5)
C26_7 0.243(6) 0.293(7) 0.197(5) 0.000(5) -0.031(5) -0.119(5)
C27_7 0.222(10) 0.260(13) 0.206(9) -0.013(8) -0.024(7) -0.088(10)
P1_7 0.136(2) 0.195(2) 0.155(2) -0.0184(18) -0.0368(16) -0.0328(17)
P2_7 0.146(2) 0.180(2) 0.163(2) -0.0141(18) -0.0338(17) -0.0317(17)
C1_8 0.203(12) 0.345(12) 0.286(12) -0.139(9) -0.075(9) 0.074(9)
C2_8 0.211(11) 0.252(13) 0.265(12) -0.068(10) -0.084(9) 0.039(9)
C3_8 0.270(13) 0.242(10) 0.261(12) -0.048(8) -0.078(9) 0.047(9)
C4_8 0.210(7) 0.480(12) 0.277(8) -0.114(8) -0.009(5) 0.027(7)
C5_8 0.210(7) 0.480(12) 0.277(8) -0.114(8) -0.009(5) 0.027(7)
C6_8 0.210(7) 0.480(12) 0.277(8) -0.114(8) -0.009(5) 0.027(7)
C7_8 0.210(7) 0.480(12) 0.277(8) -0.114(8) -0.009(5) 0.027(7)
C8_8 0.210(7) 0.480(12) 0.277(8) -0.114(8) -0.009(5) 0.027(7)
C9_8 0.210(7) 0.480(12) 0.277(8) -0.114(8) -0.009(5) 0.027(7)
C10_8 0.333(10) 0.595(19) 0.379(13) -0.189(11) -0.152(10) -0.008(11)
C11_8 0.333(10) 0.595(19) 0.379(13) -0.189(11) -0.152(10) -0.008(11)
C12_8 0.333(10) 0.595(19) 0.379(13) -0.189(11) -0.152(10) -0.008(11)
C13_8 0.333(10) 0.595(19) 0.379(13) -0.189(11) -0.152(10) -0.008(11)
C14_8 0.333(10) 0.595(19) 0.379(13) -0.189(11) -0.152(10) -0.008(11)
C15_8 0.333(10) 0.595(19) 0.379(13) -0.189(11) -0.152(10) -0.008(11)
C16_8 0.270(8) 0.279(8) 0.333(10) -0.056(6) -0.100(6) -0.003(6)
C17_8 0.270(8) 0.279(8) 0.333(10) -0.056(6) -0.100(6) -0.003(6)
C18_8 0.270(8) 0.279(8) 0.333(10) -0.056(6) -0.100(6) -0.003(6)
C19_8 0.270(8) 0.279(8) 0.333(10) -0.056(6) -0.100(6) -0.003(6)
C20_8 0.270(8) 0.279(8) 0.333(10) -0.056(6) -0.100(6) -0.003(6)
C21_8 0.270(8) 0.279(8) 0.333(10) -0.056(6) -0.100(6) -0.003(6)
C22_8 0.385(11) 0.426(15) 0.234(7) -0.046(8) -0.014(7) -0.047(10)
C23_8 0.385(11) 0.426(15) 0.234(7) -0.046(8) -0.014(7) -0.047(10)
C24_8 0.385(11) 0.426(15) 0.234(7) -0.046(8) -0.014(7) -0.047(10)
C25_8 0.385(11) 0.426(15) 0.234(7) -0.046(8) -0.014(7) -0.047(10)
C26_8 0.385(11) 0.426(15) 0.234(7) -0.046(8) -0.014(7) -0.047(10)
C27_8 0.36(2) 0.454(19) 0.236(12) -0.071(12) -0.001(13) -0.060(16)
P1_8 0.183(3) 0.351(6) 0.248(4) -0.131(4) -0.057(3) 0.064(3)
P2_8 0.215(4) 0.240(4) 0.199(3) -0.041(3) -0.055(3) 0.044(3)
C1_9 0.203(10) 0.274(12) 0.171(8) 0.011(7) -0.034(6) -0.044(8)
C2_9 0.212(11) 0.318(12) 0.184(9) 0.007(8) -0.035(8) -0.043(10)
C3_9 0.191(9) 0.319(12) 0.131(7) -0.002(7) -0.011(6) -0.056(9)
C4_9 0.345(10) 0.449(12) 0.359(12) 0.132(8) -0.138(8) -0.227(9)
C5_9 0.345(10) 0.449(12) 0.359(12) 0.132(8) -0.138(8) -0.227(9)
C6_9 0.345(10) 0.449(12) 0.359(12) 0.132(8) -0.138(8) -0.227(9)
C7_9 0.345(10) 0.449(12) 0.359(12) 0.132(8) -0.138(8) -0.227(9)
C8_9 0.345(10) 0.449(12) 0.359(12) 0.132(8) -0.138(8) -0.227(9)
C9_9 0.345(10) 0.449(12) 0.359(12) 0.132(8) -0.138(8) -0.227(9)
C10_9 0.244(9) 0.281(13) 0.216(12) -0.005(9) -0.024(8) -0.051(8)
C11_9 0.214(10) 0.36(2) 0.319(19) -0.097(16) -0.036(11) -0.005(11)
C12_9 0.226(12) 0.51(3) 0.43(3) -0.19(3) -0.042(12) 0.009(13)
C13_9 0.266(16) 0.51(3) 0.43(3) -0.19(3) -0.036(15) -0.008(16)
C14_9 0.282(16) 0.52(3) 0.41(3) -0.20(3) -0.022(16) -0.021(17)
C15_9 0.254(14) 0.38(2) 0.306(19) -0.108(16) -0.024(12) -0.041(13)
C16_9 0.193(5) 0.511(12) 0.227(7) -0.020(8) -0.008(5) -0.101(6)
C17_9 0.193(5) 0.511(12) 0.227(7) -0.020(8) -0.008(5) -0.101(6)
C18_9 0.193(5) 0.511(12) 0.227(7) -0.020(8) -0.008(5) -0.101(6)
C19_9 0.193(5) 0.511(12) 0.227(7) -0.020(8) -0.008(5) -0.101(6)
C20_9 0.193(5) 0.511(12) 0.227(7) -0.020(8) -0.008(5) -0.101(6)
C21_9 0.193(5) 0.511(12) 0.227(7) -0.020(8) -0.008(5) -0.101(6)
C22_9 0.230(12) 0.286(9) 0.114(8) -0.018(7) -0.015(8) -0.044(7)
C23_9 0.261(13) 0.283(12) 0.177(11) -0.017(11) -0.047(9) -0.057(10)
C24_9 0.347(18) 0.285(13) 0.227(16) -0.018(13) -0.062(14) -0.074(12)
C25_9 0.40(2) 0.314(15) 0.32(3) -0.026(13) -0.117(18) -0.053(13)
C26_9 0.38(2) 0.308(14) 0.32(2) -0.038(13) -0.107(17) -0.043(12)
C27_9 0.283(13) 0.311(12) 0.205(14) -0.039(12) -0.055(11) -0.025(10)
P1_9 0.204(3) 0.256(4) 0.173(3) 0.006(3) -0.031(2) -0.053(3)
P2_9 0.179(3) 0.283(4) 0.142(2) -0.013(3) -0.010(2) -0.044(3)
C1_10 0.202(9) 0.240(11) 0.212(10) -0.004(8) -0.068(7) -0.078(8)
C2_10 0.246(13) 0.251(10) 0.250(12) 0.000(9) -0.105(10) -0.088(9)
C3_10 0.196(9) 0.263(9) 0.187(9) 0.001(8) -0.063(7) -0.090(8)
C4_10 0.197(8) 0.198(8) 0.170(8) -0.023(7) -0.029(6) -0.051(6)
C5_10 0.195(9) 0.221(10) 0.167(9) -0.015(7) -0.033(6) -0.044(7)
C6_10 0.225(10) 0.243(12) 0.215(12) -0.055(9) 0.008(9) -0.048(9)
C7_10 0.271(13) 0.250(12) 0.229(13) -0.049(10) -0.053(10) -0.044(9)
C8_10 0.265(14) 0.233(11) 0.247(15) -0.061(10) -0.042(10) -0.034(9)
C9_10 0.255(12) 0.216(10) 0.237(13) -0.045(8) -0.042(9) -0.053(8)
C10_10 0.242(7) 0.331(7) 0.189(5) 0.020(5) -0.065(4) -0.061(6)
C11_10 0.242(7) 0.331(7) 0.189(5) 0.020(5) -0.065(4) -0.061(6)
C12_10 0.242(7) 0.331(7) 0.189(5) 0.020(5) -0.065(4) -0.061(6)
C13_10 0.242(7) 0.331(7) 0.189(5) 0.020(5) -0.065(4) -0.061(6)
C14_10 0.242(7) 0.331(7) 0.189(5) 0.020(5) -0.065(4) -0.061(6)
C15_10 0.242(7) 0.331(7) 0.189(5) 0.020(5) -0.065(4) -0.061(6)
C16_10 0.224(5) 0.247(5) 0.160(4) -0.023(4) -0.033(4) -0.065(4)
C17_10 0.224(5) 0.247(5) 0.160(4) -0.023(4) -0.033(4) -0.065(4)
C18_10 0.224(5) 0.247(5) 0.160(4) -0.023(4) -0.033(4) -0.065(4)
C19_10 0.224(5) 0.247(5) 0.160(4) -0.023(4) -0.033(4) -0.065(4)
C20_10 0.224(5) 0.247(5) 0.160(4) -0.023(4) -0.033(4) -0.065(4)
C21_10 0.224(5) 0.247(5) 0.160(4) -0.023(4) -0.033(4) -0.065(4)
C22_10 0.203(9) 0.239(8) 0.170(9) -0.016(6) -0.062(7) -0.045(6)
C23_10 0.207(10) 0.286(12) 0.195(10) 0.002(9) -0.066(8) -0.023(7)
C24_10 0.234(11) 0.297(13) 0.226(13) -0.014(9) -0.099(9) -0.019(9)
C25_10 0.255(13) 0.279(13) 0.235(15) -0.011(10) -0.084(10) -0.022(10)
C26_10 0.269(13) 0.250(11) 0.219(12) 0.004(9) -0.085(10) -0.039(9)
C27_10 0.217(11) 0.245(10) 0.196(10) 0.002(8) -0.055(8) -0.032(8)
P1_10 0.180(3) 0.200(3) 0.166(2) -0.009(2) -0.0409(19) -0.059(2)
P2_10 0.172(3) 0.225(3) 0.155(2) -0.015(2) -0.0471(19) -0.055(2)

loop_
_atom_type_symbol
_atom_type_description
_atom_type_scat_dispersion_real
_atom_type_scat_dispersion_imag
_atom_type_scat_source
C C 0.0070 0.0030 'International Tables Vol C Tables 4.2.6.8 and 6.1.1.4'
H H 0.0000 0.0000 'International Tables Vol C Tables 4.2.6.8 and 6.1.1.4'
F F 0.0330 0.0200 'International Tables Vol C Tables 4.2.6.8 and 6.1.1.4'
N N 0.0130 0.0060 'International Tables Vol C Tables 4.2.6.8 and 6.1.1.4'
P P 0.1670 0.1760 'International Tables Vol C Tables 4.2.6.8 and 6.1.1.4'
Pt Pt -7.5810 8.5740 'International Tables Vol C Tables 4.2.6.8 and 6.1.1.4'

loop_
_geom_angle_atom_site_label_1
_geom_angle_atom_site_label_2
_geom_angle_atom_site_label_3
_geom_angle
N1_2 Pt1 N1_1 85.6(3)
N1_2 Pt1 P2_5 91.9(2)
N1_1 Pt1 P2_5 177.1(2)
N1_2 Pt1 P1_5 176.1(3)
N1_1 Pt1 P1_5 91.3(2)
P2_5 Pt1 P1_5 91.25(13)
N9_1 Pt2 N1_3 85.3(3)
N9_1 Pt2 P1_6 176.9(2)
N1_3 Pt2 P1_6 92.0(2)
N9_1 Pt2 P2_6 92.0(2)
N1_3 Pt2 P2_6 176.6(2)
P1_6 Pt2 P2_6 90.58(11)
N17_1 Pt3 N1_4 84.6(3)
N17_1 Pt3 P2_7 177.0(2)
N1_4 Pt3 P2_7 92.8(2)
N17_1 Pt3 P1_7 92.1(2)
N1_4 Pt3 P1_7 176.5(2)
P2_7 Pt3 P1_7 90.52(11)
N9_3 Pt4 N17_2 85.9(3)
N9_3 Pt4 P1_8 177.3(3)
N17_2 Pt4 P1_8 91.6(3)
N9_3 Pt4 P2_8 91.0(3)
N17_2 Pt4 P2_8 176.8(3)
P1_8 Pt4 P2_8 91.45(14)
N9_2 Pt5 N17_4 84.9(3)
N9_2 Pt5 P1_9 176.4(2)
N17_4 Pt5 P1_9 92.0(3)
N9_2 Pt5 P2_9 92.0(2)
N17_4 Pt5 P2_9 175.5(3)
P1_9 Pt5 P2_9 90.95(14)
N17_3 Pt6 N9_4 84.4(3)
N17_3 Pt6 P1_10 177.8(2)
N9_4 Pt6 P1_10 93.5(2)
N17_3 Pt6 P2_10 91.8(2)
N9_4 Pt6 P2_10 175.3(2)
P1_10 Pt6 P2_10 90.21(12)
C6_1 N1_1 C2_1 117.9(7)
C6_1 N1_1 Pt1 123.9(6)
C2_1 N1_1 Pt1 118.1(6)
N1_1 C2_1 C3_1 122.5(8)
N1_1 C2_1 H2_1 118.7
C3_1 C2_1 H2_1 118.7
C2_1 C3_1 C4_1 119.9(7)
C2_1 C3_1 H3_1 120.0
C4_1 C3_1 H3_1 120.0
C3_1 C4_1 C5_1 117.5(7)
C3_1 C4_1 C7_1 120.4(7)
C5_1 C4_1 C7_1 121.8(7)
C6_1 C5_1 C4_1 118.5(7)
C6_1 C5_1 H5_1 120.7
C4_1 C5_1 H5_1 120.7
N1_1 C6_1 C5_1 123.6(8)
N1_1 C6_1 H6_1 118.2
C5_1 C6_1 H6_1 118.2
C8_1 C7_1 C4_1 177.4(15)
C7_1 C8_1 C25_1 172.1(14)
C26_1 C25_1 C30_1 120.0
C26_1 C25_1 C8_1 118.7(6)
C30_1 C25_1 C8_1 121.3(6)
F31_1 C26_1 C25_1 119.4(5)
F31_1 C26_1 C27_1 120.6(5)
C25_1 C26_1 C27_1 120.0
C14_1 N9_1 C10_1 118.0(7)
C14_1 N9_1 Pt2 121.2(6)
C10_1 N9_1 Pt2 120.7(6)
N9_1 C10_1 C11_1 123.0(7)
N9_1 C10_1 H10_1 118.5
C11_1 C10_1 H10_1 118.5
C10_1 C11_1 C12_1 118.6(7)
C10_1 C11_1 H11_1 120.7
C12_1 C11_1 H11_1 120.7
C11_1 C12_1 C13_1 117.8(7)
C11_1 C12_1 C15_1 119.6(7)
C13_1 C12_1 C15_1 122.4(7)
C14_1 C13_1 C12_1 119.6(7)
C14_1 C13_1 H13_1 120.2
C12_1 C13_1 H13_1 120.2
N9_1 C14_1 C13_1 122.9(7)
N9_1 C14_1 H14_1 118.6
C13_1 C14_1 H14_1 118.6
C16_1 C15_1 C12_1 177.9(14)
C15_1 C16_1 C27_1 177.9(14)
C28_1 C27_1 C26_1 120.0
C28_1 C27_1 C16_1 119.2(6)
C26_1 C27_1 C16_1 120.8(6)
F32_1 C28_1 C27_1 119.6(5)
F32_1 C28_1 C29_1 120.4(5)
C27_1 C28_1 C29_1 120.0
C22_1 N17_1 C18_1 118.6(7)
C22_1 N17_1 Pt3 121.6(6)
C18_1 N17_1 Pt3 119.7(6)
N17_1 C18_1 C19_1 121.6(7)
N17_1 C18_1 H18_1 119.2
C19_1 C18_1 H18_1 119.2
C18_1 C19_1 C20_1 120.4(7)
C18_1 C19_1 H19_1 119.8
C20_1 C19_1 H19_1 119.8
C19_1 C20_1 C21_1 116.7(7)
C19_1 C20_1 C23_1 122.1(7)
C21_1 C20_1 C23_1 121.1(7)
C22_1 C21_1 C20_1 120.1(7)
C22_1 C21_1 H21_1 120.0
C20_1 C21_1 H21_1 120.0
N17_1 C22_1 C21_1 122.6(7)
N17_1 C22_1 H22_1 118.7
C21_1 C22_1 H22_1 118.7
C24_1 C23_1 C20_1 174.9(14)
C23_1 C24_1 C29_1 177.7(14)
C30_1 C29_1 C28_1 120.0
C30_1 C29_1 C24_1 122.0(6)
C28_1 C29_1 C24_1 117.9(6)
F33_1 C30_1 C29_1 119.7(5)
F33_1 C30_1 C25_1 120.2(5)
C29_1 C30_1 C25_1 120.0
C6_2 N1_2 C2_2 117.5(8)
C6_2 N1_2 Pt1 123.8(7)
C2_2 N1_2 Pt1 118.7(7)
N1_2 C2_2 C3_2 122.4(8)
N1_2 C2_2 H2_2 118.8
C3_2 C2_2 H2_2 118.8
C2_2 C3_2 C4_2 119.4(8)
C2_2 C3_2 H3_2 120.3
C4_2 C3_2 H3_2 120.3
C5_2 C4_2 C3_2 118.4(7)
C5_2 C4_2 C7_2 120.6(8)
C3_2 C4_2 C7_2 121.0(8)
C6_2 C5_2 C4_2 117.9(8)
C6_2 C5_2 H5_2 121.1
C4_2 C5_2 H5_2 121.1
N1_2 C6_2 C5_2 124.3(8)
N1_2 C6_2 H6_2 117.8
C5_2 C6_2 H6_2 117.8
C8_2 C7_2 C4_2 174.0(16)
C7_2 C8_2 C25_2 178.3(16)
C26_2 C25_2 C30_2 120.0
C26_2 C25_2 C8_2 118.9(7)
C30_2 C25_2 C8_2 121.1(7)
F31_2 C26_2 C25_2 119.4(6)
F31_2 C26_2 C27_2 120.6(6)
C25_2 C26_2 C27_2 120.0
C14_2 N9_2 C10_2 116.4(8)
C14_2 N9_2 Pt5 124.3(7)
C10_2 N9_2 Pt5 118.8(7)
N9_2 C10_2 C11_2 123.2(8)
N9_2 C10_2 H10_2 118.4
C11_2 C10_2 H10_2 118.4
C10_2 C11_2 C12_2 120.1(8)
C10_2 C11_2 H11_2 120.0
C12_2 C11_2 H11_2 120.0
C11_2 C12_2 C13_2 116.7(7)
C11_2 C12_2 C15_2 120.9(8)
C13_2 C12_2 C15_2 122.2(8)
C14_2 C13_2 C12_2 118.8(8)
C14_2 C13_2 H13_2 120.6
C12_2 C13_2 H13_2 120.6
N9_2 C14_2 C13_2 124.6(8)
N9_2 C14_2 H14_2 117.7
C13_2 C14_2 H14_2 117.7
C16_2 C15_2 C12_2 177.3(14)
C15_2 C16_2 C27_2 178.1(19)
C28_2 C27_2 C26_2 120.0
C28_2 C27_2 C16_2 119.9(7)
C26_2 C27_2 C16_2 120.1(7)
F32_2 C28_2 C27_2 118.2(6)
F32_2 C28_2 C29_2 121.8(6)
C27_2 C28_2 C29_2 120.0
C22_2 N17_2 C18_2 118.2(8)
C22_2 N17_2 Pt4 119.4(9)
C18_2 N17_2 Pt4 122.1(9)
N17_2 C18_2 C19_2 123.3(9)
N17_2 C18_2 H18_2 118.4
C19_2 C18_2 H18_2 118.4
C18_2 C19_2 C20_2 119.2(8)
C18_2 C19_2 H19_2 120.4
C20_2 C19_2 H19_2 120.4
C21_2 C20_2 C19_2 116.5(8)
C21_2 C20_2 C23_2 121.1(9)
C19_2 C20_2 C23_2 121.3(9)
C22_2 C21_2 C20_2 121.0(8)
C22_2 C21_2 H21_2 119.5
C20_2 C21_2 H21_2 119.5
N17_2 C22_2 C21_2 121.3(9)
N17_2 C22_2 H22_2 119.3
C21_2 C22_2 H22_2 119.3
C24_2 C23_2 C20_2 177.9(18)
C23_2 C24_2 C29_2 174.5(18)
C30_2 C29_2 C28_2 120.0
C30_2 C29_2 C24_2 119.1(7)
C28_2 C29_2 C24_2 120.9(7)
F33_2 C30_2 C29_2 120.9(6)
F33_2 C30_2 C25_2 119.1(6)
C29_2 C30_2 C25_2 120.0
C6_3 N1_3 C2_3 118.8(7)
C6_3 N1_3 Pt2 121.0(6)
C2_3 N1_3 Pt2 120.2(6)
N1_3 C2_3 C3_3 121.9(7)
N1_3 C2_3 H2_3 119.1
C3_3 C2_3 H2_3 119.1
C2_3 C3_3 C4_3 119.8(7)
C2_3 C3_3 H3_3 120.1
C4_3 C3_3 H3_3 120.1
C3_3 C4_3 C5_3 117.6(7)
C3_3 C4_3 C7_3 121.9(7)
C5_3 C4_3 C7_3 119.9(7)
C6_3 C5_3 C4_3 119.0(7)
C6_3 C5_3 H5_3 120.5
C4_3 C5_3 H5_3 120.5
N1_3 C6_3 C5_3 122.3(7)
N1_3 C6_3 H6_3 118.8
C5_3 C6_3 H6_3 118.8
C8_3 C7_3 C4_3 177.9(14)
C7_3 C8_3 C25_3 172.4(12)
C26_3 C25_3 C30_3 120.0
C26_3 C25_3 C8_3 119.9(6)
C30_3 C25_3 C8_3 120.1(6)
F31_3 C26_3 C25_3 117.9(5)
F31_3 C26_3 C27_3 122.1(5)
C25_3 C26_3 C27_3 120.0
C10_3 N9_3 C14_3 118.5(7)
C10_3 N9_3 Pt4 121.3(7)
C14_3 N9_3 Pt4 119.7(7)
N9_3 C10_3 C11_3 122.0(8)
N9_3 C10_3 H10_3 119.0
C11_3 C10_3 H10_3 119.0
C12_3 C11_3 C10_3 119.8(7)
C12_3 C11_3 H11_3 120.1
C10_3 C11_3 H11_3 120.1
C11_3 C12_3 C13_3 117.3(7)
C11_3 C12_3 C15_3 120.0(8)
C13_3 C12_3 C15_3 122.3(8)
C14_3 C13_3 C12_3 119.4(7)
C14_3 C13_3 H13_3 120.3
C12_3 C13_3 H13_3 120.3
N9_3 C14_3 C13_3 122.7(8)
N9_3 C14_3 H14_3 118.7
C13_3 C14_3 H14_3 118.7
C16_3 C15_3 C12_3 176.3(16)
C15_3 C16_3 C27_3 176.5(14)
C28_3 C27_3 C26_3 120.0
C28_3 C27_3 C16_3 118.3(6)
C26_3 C27_3 C16_3 121.7(6)
F32_3 C28_3 C27_3 119.3(5)
F32_3 C28_3 C29_3 120.6(5)
C27_3 C28_3 C29_3 120.0
C18_3 N17_3 C22_3 114.8(7)
C18_3 N17_3 Pt6 122.8(6)
C22_3 N17_3 Pt6 122.4(6)
N17_3 C18_3 C19_3 124.4(8)
N17_3 C18_3 H18_3 117.8
C19_3 C18_3 H18_3 117.8
C18_3 C19_3 C20_3 120.6(7)
C18_3 C19_3 H19_3 119.7
C20_3 C19_3 H19_3 119.7
C19_3 C20_3 C21_3 115.5(7)
C19_3 C20_3 C23_3 121.2(7)
C21_3 C20_3 C23_3 123.2(7)
C22_3 C21_3 C20_3 119.5(7)
C22_3 C21_3 H21_3 120.2
C20_3 C21_3 H21_3 120.2
N17_3 C22_3 C21_3 125.0(8)
N17_3 C22_3 H22_3 117.5
C21_3 C22_3 H22_3 117.5
C24_3 C23_3 C20_3 177.2(13)
C23_3 C24_3 C29_3 173.1(12)
C30_3 C29_3 C28_3 120.0
C30_3 C29_3 C24_3 120.3(6)
C28_3 C29_3 C24_3 119.7(6)
F33_3 C30_3 C29_3 120.7(5)
F33_3 C30_3 C25_3 119.2(5)
C29_3 C30_3 C25_3 120.0
C2_4 N1_4 C6_4 119.1(7)
C2_4 N1_4 Pt3 121.9(6)
C6_4 N1_4 Pt3 119.0(6)
N1_4 C2_4 C3_4 122.8(7)
N1_4 C2_4 H2_4 118.6
C3_4 C2_4 H2_4 118.6
C2_4 C3_4 C4_4 119.3(7)
C2_4 C3_4 H3_4 120.4
C4_4 C3_4 H3_4 120.4
C3_4 C4_4 C5_4 117.6(7)
C3_4 C4_4 C7_4 120.5(7)
C5_4 C4_4 C7_4 121.8(7)
C6_4 C5_4 C4_4 119.1(7)
C6_4 C5_4 H5_4 120.5
C4_4 C5_4 H5_4 120.5
N1_4 C6_4 C5_4 122.0(7)
N1_4 C6_4 H6_4 119.0
C5_4 C6_4 H6_4 119.0
C8_4 C7_4 C4_4 176.9(14)
C7_4 C8_4 C25_4 177.1(11)
C26_4 C25_4 C30_4 120.0
C26_4 C25_4 C8_4 119.5(5)
C30_4 C25_4 C8_4 120.5(5)
F31_4 C26_4 C25_4 119.7(5)
F31_4 C26_4 C27_4 120.2(5)
C25_4 C26_4 C27_4 120.0
C14_4 N9_4 C10_4 117.7(7)
C14_4 N9_4 Pt6 120.7(6)
C10_4 N9_4 Pt6 121.4(6)
N9_4 C10_4 C11_4 123.1(7)
N9_4 C10_4 H10_4 118.5
C11_4 C10_4 H10_4 118.5
C10_4 C11_4 C12_4 119.3(7)
C10_4 C11_4 H11_4 120.4
C12_4 C11_4 H11_4 120.4
C11_4 C12_4 C13_4 117.1(6)
C11_4 C12_4 C15_4 122.3(7)
C13_4 C12_4 C15_4 120.5(7)
C14_4 C13_4 C12_4 119.9(7)
C14_4 C13_4 H13_4 120.1
C12_4 C13_4 H13_4 120.1
N9_4 C14_4 C13_4 122.9(7)
N9_4 C14_4 H14_4 118.5
C13_4 C14_4 H14_4 118.5
C16_4 C15_4 C12_4 177.0(12)
C15_4 C16_4 C27_4 173.7(11)
C28_4 C27_4 C26_4 120.0
C28_4 C27_4 C16_4 119.3(6)
C26_4 C27_4 C16_4 120.7(6)
F32_4 C28_4 C27_4 119.1(5)
F32_4 C28_4 C29_4 120.9(5)
C27_4 C28_4 C29_4 120.0
C18_4 N17_4 C22_4 117.5(7)
C18_4 N17_4 Pt5 122.0(6)
C22_4 N17_4 Pt5 120.3(6)
N17_4 C18_4 C19_4 123.0(8)
N17_4 C18_4 H18_4 118.5
C19_4 C18_4 H18_4 118.5
C18_4 C19_4 C20_4 119.3(7)
C18_4 C19_4 H19_4 120.3
C20_4 C19_4 H19_4 120.3
C19_4 C20_4 C21_4 118.2(7)
C19_4 C20_4 C23_4 121.1(7)
C21_4 C20_4 C23_4 120.7(7)
C22_4 C21_4 C20_4 118.2(7)
C22_4 C21_4 H21_4 120.9
C20_4 C21_4 H21_4 120.9
N17_4 C22_4 C21_4 123.7(8)
N17_4 C22_4 H22_4 118.2
C21_4 C22_4 H22_4 118.2
C24_4 C23_4 C20_4 177.2(16)
C23_4 C24_4 C29_4 176.9(12)
C28_4 C29_4 C30_4 120.0
C28_4 C29_4 C24_4 119.0(6)
C30_4 C29_4 C24_4 120.9(6)
F33_4 C30_4 C29_4 120.1(5)
F33_4 C30_4 C25_4 119.9(5)
C29_4 C30_4 C25_4 120.0
C2_5 C1_5 P1_5 113.5(7)
C2_5 C1_5 H1A_5 108.9
P1_5 C1_5 H1A_5 108.9
C2_5 C1_5 H1B_5 108.9
P1_5 C1_5 H1B_5 108.9
H1A_5 C1_5 H1B_5 107.7
C3_5 C2_5 C1_5 112.1(9)
C3_5 C2_5 H2A_5 109.2
C1_5 C2_5 H2A_5 109.2
C3_5 C2_5 H2B_5 109.2
C1_5 C2_5 H2B_5 109.2
H2A_5 C2_5 H2B_5 107.9
C2_5 C3_5 P2_5 113.7(7)
C2_5 C3_5 H3A_5 108.8
P2_5 C3_5 H3A_5 108.8
C2_5 C3_5 H3B_5 108.8
P2_5 C3_5 H3B_5 108.8
H3A_5 C3_5 H3B_5 107.7
C5_5 C4_5 C9_5 120.0
C5_5 C4_5 P1_5 118.9(6)
C9_5 C4_5 P1_5 121.1(6)
C4_5 C5_5 C6_5 120.0
C4_5 C5_5 H5_5 120.0
C6_5 C5_5 H5_5 120.0
C5_5 C6_5 C7_5 120.0
C5_5 C6_5 H6_5 120.0
C7_5 C6_5 H6_5 120.0
C8_5 C7_5 C6_5 120.0
C8_5 C7_5 H7_5 120.0
C6_5 C7_5 H7_5 120.0
C7_5 C8_5 C9_5 120.0
C7_5 C8_5 H8_5 120.0
C9_5 C8_5 H8_5 120.0
C8_5 C9_5 C4_5 120.0
C8_5 C9_5 H9_5 120.0
C4_5 C9_5 H9_5 120.0
C11_5 C10_5 C15_5 120.0
C11_5 C10_5 P1_5 119.2(5)
C15_5 C10_5 P1_5 120.7(5)
C12_5 C11_5 C10_5 120.0
C12_5 C11_5 H11_5 120.0
C10_5 C11_5 H11_5 120.0
C13_5 C12_5 C11_5 120.0
C13_5 C12_5 H12_5 120.0
C11_5 C12_5 H12_5 120.0
C14_5 C13_5 C12_5 120.0
C14_5 C13_5 H13_5 120.0
C12_5 C13_5 H13_5 120.0
C15_5 C14_5 C13_5 120.0
C15_5 C14_5 H14_5 120.0
C13_5 C14_5 H14_5 120.0
C14_5 C15_5 C10_5 120.0
C14_5 C15_5 H15_5 120.0
C10_5 C15_5 H15_5 120.0
C17_5 C16_5 C21_5 120.0
C17_5 C16_5 P2_5 121.5(6)
C21_5 C16_5 P2_5 118.5(6)
C18_5 C17_5 C16_5 120.0
C18_5 C17_5 H17_5 120.0
C16_5 C17_5 H17_5 120.0
C19_5 C18_5 C17_5 120.0
C19_5 C18_5 H18_5 120.0
C17_5 C18_5 H18_5 120.0
C18_5 C19_5 C20_5 120.0
C18_5 C19_5 H19_5 120.0
C20_5 C19_5 H19_5 120.0
C21_5 C20_5 C19_5 120.0
C21_5 C20_5 H20_5 120.0
C19_5 C20_5 H20_5 120.0
C20_5 C21_5 C16_5 120.0
C20_5 C21_5 H21_5 120.0
C16_5 C21_5 H21_5 120.0
C23_5 C22_5 C27_5 120.0
C23_5 C22_5 P2_5 120.6(6)
C27_5 C22_5 P2_5 119.4(6)
C22_5 C23_5 C24_5 120.0
C22_5 C23_5 H23_5 120.0
C24_5 C23_5 H23_5 120.0
C23_5 C24_5 C25_5 120.0
C23_5 C24_5 H24_5 120.0
C25_5 C24_5 H24_5 120.0
C26_5 C25_5 C24_5 120.0
C26_5 C25_5 H25_5 120.0
C24_5 C25_5 H25_5 120.0
C25_5 C26_5 C27_5 120.0
C25_5 C26_5 H26_5 120.0
C27_5 C26_5 H26_5 120.0
C26_5 C27_5 C22_5 120.0
C26_5 C27_5 H27_5 120.0
C22_5 C27_5 H27_5 120.0
C10_5 P1_5 C1_5 104.9(4)
C10_5 P1_5 C4_5 103.9(4)
C1_5 P1_5 C4_5 107.0(5)
C10_5 P1_5 Pt1 112.9(3)
C1_5 P1_5 Pt1 114.8(4)
C4_5 P1_5 Pt1 112.5(4)
C3_5 P2_5 C22_5 104.8(4)
C3_5 P2_5 C16_5 106.9(5)
C22_5 P2_5 C16_5 104.9(4)
C3_5 P2_5 Pt1 114.0(4)
C22_5 P2_5 Pt1 111.5(3)
C16_5 P2_5 Pt1 114.0(3)
C2_6 C1_6 P1_6 114.7(6)
C2_6 C1_6 H1A_6 108.6
P1_6 C1_6 H1A_6 108.6
C2_6 C1_6 H1B_6 108.6
P1_6 C1_6 H1B_6 108.6
H1A_6 C1_6 H1B_6 107.6
C1_6 C2_6 C3_6 113.8(8)
C1_6 C2_6 H2A_6 108.8
C3_6 C2_6 H2A_6 108.8
C1_6 C2_6 H2B_6 108.8
C3_6 C2_6 H2B_6 108.8
H2A_6 C2_6 H2B_6 107.7
C2_6 C3_6 P2_6 114.9(6)
C2_6 C3_6 H3A_6 108.5
P2_6 C3_6 H3A_6 108.5
C2_6 C3_6 H3B_6 108.5
P2_6 C3_6 H3B_6 108.5
H3A_6 C3_6 H3B_6 107.5
C5_6 C4_6 C9_6 120.0
C5_6 C4_6 P1_6 119.7(4)
C9_6 C4_6 P1_6 120.3(4)
C6_6 C5_6 C4_6 120.0
C6_6 C5_6 H5_6 120.0
C4_6 C5_6 H5_6 120.0
C5_6 C6_6 C7_6 120.0
C5_6 C6_6 H6_6 120.0
C7_6 C6_6 H6_6 120.0
C8_6 C7_6 C6_6 120.0
C8_6 C7_6 H7_6 120.0
C6_6 C7_6 H7_6 120.0
C7_6 C8_6 C9_6 120.0
C7_6 C8_6 H8_6 120.0
C9_6 C8_6 H8_6 120.0
C8_6 C9_6 C4_6 120.0
C8_6 C9_6 H9_6 120.0
C4_6 C9_6 H9_6 120.0
C11_6 C10_6 C15_6 120.0
C11_6 C10_6 P1_6 119.7(5)
C15_6 C10_6 P1_6 120.3(5)
C12_6 C11_6 C10_6 120.0
C12_6 C11_6 H11_6 120.0
C10_6 C11_6 H11_6 120.0
C13_6 C12_6 C11_6 120.0
C13_6 C12_6 H12_6 120.0
C11_6 C12_6 H12_6 120.0
C12_6 C13_6 C14_6 120.0
C12_6 C13_6 H13_6 120.0
C14_6 C13_6 H13_6 120.0
C15_6 C14_6 C13_6 120.0
C15_6 C14_6 H14_6 120.0
C13_6 C14_6 H14_6 120.0
C14_6 C15_6 C10_6 120.0
C14_6 C15_6 H15_6 120.0
C10_6 C15_6 H15_6 120.0
C17_6 C16_6 C21_6 120.0
C17_6 C16_6 P2_6 120.3(4)
C21_6 C16_6 P2_6 119.7(4)
C18_6 C17_6 C16_6 120.0
C18_6 C17_6 H17_6 120.0
C16_6 C17_6 H17_6 120.0
C17_6 C18_6 C19_6 120.0
C17_6 C18_6 H18_6 120.0
C19_6 C18_6 H18_6 120.0
C20_6 C19_6 C18_6 120.0
C20_6 C19_6 H19_6 120.0
C18_6 C19_6 H19_6 120.0
C21_6 C20_6 C19_6 120.0
C21_6 C20_6 H20_6 120.0
C19_6 C20_6 H20_6 120.0
C20_6 C21_6 C16_6 120.0
C20_6 C21_6 H21_6 120.0
C16_6 C21_6 H21_6 120.0
C23_6 C22_6 C27_6 120.0
C23_6 C22_6 P2_6 120.8(5)
C27_6 C22_6 P2_6 119.2(5)
C24_6 C23_6 C22_6 120.0
C24_6 C23_6 H23_6 120.0
C22_6 C23_6 H23_6 120.0
C23_6 C24_6 C25_6 120.0
C23_6 C24_6 H24_6 120.0
C25_6 C24_6 H24_6 120.0
C26_6 C25_6 C24_6 120.0
C26_6 C25_6 H25_6 120.0
C24_6 C25_6 H25_6 120.0
C25_6 C26_6 C27_6 120.0
C25_6 C26_6 H26_6 120.0
C27_6 C26_6 H26_6 120.0
C26_6 C27_6 C22_6 120.0
C26_6 C27_6 H27_6 120.0
C22_6 C27_6 H27_6 120.0
C10_6 P1_6 C1_6 104.0(4)
C10_6 P1_6 C4_6 105.3(3)
C1_6 P1_6 C4_6 107.0(4)
C10_6 P1_6 Pt2 112.3(3)
C1_6 P1_6 Pt2 114.0(3)
C4_6 P1_6 Pt2 113.5(3)
C3_6 P2_6 C22_6 104.6(4)
C3_6 P2_6 C16_6 106.8(4)
C22_6 P2_6 C16_6 105.8(3)
C3_6 P2_6 Pt2 113.3(4)
C22_6 P2_6 Pt2 112.0(3)
C16_6 P2_6 Pt2 113.7(3)
C2_7 C1_7 P1_7 113.7(6)
C2_7 C1_7 H1A_7 108.8
P1_7 C1_7 H1A_7 108.8
C2_7 C1_7 H1B_7 108.8
P1_7 C1_7 H1B_7 108.8
H1A_7 C1_7 H1B_7 107.7
C1_7 C2_7 C3_7 115.3(8)
C1_7 C2_7 H2A_7 108.4
C3_7 C2_7 H2A_7 108.4
C1_7 C2_7 H2B_7 108.4
C3_7 C2_7 H2B_7 108.4
H2A_7 C2_7 H2B_7 107.5
C2_7 C3_7 P2_7 114.0(6)
C2_7 C3_7 H3A_7 108.7
P2_7 C3_7 H3A_7 108.7
C2_7 C3_7 H3B_7 108.7
P2_7 C3_7 H3B_7 108.7
H3A_7 C3_7 H3B_7 107.6
C5_7 C4_7 C9_7 120.0
C5_7 C4_7 P1_7 119.1(4)
C9_7 C4_7 P1_7 120.9(4)
C4_7 C5_7 C6_7 120.0
C4_7 C5_7 H5_7 120.0
C6_7 C5_7 H5_7 120.0
C5_7 C6_7 C7_7 120.0
C5_7 C6_7 H6_7 120.0
C7_7 C6_7 H6_7 120.0
C8_7 C7_7 C6_7 120.0
C8_7 C7_7 H7_7 120.0
C6_7 C7_7 H7_7 120.0
C7_7 C8_7 C9_7 120.0
C7_7 C8_7 H8_7 120.0
C9_7 C8_7 H8_7 120.0
C8_7 C9_7 C4_7 120.0
C8_7 C9_7 H9_7 120.0
C4_7 C9_7 H9_7 120.0
C11_7 C10_7 C15_7 120.0
C11_7 C10_7 P1_7 120.1(5)
C15_7 C10_7 P1_7 119.9(5)
C10_7 C11_7 C12_7 120.0
C10_7 C11_7 H11_7 120.0
C12_7 C11_7 H11_7 120.0
C13_7 C12_7 C11_7 120.0
C13_7 C12_7 H12_7 120.0
C11_7 C12_7 H12_7 120.0
C14_7 C13_7 C12_7 120.0
C14_7 C13_7 H13_7 120.0
C12_7 C13_7 H13_7 120.0
C13_7 C14_7 C15_7 120.0
C13_7 C14_7 H14_7 120.0
C15_7 C14_7 H14_7 120.0
C14_7 C15_7 C10_7 120.0
C14_7 C15_7 H15_7 120.0
C10_7 C15_7 H15_7 120.0
C17_7 C16_7 C21_7 120.0
C17_7 C16_7 P2_7 120.2(5)
C21_7 C16_7 P2_7 119.8(5)
C18_7 C17_7 C16_7 120.0
C18_7 C17_7 H17_7 120.0
C16_7 C17_7 H17_7 120.0
C17_7 C18_7 C19_7 120.0
C17_7 C18_7 H18_7 120.0
C19_7 C18_7 H18_7 120.0
C20_7 C19_7 C18_7 120.0
C20_7 C19_7 H19_7 120.0
C18_7 C19_7 H19_7 120.0
C19_7 C20_7 C21_7 120.0
C19_7 C20_7 H20_7 120.0
C21_7 C20_7 H20_7 120.0
C20_7 C21_7 C16_7 120.0
C20_7 C21_7 H21_7 120.0
C16_7 C21_7 H21_7 120.0
C23_7 C22_7 C27_7 120.0
C23_7 C22_7 P2_7 119.9(5)
C27_7 C22_7 P2_7 120.1(5)
C24_7 C23_7 C22_7 120.0
C24_7 C23_7 H23_7 120.0
C22_7 C23_7 H23_7 120.0
C25_7 C24_7 C23_7 120.0
C25_7 C24_7 H24_7 120.0
C23_7 C24_7 H24_7 120.0
C24_7 C25_7 C26_7 120.0
C24_7 C25_7 H25_7 120.0
C26_7 C25_7 H25_7 120.0
C27_7 C26_7 C25_7 120.0
C27_7 C26_7 H26_7 120.0
C25_7 C26_7 H26_7 120.0
C26_7 C27_7 C22_7 120.0
C26_7 C27_7 H27_7 120.0
C22_7 C27_7 H27_7 120.0
C1_7 P1_7 C4_7 108.9(4)
C1_7 P1_7 C10_7 103.6(4)
C4_7 P1_7 C10_7 104.9(3)
C1_7 P1_7 Pt3 112.7(3)
C4_7 P1_7 Pt3 114.8(3)
C10_7 P1_7 Pt3 111.0(3)
C22_7 P2_7 C3_7 104.3(4)
C22_7 P2_7 C16_7 105.5(4)
C3_7 P2_7 C16_7 107.3(4)
C22_7 P2_7 Pt3 111.7(3)
C3_7 P2_7 Pt3 113.9(4)
C16_7 P2_7 Pt3 113.4(3)
C2_8 C1_8 P1_8 113.1(7)
C2_8 C1_8 H1A_8 109.0
P1_8 C1_8 H1A_8 109.0
C2_8 C1_8 H1B_8 109.0
P1_8 C1_8 H1B_8 109.0
H1A_8 C1_8 H1B_8 107.8
C3_8 C2_8 C1_8 110.7(9)
C3_8 C2_8 H2A_8 109.5
C1_8 C2_8 H2A_8 109.5
C3_8 C2_8 H2B_8 109.5
C1_8 C2_8 H2B_8 109.5
H2A_8 C2_8 H2B_8 108.1
C2_8 C3_8 P2_8 112.7(7)
C2_8 C3_8 H3A_8 109.1
P2_8 C3_8 H3A_8 109.1
C2_8 C3_8 H3B_8 109.1
P2_8 C3_8 H3B_8 109.1
H3A_8 C3_8 H3B_8 107.8
C5_8 C4_8 C9_8 120.0
C5_8 C4_8 P1_8 119.0(6)
C9_8 C4_8 P1_8 120.9(6)
C6_8 C5_8 C4_8 120.0
C6_8 C5_8 H5_8 120.0
C4_8 C5_8 H5_8 120.0
C5_8 C6_8 C7_8 120.0
C5_8 C6_8 H6_8 120.0
C7_8 C6_8 H6_8 120.0
C6_8 C7_8 C8_8 120.0
C6_8 C7_8 H7_8 120.0
C8_8 C7_8 H7_8 120.0
C9_8 C8_8 C7_8 120.0
C9_8 C8_8 H8_8 120.0
C7_8 C8_8 H8_8 120.0
C8_8 C9_8 C4_8 120.0
C8_8 C9_8 H9_8 120.0
C4_8 C9_8 H9_8 120.0
C11_8 C10_8 C15_8 120.0
C11_8 C10_8 P1_8 120.8(7)
C15_8 C10_8 P1_8 119.1(7)
C12_8 C11_8 C10_8 120.0
C12_8 C11_8 H11_8 120.0
C10_8 C11_8 H11_8 120.0
C11_8 C12_8 C13_8 120.0
C11_8 C12_8 H12_8 120.0
C13_8 C12_8 H12_8 120.0
C14_8 C13_8 C12_8 120.0
C14_8 C13_8 H13_8 120.0
C12_8 C13_8 H13_8 120.0
C13_8 C14_8 C15_8 120.0
C13_8 C14_8 H14_8 120.0
C15_8 C14_8 H14_8 120.0
C14_8 C15_8 C10_8 120.0
C14_8 C15_8 H15_8 120.0
C10_8 C15_8 H15_8 120.0
C17_8 C16_8 C21_8 120.0
C17_8 C16_8 P2_8 120.7(7)
C21_8 C16_8 P2_8 119.3(7)
C18_8 C17_8 C16_8 120.0
C18_8 C17_8 H17_8 120.0
C16_8 C17_8 H17_8 120.0
C19_8 C18_8 C17_8 120.0
C19_8 C18_8 H18_8 120.0
C17_8 C18_8 H18_8 120.0
C18_8 C19_8 C20_8 120.0
C18_8 C19_8 H19_8 120.0
C20_8 C19_8 H19_8 120.0
C19_8 C20_8 C21_8 120.0
C19_8 C20_8 H20_8 120.0
C21_8 C20_8 H20_8 120.0
C20_8 C21_8 C16_8 120.0
C20_8 C21_8 H21_8 120.0
C16_8 C21_8 H21_8 120.0
C23_8 C22_8 C27_8 120.0
C23_8 C22_8 P2_8 119.9(7)
C27_8 C22_8 P2_8 120.0(7)
C22_8 C23_8 C24_8 120.0
C22_8 C23_8 H23_8 120.0
C24_8 C23_8 H23_8 120.0
C25_8 C24_8 C23_8 120.0
C25_8 C24_8 H24_8 120.0
C23_8 C24_8 H24_8 120.0
C24_8 C25_8 C26_8 120.0
C24_8 C25_8 H25_8 120.0
C26_8 C25_8 H25_8 120.0
C25_8 C26_8 C27_8 120.0
C25_8 C26_8 H26_8 120.0
C27_8 C26_8 H26_8 120.0
C26_8 C27_8 C22_8 120.0
C26_8 C27_8 H27_8 120.0
C22_8 C27_8 H27_8 120.0
C1_8 P1_8 C10_8 105.0(5)
C1_8 P1_8 C4_8 107.2(5)
C10_8 P1_8 C4_8 103.9(5)
C1_8 P1_8 Pt4 115.5(4)
C10_8 P1_8 Pt4 110.5(4)
C4_8 P1_8 Pt4 113.8(4)
C22_8 P2_8 C3_8 104.6(5)
C22_8 P2_8 C16_8 104.8(5)
C3_8 P2_8 C16_8 107.1(5)
C22_8 P2_8 Pt4 111.6(4)
C3_8 P2_8 Pt4 114.2(5)
C16_8 P2_8 Pt4 113.7(4)
C2_9 C1_9 P1_9 112.5(7)
C2_9 C1_9 H1A_9 109.1
P1_9 C1_9 H1A_9 109.1
C2_9 C1_9 H1B_9 109.1
P1_9 C1_9 H1B_9 109.1
H1A_9 C1_9 H1B_9 107.8
C3_9 C2_9 C1_9 112.0(9)
C3_9 C2_9 H2A_9 109.2
C1_9 C2_9 H2A_9 109.2
C3_9 C2_9 H2B_9 109.2
C1_9 C2_9 H2B_9 109.2
H2A_9 C2_9 H2B_9 107.9
C2_9 C3_9 P2_9 114.4(7)
C2_9 C3_9 H3A_9 108.7
P2_9 C3_9 H3A_9 108.7
C2_9 C3_9 H3B_9 108.7
P2_9 C3_9 H3B_9 108.7
H3A_9 C3_9 H3B_9 107.6
C5_9 C4_9 C9_9 120.0
C5_9 C4_9 P1_9 119.4(6)
C9_9 C4_9 P1_9 120.6(6)
C6_9 C5_9 C4_9 120.0
C6_9 C5_9 H5_9 120.0
C4_9 C5_9 H5_9 120.0
C5_9 C6_9 C7_9 120.0
C5_9 C6_9 H6_9 120.0
C7_9 C6_9 H6_9 120.0
C8_9 C7_9 C6_9 120.0
C8_9 C7_9 H7_9 120.0
C6_9 C7_9 H7_9 120.0
C9_9 C8_9 C7_9 120.0
C9_9 C8_9 H8_9 120.0
C7_9 C8_9 H8_9 120.0
C8_9 C9_9 C4_9 120.0
C8_9 C9_9 H9_9 120.0
C4_9 C9_9 H9_9 120.0
C11_9 C10_9 C15_9 120.0
C11_9 C10_9 P1_9 118.6(6)
C15_9 C10_9 P1_9 121.4(6)
C10_9 C11_9 C12_9 120.0
C10_9 C11_9 H11_9 120.0
C12_9 C11_9 H11_9 120.0
C13_9 C12_9 C11_9 120.0
C13_9 C12_9 H12_9 120.0
C11_9 C12_9 H12_9 120.0
C14_9 C13_9 C12_9 120.0
C14_9 C13_9 H13_9 120.0
C12_9 C13_9 H13_9 120.0
C13_9 C14_9 C15_9 120.0
C13_9 C14_9 H14_9 120.0
C15_9 C14_9 H14_9 120.0
C14_9 C15_9 C10_9 120.0
C14_9 C15_9 H15_9 120.0
C10_9 C15_9 H15_9 120.0
C17_9 C16_9 C21_9 120.0
C17_9 C16_9 P2_9 120.4(6)
C21_9 C16_9 P2_9 119.6(6)
C16_9 C17_9 C18_9 120.0
C16_9 C17_9 H17_9 120.0
C18_9 C17_9 H17_9 120.0
C19_9 C18_9 C17_9 120.0
C19_9 C18_9 H18_9 120.0
C17_9 C18_9 H18_9 120.0
C20_9 C19_9 C18_9 120.0
C20_9 C19_9 H19_9 120.0
C18_9 C19_9 H19_9 120.0
C19_9 C20_9 C21_9 120.0
C19_9 C20_9 H20_9 120.0
C21_9 C20_9 H20_9 120.0
C20_9 C21_9 C16_9 120.0
C20_9 C21_9 H21_9 120.0
C16_9 C21_9 H21_9 120.0
C23_9 C22_9 C27_9 120.0
C23_9 C22_9 P2_9 119.9(6)
C27_9 C22_9 P2_9 120.1(6)
C24_9 C23_9 C22_9 120.0
C24_9 C23_9 H23_9 120.0
C22_9 C23_9 H23_9 120.0
C23_9 C24_9 C25_9 120.0
C23_9 C24_9 H24_9 120.0
C25_9 C24_9 H24_9 120.0
C26_9 C25_9 C24_9 120.0
C26_9 C25_9 H25_9 120.0
C24_9 C25_9 H25_9 120.0
C25_9 C26_9 C27_9 120.0
C25_9 C26_9 H26_9 120.0
C27_9 C26_9 H26_9 120.0
C26_9 C27_9 C22_9 120.0
C26_9 C27_9 H27_9 120.0
C22_9 C27_9 H27_9 120.0
C1_9 P1_9 C4_9 107.8(5)
C1_9 P1_9 C10_9 103.0(4)
C4_9 P1_9 C10_9 108.4(5)
C1_9 P1_9 Pt5 114.8(4)
C4_9 P1_9 Pt5 111.7(4)
C10_9 P1_9 Pt5 110.6(3)
C22_9 P2_9 C16_9 105.7(4)
C22_9 P2_9 C3_9 104.5(4)
C16_9 P2_9 C3_9 105.8(5)
C22_9 P2_9 Pt5 109.1(3)
C16_9 P2_9 Pt5 114.9(4)
C3_9 P2_9 Pt5 115.8(4)
C2_10 C1_10 P1_10 112.2(7)
C2_10 C1_10 H1A_10 109.2
P1_10 C1_10 H1A_10 109.2
C2_10 C1_10 H1B_10 109.2
P1_10 C1_10 H1B_10 109.2
H1A_10 C1_10 H1B_10 107.9
C3_10 C2_10 C1_10 112.7(9)
C3_10 C2_10 H2A_10 109.1
C1_10 C2_10 H2A_10 109.1
C3_10 C2_10 H2B_10 109.1
C1_10 C2_10 H2B_10 109.1
H2A_10 C2_10 H2B_10 107.8
C2_10 C3_10 P2_10 112.3(7)
C2_10 C3_10 H3A_10 109.1
P2_10 C3_10 H3A_10 109.1
C2_10 C3_10 H3B_10 109.1
P2_10 C3_10 H3B_10 109.1
H3A_10 C3_10 H3B_10 107.9
C5_10 C4_10 C9_10 120.0
C5_10 C4_10 P1_10 119.1(5)
C9_10 C4_10 P1_10 120.9(5)
C6_10 C5_10 C4_10 120.0
C6_10 C5_10 H5_10 120.0
C4_10 C5_10 H5_10 120.0
C5_10 C6_10 C7_10 120.0
C5_10 C6_10 H6_10 120.0
C7_10 C6_10 H6_10 120.0
C8_10 C7_10 C6_10 120.0
C8_10 C7_10 H7_10 120.0
C6_10 C7_10 H7_10 120.0
C9_10 C8_10 C7_10 120.0
C9_10 C8_10 H8_10 120.0
C7_10 C8_10 H8_10 120.0
C8_10 C9_10 C4_10 120.0
C8_10 C9_10 H9_10 120.0
C4_10 C9_10 H9_10 120.0
C11_10 C10_10 C15_10 120.0
C11_10 C10_10 P1_10 119.5(5)
C15_10 C10_10 P1_10 120.4(5)
C12_10 C11_10 C10_10 120.0
C12_10 C11_10 H11_10 120.0
C10_10 C11_10 H11_10 120.0
C11_10 C12_10 C13_10 120.0
C11_10 C12_10 H12_10 120.0
C13_10 C12_10 H12_10 120.0
C14_10 C13_10 C12_10 120.0
C14_10 C13_10 H13_10 120.0
C12_10 C13_10 H13_10 120.0
C15_10 C14_10 C13_10 120.0
C15_10 C14_10 H14_10 120.0
C13_10 C14_10 H14_10 120.0
C14_10 C15_10 C10_10 120.0
C14_10 C15_10 H15_10 120.0
C10_10 C15_10 H15_10 120.0
C17_10 C16_10 C21_10 120.0
C17_10 C16_10 P2_10 120.3(5)
C21_10 C16_10 P2_10 119.6(5)
C16_10 C17_10 C18_10 120.0
C16_10 C17_10 H17_10 120.0
C18_10 C17_10 H17_10 120.0
C17_10 C18_10 C19_10 120.0
C17_10 C18_10 H18_10 120.0
C19_10 C18_10 H18_10 120.0
C20_10 C19_10 C18_10 120.0
C20_10 C19_10 H19_10 120.0
C18_10 C19_10 H19_10 120.0
C21_10 C20_10 C19_10 120.0
C21_10 C20_10 H20_10 120.0
C19_10 C20_10 H20_10 120.0
C20_10 C21_10 C16_10 120.0
C20_10 C21_10 H21_10 120.0
C16_10 C21_10 H21_10 120.0
C23_10 C22_10 C27_10 120.0
C23_10 C22_10 P2_10 120.2(5)
C27_10 C22_10 P2_10 119.6(5)
C22_10 C23_10 C24_10 120.0
C22_10 C23_10 H23_10 120.0
C24_10 C23_10 H23_10 120.0
C25_10 C24_10 C23_10 120.0
C25_10 C24_10 H24_10 120.0
C23_10 C24_10 H24_10 120.0
C24_10 C25_10 C26_10 120.0
C24_10 C25_10 H25_10 120.0
C26_10 C25_10 H25_10 120.0
C25_10 C26_10 C27_10 120.0
C25_10 C26_10 H26_10 120.0
C27_10 C26_10 H26_10 120.0
C26_10 C27_10 C22_10 120.0
C26_10 C27_10 H27_10 120.0
C22_10 C27_10 H27_10 120.0
C1_10 P1_10 C10_10 103.0(4)
C1_10 P1_10 C4_10 107.6(5)
C10_10 P1_10 C4_10 104.7(4)
C1_10 P1_10 Pt6 114.5(4)
C10_10 P1_10 Pt6 112.9(3)
C4_10 P1_10 Pt6 113.2(3)
C22_10 P2_10 C3_10 104.6(4)
C22_10 P2_10 C16_10 106.0(4)
C3_10 P2_10 C16_10 108.2(4)
C22_10 P2_10 Pt6 111.4(3)
C3_10 P2_10 Pt6 112.9(4)
C16_10 P2_10 Pt6 113.2(3)

loop_
_geom_bond_atom_site_label_1
_geom_bond_atom_site_label_2
_geom_bond_distance
Pt1 N1_2 2.067(8)
Pt1 N1_1 2.104(7)
Pt1 P2_5 2.251(3)
Pt1 P1_5 2.262(4)
Pt2 N9_1 2.095(7)
Pt2 N1_3 2.119(7)
Pt2 P1_6 2.252(3)
Pt2 P2_6 2.252(3)
Pt3 N17_1 2.094(7)
Pt3 N1_4 2.122(7)
Pt3 P2_7 2.248(3)
Pt3 P1_7 2.262(3)
Pt4 N9_3 2.059(7)
Pt4 N17_2 2.062(9)
Pt4 P1_8 2.240(4)
Pt4 P2_8 2.246(4)
Pt5 N9_2 2.031(8)
Pt5 N17_4 2.088(7)
Pt5 P1_9 2.246(4)
Pt5 P2_9 2.252(3)
Pt6 N17_3 2.039(8)
Pt6 N9_4 2.089(7)
Pt6 P1_10 2.250(3)
Pt6 P2_10 2.258(3)
N1_1 C6_1 1.319(6)
N1_1 C2_1 1.325(6)
C2_1 C3_1 1.359(7)
C2_1 H2_1 0.9300
C3_1 C4_1 1.377(7)
C3_1 H3_1 0.9300
C4_1 C5_1 1.384(7)
C4_1 C7_1 1.452(7)
C5_1 C6_1 1.366(7)
C5_1 H5_1 0.9300
C6_1 H6_1 0.9300
C7_1 C8_1 1.158(7)
C8_1 C25_1 1.435(6)
C25_1 C26_1 1.3900
C25_1 C30_1 1.3900
C26_1 F31_1 1.317(5)
C26_1 C27_1 1.3900
N9_1 C14_1 1.326(6)
N9_1 C10_1 1.335(6)
C10_1 C11_1 1.377(7)
C10_1 H10_1 0.9300
C11_1 C12_1 1.384(7)
C11_1 H11_1 0.9300
C12_1 C13_1 1.386(7)
C12_1 C15_1 1.458(7)
C13_1 C14_1 1.364(7)
C13_1 H13_1 0.9300
C14_1 H14_1 0.9300
C15_1 C16_1 1.161(7)
C16_1 C27_1 1.444(6)
C27_1 C28_1 1.3900
C28_1 F32_1 1.306(5)
C28_1 C29_1 1.3900
N17_1 C22_1 1.318(6)
N17_1 C18_1 1.331(6)
C18_1 C19_1 1.366(7)
C18_1 H18_1 0.9300
C19_1 C20_1 1.377(6)
C19_1 H19_1 0.9300
C20_1 C21_1 1.378(7)
C20_1 C23_1 1.454(7)
C21_1 C22_1 1.360(7)
C21_1 H21_1 0.9300
C22_1 H22_1 0.9300
C23_1 C24_1 1.171(7)
C24_1 C29_1 1.426(7)
C29_1 C30_1 1.3900
C30_1 F33_1 1.329(5)
N1_2 C6_2 1.326(7)
N1_2 C2_2 1.341(7)
C2_2 C3_2 1.365(7)
C2_2 H2_2 0.9300
C3_2 C4_2 1.387(7)
C3_2 H3_2 0.9300
C4_2 C5_2 1.383(7)
C4_2 C7_2 1.453(8)
C5_2 C6_2 1.369(7)
C5_2 H5_2 0.9300
C6_2 H6_2 0.9300
C7_2 C8_2 1.156(7)
C8_2 C25_2 1.439(7)
C25_2 C26_2 1.3900
C25_2 C30_2 1.3900
C26_2 F31_2 1.321(6)
C26_2 C27_2 1.3900
N9_2 C14_2 1.325(6)
N9_2 C10_2 1.341(7)
C10_2 C11_2 1.356(7)
C10_2 H10_2 0.9300
C11_2 C12_2 1.390(7)
C11_2 H11_2 0.9300
C12_2 C13_2 1.391(7)
C12_2 C15_2 1.457(8)
C13_2 C14_2 1.364(7)
C13_2 H13_2 0.9300
C14_2 H14_2 0.9300
C15_2 C16_2 1.164(7)
C16_2 C27_2 1.443(7)
C27_2 C28_2 1.3900
C28_2 F32_2 1.324(6)
C28_2 C29_2 1.3900
N17_2 C22_2 1.329(7)
N17_2 C18_2 1.332(7)
C18_2 C19_2 1.369(7)
C18_2 H18_2 0.9300
C19_2 C20_2 1.383(7)
C19_2 H19_2 0.9300
C20_2 C21_2 1.381(7)
C20_2 C23_2 1.457(8)
C21_2 C22_2 1.373(7)
C21_2 H21_2 0.9300
C22_2 H22_2 0.9300
C23_2 C24_2 1.162(7)
C24_2 C29_2 1.439(7)
C29_2 C30_2 1.3900
C30_2 F33_2 1.319(6)
N1_3 C6_3 1.326(6)
N1_3 C2_3 1.334(6)
C2_3 C3_3 1.362(7)
C2_3 H2_3 0.9300
C3_3 C4_3 1.380(7)
C3_3 H3_3 0.9300
C4_3 C5_3 1.385(7)
C4_3 C7_3 1.455(7)
C5_3 C6_3 1.369(7)
C5_3 H5_3 0.9300
C6_3 H6_3 0.9300
C7_3 C8_3 1.154(7)
C8_3 C25_3 1.430(7)
C25_3 C26_3 1.3900
C25_3 C30_3 1.3900
C26_3 F31_3 1.322(5)
C26_3 C27_3 1.3900
N9_3 C10_3 1.328(7)
N9_3 C14_3 1.336(7)
C10_3 C11_3 1.385(7)
C10_3 H10_3 0.9300
C11_3 C12_3 1.381(7)
C11_3 H11_3 0.9300
C12_3 C13_3 1.388(7)
C12_3 C15_3 1.462(7)
C13_3 C14_3 1.371(7)
C13_3 H13_3 0.9300
C14_3 H14_3 0.9300
C15_3 C16_3 1.156(7)
C16_3 C27_3 1.446(6)
C27_3 C28_3 1.3900
C28_3 F32_3 1.317(5)
C28_3 C29_3 1.3900
N17_3 C18_3 1.328(6)
N17_3 C22_3 1.338(6)
C18_3 C19_3 1.361(7)
C18_3 H18_3 0.9300
C19_3 C20_3 1.385(7)
C19_3 H19_3 0.9300
C20_3 C21_3 1.388(7)
C20_3 C23_3 1.454(7)
C21_3 C22_3 1.361(7)
C21_3 H21_3 0.9300
C22_3 H22_3 0.9300
C23_3 C24_3 1.162(7)
C24_3 C29_3 1.436(7)
C29_3 C30_3 1.3900
C30_3 F33_3 1.304(5)
N1_4 C2_4 1.313(6)
N1_4 C6_4 1.328(6)
C2_4 C3_4 1.369(7)
C2_4 H2_4 0.9300
C3_4 C4_4 1.383(7)
C3_4 H3_4 0.9300
C4_4 C5_4 1.390(6)
C4_4 C7_4 1.454(7)
C5_4 C6_4 1.377(7)
C5_4 H5_4 0.9300
C6_4 H6_4 0.9300
C7_4 C8_4 1.158(7)
C8_4 C25_4 1.436(6)
C25_4 C26_4 1.3900
C25_4 C30_4 1.3900
C26_4 F31_4 1.316(5)
C26_4 C27_4 1.3900
N9_4 C14_4 1.328(6)
N9_4 C10_4 1.335(6)
C10_4 C11_4 1.370(7)
C10_4 H10_4 0.9300
C11_4 C12_4 1.384(6)
C11_4 H11_4 0.9300
C12_4 C13_4 1.391(6)
C12_4 C15_4 1.456(7)
C13_4 C14_4 1.361(7)
C13_4 H13_4 0.9300
C14_4 H14_4 0.9300
C15_4 C16_4 1.163(7)
C16_4 C27_4 1.442(6)
C27_4 C28_4 1.3900
C28_4 F32_4 1.319(5)
C28_4 C29_4 1.3900
N17_4 C18_4 1.326(7)
N17_4 C22_4 1.332(7)
C18_4 C19_4 1.367(7)
C18_4 H18_4 0.9300
C19_4 C20_4 1.377(7)
C19_4 H19_4 0.9300
C20_4 C21_4 1.388(7)
C20_4 C23_4 1.453(7)
C21_4 C22_4 1.366(7)
C21_4 H21_4 0.9300
C22_4 H22_4 0.9300
C23_4 C24_4 1.158(7)
C24_4 C29_4 1.434(6)
C29_4 C30_4 1.3900
C30_4 F33_4 1.317(5)
C1_5 C2_5 1.535(8)
C1_5 P1_5 1.804(7)
C1_5 H1A_5 0.9700
C1_5 H1B_5 0.9700
C2_5 C3_5 1.525(8)
C2_5 H2A_5 0.9700
C2_5 H2B_5 0.9700
C3_5 P2_5 1.794(7)
C3_5 H3A_5 0.9700
C3_5 H3B_5 0.9700
C4_5 C5_5 1.3900
C4_5 C9_5 1.3900
C4_5 P1_5 1.818(6)
C5_5 C6_5 1.3900
C5_5 H5_5 0.9300
C6_5 C7_5 1.3900
C6_5 H6_5 0.9300
C7_5 C8_5 1.3900
C7_5 H7_5 0.9300
C8_5 C9_5 1.3900
C8_5 H8_5 0.9300
C9_5 H9_5 0.9300
C10_5 C11_5 1.3900
C10_5 C15_5 1.3900
C10_5 P1_5 1.797(5)
C11_5 C12_5 1.3900
C11_5 H11_5 0.9300
C12_5 C13_5 1.3900
C12_5 H12_5 0.9300
C13_5 C14_5 1.3900
C13_5 H13_5 0.9300
C14_5 C15_5 1.3900
C14_5 H14_5 0.9300
C15_5 H15_5 0.9300
C16_5 C17_5 1.3900
C16_5 C21_5 1.3900
C16_5 P2_5 1.816(5)
C17_5 C18_5 1.3900
C17_5 H17_5 0.9300
C18_5 C19_5 1.3900
C18_5 H18_5 0.9300
C19_5 C20_5 1.3900
C19_5 H19_5 0.9300
C20_5 C21_5 1.3900
C20_5 H20_5 0.9300
C21_5 H21_5 0.9300
C22_5 C23_5 1.3900
C22_5 C27_5 1.3900
C22_5 P2_5 1.807(5)
C23_5 C24_5 1.3900
C23_5 H23_5 0.9300
C24_5 C25_5 1.3900
C24_5 H24_5 0.9300
C25_5 C26_5 1.3900
C25_5 H25_5 0.9300
C26_5 C27_5 1.3900
C26_5 H26_5 0.9300
C27_5 H27_5 0.9300
C1_6 C2_6 1.519(7)
C1_6 P1_6 1.804(6)
C1_6 H1A_6 0.9700
C1_6 H1B_6 0.9700
C2_6 C3_6 1.526(7)
C2_6 H2A_6 0.9700
C2_6 H2B_6 0.9700
C3_6 P2_6 1.798(6)
C3_6 H3A_6 0.9700
C3_6 H3B_6 0.9700
C4_6 C5_6 1.3900
C4_6 C9_6 1.3900
C4_6 P1_6 1.813(5)
C5_6 C6_6 1.3900
C5_6 H5_6 0.9300
C6_6 C7_6 1.3900
C6_6 H6_6 0.9300
C7_6 C8_6 1.3900
C7_6 H7_6 0.9300
C8_6 C9_6 1.3900
C8_6 H8_6 0.9300
C9_6 H9_6 0.9300
C10_6 C11_6 1.3900
C10_6 C15_6 1.3900
C10_6 P1_6 1.801(5)
C11_6 C12_6 1.3900
C11_6 H11_6 0.9300
C12_6 C13_6 1.3900
C12_6 H12_6 0.9300
C13_6 C14_6 1.3900
C13_6 H13_6 0.9300
C14_6 C15_6 1.3900
C14_6 H14_6 0.9300
C15_6 H15_6 0.9300
C16_6 C17_6 1.3900
C16_6 C21_6 1.3900
C16_6 P2_6 1.818(5)
C17_6 C18_6 1.3900
C17_6 H17_6 0.9300
C18_6 C19_6 1.3900
C18_6 H18_6 0.9300
C19_6 C20_6 1.3900
C19_6 H19_6 0.9300
C20_6 C21_6 1.3900
C20_6 H20_6 0.9300
C21_6 H21_6 0.9300
C22_6 C23_6 1.3900
C22_6 C27_6 1.3900
C22_6 P2_6 1.811(5)
C23_6 C24_6 1.3900
C23_6 H23_6 0.9300
C24_6 C25_6 1.3900
C24_6 H24_6 0.9300
C25_6 C26_6 1.3900
C25_6 H25_6 0.9300
C26_6 C27_6 1.3900
C26_6 H26_6 0.9300
C27_6 H27_6 0.9300
C1_7 C2_7 1.529(7)
C1_7 P1_7 1.800(6)
C1_7 H1A_7 0.9700
C1_7 H1B_7 0.9700
C2_7 C3_7 1.530(7)
C2_7 H2A_7 0.9700
C2_7 H2B_7 0.9700
C3_7 P2_7 1.805(6)
C3_7 H3A_7 0.9700
C3_7 H3B_7 0.9700
C4_7 C5_7 1.3900
C4_7 C9_7 1.3900
C4_7 P1_7 1.805(5)
C5_7 C6_7 1.3900
C5_7 H5_7 0.9300
C6_7 C7_7 1.3900
C6_7 H6_7 0.9300
C7_7 C8_7 1.3900
C7_7 H7_7 0.9300
C8_7 C9_7 1.3900
C8_7 H8_7 0.9300
C9_7 H9_7 0.9300
C10_7 C11_7 1.3900
C10_7 C15_7 1.3900
C10_7 P1_7 1.811(5)
C11_7 C12_7 1.3900
C11_7 H11_7 0.9300
C12_7 C13_7 1.3900
C12_7 H12_7 0.9300
C13_7 C14_7 1.3900
C13_7 H13_7 0.9300
C14_7 C15_7 1.3900
C14_7 H14_7 0.9300
C15_7 H15_7 0.9300
C16_7 C17_7 1.3900
C16_7 C21_7 1.3900
C16_7 P2_7 1.807(5)
C17_7 C18_7 1.3900
C17_7 H17_7 0.9300
C18_7 C19_7 1.3900
C18_7 H18_7 0.9300
C19_7 C20_7 1.3900
C19_7 H19_7 0.9300
C20_7 C21_7 1.3900
C20_7 H20_7 0.9300
C21_7 H21_7 0.9300
C22_7 C23_7 1.3900
C22_7 C27_7 1.3900
C22_7 P2_7 1.796(5)
C23_7 C24_7 1.3900
C23_7 H23_7 0.9300
C24_7 C25_7 1.3900
C24_7 H24_7 0.9300
C25_7 C26_7 1.3900
C25_7 H25_7 0.9300
C26_7 C27_7 1.3900
C26_7 H26_7 0.9300
C27_7 H27_7 0.9300
C1_8 C2_8 1.534(8)
C1_8 P1_8 1.790(7)
C1_8 H1A_8 0.9700
C1_8 H1B_8 0.9700
C2_8 C3_8 1.528(8)
C2_8 H2A_8 0.9700
C2_8 H2B_8 0.9700
C3_8 P2_8 1.801(7)
C3_8 H3A_8 0.9700
C3_8 H3B_8 0.9700
C4_8 C5_8 1.3900
C4_8 C9_8 1.3900
C4_8 P1_8 1.816(6)
C5_8 C6_8 1.3900
C5_8 H5_8 0.9300
C6_8 C7_8 1.3900
C6_8 H6_8 0.9300
C7_8 C8_8 1.3900
C7_8 H7_8 0.9300
C8_8 C9_8 1.3900
C8_8 H8_8 0.9300
C9_8 H9_8 0.9300
C10_8 C11_8 1.3900
C10_8 C15_8 1.3900
C10_8 P1_8 1.792(6)
C11_8 C12_8 1.3900
C11_8 H11_8 0.9300
C12_8 C13_8 1.3900
C12_8 H12_8 0.9300
C13_8 C14_8 1.3900
C13_8 H13_8 0.9300
C14_8 C15_8 1.3900
C14_8 H14_8 0.9300
C15_8 H15_8 0.9300
C16_8 C17_8 1.3900
C16_8 C21_8 1.3900
C16_8 P2_8 1.816(6)
C17_8 C18_8 1.3900
C17_8 H17_8 0.9300
C18_8 C19_8 1.3900
C18_8 H18_8 0.9300
C19_8 C20_8 1.3900
C19_8 H19_8 0.9300
C20_8 C21_8 1.3900
C20_8 H20_8 0.9300
C21_8 H21_8 0.9300
C22_8 C23_8 1.3900
C22_8 C27_8 1.3900
C22_8 P2_8 1.792(6)
C23_8 C24_8 1.3900
C23_8 H23_8 0.9300
C24_8 C25_8 1.3900
C24_8 H24_8 0.9300
C25_8 C26_8 1.3900
C25_8 H25_8 0.9300
C26_8 C27_8 1.3900
C26_8 H26_8 0.9300
C27_8 H27_8 0.9300
C1_9 C2_9 1.536(8)
C1_9 P1_9 1.799(7)
C1_9 H1A_9 0.9700
C1_9 H1B_9 0.9700
C2_9 C3_9 1.530(8)
C2_9 H2A_9 0.9700
C2_9 H2B_9 0.9700
C3_9 P2_9 1.804(7)
C3_9 H3A_9 0.9700
C3_9 H3B_9 0.9700
C4_9 C5_9 1.3900
C4_9 C9_9 1.3900
C4_9 P1_9 1.808(5)
C5_9 C6_9 1.3900
C5_9 H5_9 0.9300
C6_9 C7_9 1.3900
C6_9 H6_9 0.9300
C7_9 C8_9 1.3900
C7_9 H7_9 0.9300
C8_9 C9_9 1.3900
C8_9 H8_9 0.9300
C9_9 H9_9 0.9300
C10_9 C11_9 1.3900
C10_9 C15_9 1.3900
C10_9 P1_9 1.812(6)
C11_9 C12_9 1.3900
C11_9 H11_9 0.9300
C12_9 C13_9 1.3900
C12_9 H12_9 0.9300
C13_9 C14_9 1.3900
C13_9 H13_9 0.9300
C14_9 C15_9 1.3900
C14_9 H14_9 0.9300
C15_9 H15_9 0.9300
C16_9 C17_9 1.3900
C16_9 C21_9 1.3900
C16_9 P2_9 1.799(5)
C17_9 C18_9 1.3900
C17_9 H17_9 0.9300
C18_9 C19_9 1.3900
C18_9 H18_9 0.9300
C19_9 C20_9 1.3900
C19_9 H19_9 0.9300
C20_9 C21_9 1.3900
C20_9 H20_9 0.9300
C21_9 H21_9 0.9300
C22_9 C23_9 1.3900
C22_9 C27_9 1.3900
C22_9 P2_9 1.791(6)
C23_9 C24_9 1.3900
C23_9 H23_9 0.9300
C24_9 C25_9 1.3900
C24_9 H24_9 0.9300
C25_9 C26_9 1.3900
C25_9 H25_9 0.9300
C26_9 C27_9 1.3900
C26_9 H26_9 0.9300
C27_9 H27_9 0.9300
C1_10 C2_10 1.536(8)
C1_10 P1_10 1.795(7)
C1_10 H1A_10 0.9700
C1_10 H1B_10 0.9700
C2_10 C3_10 1.535(8)
C2_10 H2A_10 0.9700
C2_10 H2B_10 0.9700
C3_10 P2_10 1.802(7)
C3_10 H3A_10 0.9700
C3_10 H3B_10 0.9700
C4_10 C5_10 1.3900
C4_10 C9_10 1.3900
C4_10 P1_10 1.812(5)
C5_10 C6_10 1.3900
C5_10 H5_10 0.9300
C6_10 C7_10 1.3900
C6_10 H6_10 0.9300
C7_10 C8_10 1.3900
C7_10 H7_10 0.9300
C8_10 C9_10 1.3900
C8_10 H8_10 0.9300
C9_10 H9_10 0.9300
C10_10 C11_10 1.3900
C10_10 C15_10 1.3900
C10_10 P1_10 1.803(5)
C11_10 C12_10 1.3900
C11_10 H11_10 0.9300
C12_10 C13_10 1.3900
C12_10 H12_10 0.9300
C13_10 C14_10 1.3900
C13_10 H13_10 0.9300
C14_10 C15_10 1.3900
C14_10 H14_10 0.9300
C15_10 H15_10 0.9300
C16_10 C17_10 1.3900
C16_10 C21_10 1.3900
C16_10 P2_10 1.809(5)
C17_10 C18_10 1.3900
C17_10 H17_10 0.9300
C18_10 C19_10 1.3900
C18_10 H18_10 0.9300
C19_10 C20_10 1.3900
C19_10 H19_10 0.9300
C20_10 C21_10 1.3900
C20_10 H20_10 0.9300
C21_10 H21_10 0.9300
C22_10 C23_10 1.3900
C22_10 C27_10 1.3900
C22_10 P2_10 1.796(5)
C23_10 C24_10 1.3900
C23_10 H23_10 0.9300
C24_10 C25_10 1.3900
C24_10 H24_10 0.9300
C25_10 C26_10 1.3900
C25_10 H25_10 0.9300
C26_10 C27_10 1.3900
C26_10 H26_10 0.9300
C27_10 H27_10 0.9300

loop_
_geom_torsion_atom_site_label_1
_geom_torsion_atom_site_label_2
_geom_torsion_atom_site_label_3
_geom_torsion_atom_site_label_4
_geom_torsion
C6_1 N1_1 C2_1 C3_1 0.6(9)
Pt1 N1_1 C2_1 C3_1 176.7(4)
N1_1 C2_1 C3_1 C4_1 3.0(7)
C2_1 C3_1 C4_1 C5_1 -4.1(15)
C2_1 C3_1 C4_1 C7_1 -178.3(9)
C3_1 C4_1 C5_1 C6_1 2(2)
C7_1 C4_1 C5_1 C6_1 176.0(13)
C2_1 N1_1 C6_1 C5_1 -2.9(18)
Pt1 N1_1 C6_1 C5_1 -178.8(11)
C4_1 C5_1 C6_1 N1_1 2(2)
C30_1 C25_1 C26_1 F31_1 178.9(7)
C8_1 C25_1 C26_1 F31_1 0.3(9)
C30_1 C25_1 C26_1 C27_1 0.0
C8_1 C25_1 C26_1 C27_1 -178.6(7)
C14_1 N9_1 C10_1 C11_1 0.3(9)
Pt2 N9_1 C10_1 C11_1 176.2(4)
N9_1 C10_1 C11_1 C12_1 2.6(7)
C10_1 C11_1 C12_1 C13_1 -4.9(13)
C10_1 C11_1 C12_1 C15_1 -179.9(8)
C11_1 C12_1 C13_1 C14_1 4.6(18)
C15_1 C12_1 C13_1 C14_1 179.5(11)
C10_1 N9_1 C14_1 C13_1 -0.7(15)
Pt2 N9_1 C14_1 C13_1 -176.6(9)
C12_1 C13_1 C14_1 N9_1 -1.8(19)
F31_1 C26_1 C27_1 C28_1 -178.9(7)
C25_1 C26_1 C27_1 C28_1 0.0
F31_1 C26_1 C27_1 C16_1 3.2(9)
C25_1 C26_1 C27_1 C16_1 -178.0(7)
C26_1 C27_1 C28_1 F32_1 -180.0(6)
C16_1 C27_1 C28_1 F32_1 -2.0(8)
C26_1 C27_1 C28_1 C29_1 0.0
C16_1 C27_1 C28_1 C29_1 178.0(7)
C22_1 N17_1 C18_1 C19_1 -2.8(9)
Pt3 N17_1 C18_1 C19_1 173.0(4)
N17_1 C18_1 C19_1 C20_1 3.4(6)
C18_1 C19_1 C20_1 C21_1 -2.1(13)
C18_1 C19_1 C20_1 C23_1 -179.3(8)
C19_1 C20_1 C21_1 C22_1 0.4(18)
C23_1 C20_1 C21_1 C22_1 177.6(12)
C18_1 N17_1 C22_1 C21_1 1.0(16)
Pt3 N17_1 C22_1 C21_1 -174.7(10)
C20_1 C21_1 C22_1 N17_1 0(2)
F32_1 C28_1 C29_1 C30_1 180.0(6)
C27_1 C28_1 C29_1 C30_1 0.0
F32_1 C28_1 C29_1 C24_1 3.3(8)
C27_1 C28_1 C29_1 C24_1 -176.7(7)
C28_1 C29_1 C30_1 F33_1 177.0(7)
C24_1 C29_1 C30_1 F33_1 -6.5(9)
C28_1 C29_1 C30_1 C25_1 0.0
C24_1 C29_1 C30_1 C25_1 176.5(7)
C26_1 C25_1 C30_1 F33_1 -177.0(7)
C8_1 C25_1 C30_1 F33_1 1.6(9)
C26_1 C25_1 C30_1 C29_1 0.0
C8_1 C25_1 C30_1 C29_1 178.6(7)
C6_2 N1_2 C2_2 C3_2 1.4(9)
Pt1 N1_2 C2_2 C3_2 179.5(4)
N1_2 C2_2 C3_2 C4_2 0.9(8)
C2_2 C3_2 C4_2 C5_2 -3.6(16)
C2_2 C3_2 C4_2 C7_2 178.1(10)
C3_2 C4_2 C5_2 C6_2 4(2)
C7_2 C4_2 C5_2 C6_2 -177.7(13)
C2_2 N1_2 C6_2 C5_2 -0.9(18)
Pt1 N1_2 C6_2 C5_2 -178.9(11)
C4_2 C5_2 C6_2 N1_2 -2(2)
C30_2 C25_2 C26_2 F31_2 177.9(8)
C8_2 C25_2 C26_2 F31_2 -3.0(10)
C30_2 C25_2 C26_2 C27_2 0.0
C8_2 C25_2 C26_2 C27_2 179.1(8)
C14_2 N9_2 C10_2 C11_2 1.3(8)
Pt5 N9_2 C10_2 C11_2 174.4(4)
N9_2 C10_2 C11_2 C12_2 3.0(8)
C10_2 C11_2 C12_2 C13_2 -4.9(15)
C10_2 C11_2 C12_2 C15_2 -179.4(10)
C11_2 C12_2 C13_2 C14_2 3(2)
C15_2 C12_2 C13_2 C14_2 177.1(13)
C10_2 N9_2 C14_2 C13_2 -3.6(16)
Pt5 N9_2 C14_2 C13_2 -176.3(10)
C12_2 C13_2 C14_2 N9_2 2(2)
F31_2 C26_2 C27_2 C28_2 -177.9(8)
C25_2 C26_2 C27_2 C28_2 0.0
F31_2 C26_2 C27_2 C16_2 1.6(10)
C25_2 C26_2 C27_2 C16_2 179.5(9)
C26_2 C27_2 C28_2 F32_2 -179.0(8)
C16_2 C27_2 C28_2 F32_2 1.5(10)
C26_2 C27_2 C28_2 C29_2 0.0
C16_2 C27_2 C28_2 C29_2 -179.5(8)
C22_2 N17_2 C18_2 C19_2 -0.6(10)
Pt4 N17_2 C18_2 C19_2 173.8(5)
N17_2 C18_2 C19_2 C20_2 4.8(8)
C18_2 C19_2 C20_2 C21_2 -7.6(16)
C18_2 C19_2 C20_2 C23_2 -175.7(10)
C19_2 C20_2 C21_2 C22_2 7(2)
C23_2 C20_2 C21_2 C22_2 174.9(14)
C18_2 N17_2 C22_2 C21_2 -0.4(19)
Pt4 N17_2 C22_2 C21_2 -174.9(11)
C20_2 C21_2 C22_2 N17_2 -3(2)
F32_2 C28_2 C29_2 C30_2 178.9(8)
C27_2 C28_2 C29_2 C30_2 0.0
F32_2 C28_2 C29_2 C24_2 1.5(11)
C27_2 C28_2 C29_2 C24_2 -177.5(9)
C28_2 C29_2 C30_2 F33_2 178.3(8)
C24_2 C29_2 C30_2 F33_2 -4.2(11)
C28_2 C29_2 C30_2 C25_2 0.0
C24_2 C29_2 C30_2 C25_2 177.5(9)
C26_2 C25_2 C30_2 F33_2 -178.3(8)
C8_2 C25_2 C30_2 F33_2 2.6(10)
C26_2 C25_2 C30_2 C29_2 0.0
C8_2 C25_2 C30_2 C29_2 -179.0(8)
C6_3 N1_3 C2_3 C3_3 -2.9(9)
Pt2 N1_3 C2_3 C3_3 177.6(4)
N1_3 C2_3 C3_3 C4_3 4.6(6)
C2_3 C3_3 C4_3 C5_3 -7.4(13)
C2_3 C3_3 C4_3 C7_3 -178.2(8)
C3_3 C4_3 C5_3 C6_3 8.7(17)
C7_3 C4_3 C5_3 C6_3 179.7(11)
C2_3 N1_3 C6_3 C5_3 4.4(16)
Pt2 N1_3 C6_3 C5_3 -176.1(9)
C4_3 C5_3 C6_3 N1_3 -7.4(19)
C30_3 C25_3 C26_3 F31_3 -177.4(7)
C8_3 C25_3 C26_3 F31_3 0.5(8)
C30_3 C25_3 C26_3 C27_3 0.0
C8_3 C25_3 C26_3 C27_3 177.9(7)
C14_3 N9_3 C10_3 C11_3 1.0(10)
Pt4 N9_3 C10_3 C11_3 172.3(5)
N9_3 C10_3 C11_3 C12_3 2.9(8)
C10_3 C11_3 C12_3 C13_3 -6.5(16)
C10_3 C11_3 C12_3 C15_3 -179.9(9)
C11_3 C12_3 C13_3 C14_3 6(2)
C15_3 C12_3 C13_3 C14_3 179.6(13)
C10_3 N9_3 C14_3 C13_3 -1.1(19)
Pt4 N9_3 C14_3 C13_3 -172.5(11)
C12_3 C13_3 C14_3 N9_3 -3(2)
F31_3 C26_3 C27_3 C28_3 177.3(7)
C25_3 C26_3 C27_3 C28_3 0.0
F31_3 C26_3 C27_3 C16_3 -0.4(9)
C25_3 C26_3 C27_3 C16_3 -177.7(7)
C26_3 C27_3 C28_3 F32_3 -177.1(6)
C16_3 C27_3 C28_3 F32_3 0.6(8)
C26_3 C27_3 C28_3 C29_3 0.0
C16_3 C27_3 C28_3 C29_3 177.7(7)
C22_3 N17_3 C18_3 C19_3 1.1(8)
Pt6 N17_3 C18_3 C19_3 -179.7(4)
N17_3 C18_3 C19_3 C20_3 1.1(7)
C18_3 C19_3 C20_3 C21_3 -4.5(13)
C18_3 C19_3 C20_3 C23_3 179.3(7)
C19_3 C20_3 C21_3 C22_3 5.8(17)
C23_3 C20_3 C21_3 C22_3 -178.1(11)
C18_3 N17_3 C22_3 C21_3 0.4(15)
Pt6 N17_3 C22_3 C21_3 -178.9(9)
C20_3 C21_3 C22_3 N17_3 -4.0(19)
F32_3 C28_3 C29_3 C30_3 177.1(6)
C27_3 C28_3 C29_3 C30_3 0.0
F32_3 C28_3 C29_3 C24_3 -3.1(8)
C27_3 C28_3 C29_3 C24_3 179.8(7)
C28_3 C29_3 C30_3 F33_3 175.9(6)
C24_3 C29_3 C30_3 F33_3 -4.0(8)
C28_3 C29_3 C30_3 C25_3 0.0
C24_3 C29_3 C30_3 C25_3 -179.8(7)
C26_3 C25_3 C30_3 F33_3 -175.9(6)
C8_3 C25_3 C30_3 F33_3 6.1(8)
C26_3 C25_3 C30_3 C29_3 0.0
C8_3 C25_3 C30_3 C29_3 -177.9(7)
C6_4 N1_4 C2_4 C3_4 -2.7(9)
Pt3 N1_4 C2_4 C3_4 177.2(4)
N1_4 C2_4 C3_4 C4_4 2.6(6)
C2_4 C3_4 C4_4 C5_4 -3.3(12)
C2_4 C3_4 C4_4 C7_4 -179.2(7)
C3_4 C4_4 C5_4 C6_4 4.2(16)
C7_4 C4_4 C5_4 C6_4 -179.9(10)
C2_4 N1_4 C6_4 C5_4 3.8(15)
Pt3 N1_4 C6_4 C5_4 -176.2(9)
C4_4 C5_4 C6_4 N1_4 -4.6(18)
C30_4 C25_4 C26_4 F31_4 178.1(6)
C8_4 C25_4 C26_4 F31_4 -2.0(8)
C30_4 C25_4 C26_4 C27_4 0.0
C8_4 C25_4 C26_4 C27_4 179.9(6)
C14_4 N9_4 C10_4 C11_4 -0.8(9)
Pt6 N9_4 C10_4 C11_4 175.0(4)
N9_4 C10_4 C11_4 C12_4 1.8(6)
C10_4 C11_4 C12_4 C13_4 -2.0(12)
C10_4 C11_4 C12_4 C15_4 -179.6(8)
C11_4 C12_4 C13_4 C14_4 1.4(17)
C15_4 C12_4 C13_4 C14_4 178.9(11)
C10_4 N9_4 C14_4 C13_4 0.0(15)
Pt6 N9_4 C14_4 C13_4 -175.8(9)
C12_4 C13_4 C14_4 N9_4 -0.4(19)
F31_4 C26_4 C27_4 C28_4 -178.1(6)
C25_4 C26_4 C27_4 C28_4 0.0
F31_4 C26_4 C27_4 C16_4 2.5(7)
C25_4 C26_4 C27_4 C16_4 -179.4(6)
C26_4 C27_4 C28_4 F32_4 -179.1(6)
C16_4 C27_4 C28_4 F32_4 0.3(8)
C26_4 C27_4 C28_4 C29_4 0.0
C16_4 C27_4 C28_4 C29_4 179.4(6)
C22_4 N17_4 C18_4 C19_4 -1.2(10)
Pt5 N17_4 C18_4 C19_4 173.7(5)
N17_4 C18_4 C19_4 C20_4 0.9(7)
C18_4 C19_4 C20_4 C21_4 -1.9(15)
C18_4 C19_4 C20_4 C23_4 -180.0(9)
C19_4 C20_4 C21_4 C22_4 3(2)
C23_4 C20_4 C21_4 C22_4 -178.8(13)
C18_4 N17_4 C22_4 C21_4 2.6(19)
Pt5 N17_4 C22_4 C21_4 -172.4(11)
C20_4 C21_4 C22_4 N17_4 -4(2)
F32_4 C28_4 C29_4 C30_4 179.1(6)
C27_4 C28_4 C29_4 C30_4 0.0
F32_4 C28_4 C29_4 C24_4 -0.1(8)
C27_4 C28_4 C29_4 C24_4 -179.2(7)
C28_4 C29_4 C30_4 F33_4 -177.9(7)
C24_4 C29_4 C30_4 F33_4 1.2(9)
C28_4 C29_4 C30_4 C25_4 0.0
C24_4 C29_4 C30_4 C25_4 179.2(7)
C26_4 C25_4 C30_4 F33_4 177.9(7)
C8_4 C25_4 C30_4 F33_4 -1.9(8)
C26_4 C25_4 C30_4 C29_4 0.0
C8_4 C25_4 C30_4 C29_4 -179.9(7)
P1_5 C1_5 C2_5 C3_5 73.0(12)
C1_5 C2_5 C3_5 P2_5 -75.1(12)
C9_5 C4_5 C5_5 C6_5 0.0
P1_5 C4_5 C5_5 C6_5 -178.4(6)
C4_5 C5_5 C6_5 C7_5 0.0
C5_5 C6_5 C7_5 C8_5 0.0
C6_5 C7_5 C8_5 C9_5 0.0
C7_5 C8_5 C9_5 C4_5 0.0
C5_5 C4_5 C9_5 C8_5 0.0
P1_5 C4_5 C9_5 C8_5 178.3(6)
C15_5 C10_5 C11_5 C12_5 0.0
P1_5 C10_5 C11_5 C12_5 176.6(6)
C10_5 C11_5 C12_5 C13_5 0.0
C11_5 C12_5 C13_5 C14_5 0.0
C12_5 C13_5 C14_5 C15_5 0.0
C13_5 C14_5 C15_5 C10_5 0.0
C11_5 C10_5 C15_5 C14_5 0.0
P1_5 C10_5 C15_5 C14_5 -176.5(6)
C21_5 C16_5 C17_5 C18_5 0.0
P2_5 C16_5 C17_5 C18_5 179.2(6)
C16_5 C17_5 C18_5 C19_5 0.0
C17_5 C18_5 C19_5 C20_5 0.0
C18_5 C19_5 C20_5 C21_5 0.0
C19_5 C20_5 C21_5 C16_5 0.0
C17_5 C16_5 C21_5 C20_5 0.0
P2_5 C16_5 C21_5 C20_5 -179.2(6)
C27_5 C22_5 C23_5 C24_5 0.0
P2_5 C22_5 C23_5 C24_5 -179.4(6)
C22_5 C23_5 C24_5 C25_5 0.0
C23_5 C24_5 C25_5 C26_5 0.0
C24_5 C25_5 C26_5 C27_5 0.0
C25_5 C26_5 C27_5 C22_5 0.0
C23_5 C22_5 C27_5 C26_5 0.0
P2_5 C22_5 C27_5 C26_5 179.4(6)
C11_5 C10_5 P1_5 C1_5 45.4(7)
C15_5 C10_5 P1_5 C1_5 -138.0(6)
C11_5 C10_5 P1_5 C4_5 157.6(6)
C15_5 C10_5 P1_5 C4_5 -25.9(6)
C11_5 C10_5 P1_5 Pt1 -80.3(5)
C15_5 C10_5 P1_5 Pt1 96.3(5)
C2_5 C1_5 P1_5 C10_5 176.6(8)
C2_5 C1_5 P1_5 C4_5 66.6(9)
C2_5 C1_5 P1_5 Pt1 -58.9(10)
C5_5 C4_5 P1_5 C10_5 92.5(6)
C9_5 C4_5 P1_5 C10_5 -85.8(6)
C5_5 C4_5 P1_5 C1_5 -156.9(6)
C9_5 C4_5 P1_5 C1_5 24.8(6)
C5_5 C4_5 P1_5 Pt1 -29.9(6)
C9_5 C4_5 P1_5 Pt1 151.7(4)
C2_5 C3_5 P2_5 C22_5 -175.8(8)
C2_5 C3_5 P2_5 C16_5 -64.8(9)
C2_5 C3_5 P2_5 Pt1 62.1(9)
C23_5 C22_5 P2_5 C3_5 -44.8(7)
C27_5 C22_5 P2_5 C3_5 135.8(7)
C23_5 C22_5 P2_5 C16_5 -157.2(6)
C27_5 C22_5 P2_5 C16_5 23.4(7)
C23_5 C22_5 P2_5 Pt1 78.9(6)
C27_5 C22_5 P2_5 Pt1 -100.4(6)
C17_5 C16_5 P2_5 C3_5 142.7(6)
C21_5 C16_5 P2_5 C3_5 -38.1(6)
C17_5 C16_5 P2_5 C22_5 -106.4(6)
C21_5 C16_5 P2_5 C22_5 72.8(5)
C17_5 C16_5 P2_5 Pt1 15.8(6)
C21_5 C16_5 P2_5 Pt1 -165.0(4)
P1_6 C1_6 C2_6 C3_6 69.2(10)
C1_6 C2_6 C3_6 P2_6 -70.4(10)
C9_6 C4_6 C5_6 C6_6 0.0
P1_6 C4_6 C5_6 C6_6 -179.2(5)
C4_6 C5_6 C6_6 C7_6 0.0
C5_6 C6_6 C7_6 C8_6 0.0
C6_6 C7_6 C8_6 C9_6 0.0
C7_6 C8_6 C9_6 C4_6 0.0
C5_6 C4_6 C9_6 C8_6 0.0
P1_6 C4_6 C9_6 C8_6 179.2(5)
C15_6 C10_6 C11_6 C12_6 0.0
P1_6 C10_6 C11_6 C12_6 179.4(6)
C10_6 C11_6 C12_6 C13_6 0.0
C11_6 C12_6 C13_6 C14_6 0.0
C12_6 C13_6 C14_6 C15_6 0.0
C13_6 C14_6 C15_6 C10_6 0.0
C11_6 C10_6 C15_6 C14_6 0.0
P1_6 C10_6 C15_6 C14_6 -179.4(6)
C21_6 C16_6 C17_6 C18_6 0.0
P2_6 C16_6 C17_6 C18_6 178.7(5)
C16_6 C17_6 C18_6 C19_6 0.0
C17_6 C18_6 C19_6 C20_6 0.0
C18_6 C19_6 C20_6 C21_6 0.0
C19_6 C20_6 C21_6 C16_6 0.0
C17_6 C16_6 C21_6 C20_6 0.0
P2_6 C16_6 C21_6 C20_6 -178.8(5)
C27_6 C22_6 C23_6 C24_6 0.0
P2_6 C22_6 C23_6 C24_6 -177.9(6)
C22_6 C23_6 C24_6 C25_6 0.0
C23_6 C24_6 C25_6 C26_6 0.0
C24_6 C25_6 C26_6 C27_6 0.0
C25_6 C26_6 C27_6 C22_6 0.0
C23_6 C22_6 C27_6 C26_6 0.0
P2_6 C22_6 C27_6 C26_6 177.9(6)
C11_6 C10_6 P1_6 C1_6 37.5(6)
C15_6 C10_6 P1_6 C1_6 -143.1(6)
C11_6 C10_6 P1_6 C4_6 149.8(5)
C15_6 C10_6 P1_6 C4_6 -30.8(6)
C11_6 C10_6 P1_6 Pt2 -86.2(5)
C15_6 C10_6 P1_6 Pt2 93.2(5)
C2_6 C1_6 P1_6 C10_6 177.1(7)
C2_6 C1_6 P1_6 C4_6 66.0(8)
C2_6 C1_6 P1_6 Pt2 -60.3(8)
C5_6 C4_6 P1_6 C10_6 94.5(5)
C9_6 C4_6 P1_6 C10_6 -84.7(5)
C5_6 C4_6 P1_6 C1_6 -155.3(5)
C9_6 C4_6 P1_6 C1_6 25.5(5)
C5_6 C4_6 P1_6 Pt2 -28.7(5)
C9_6 C4_6 P1_6 Pt2 152.1(4)
C2_6 C3_6 P2_6 C22_6 -176.0(7)
C2_6 C3_6 P2_6 C16_6 -64.1(8)
C2_6 C3_6 P2_6 Pt2 61.8(8)
C23_6 C22_6 P2_6 C3_6 -39.6(6)
C27_6 C22_6 P2_6 C3_6 142.5(6)
C23_6 C22_6 P2_6 C16_6 -152.1(5)
C27_6 C22_6 P2_6 C16_6 30.0(6)
C23_6 C22_6 P2_6 Pt2 83.5(5)
C27_6 C22_6 P2_6 Pt2 -94.4(5)
C17_6 C16_6 P2_6 C3_6 155.1(5)
C21_6 C16_6 P2_6 C3_6 -26.1(5)
C17_6 C16_6 P2_6 C22_6 -93.9(5)
C21_6 C16_6 P2_6 C22_6 84.8(5)
C17_6 C16_6 P2_6 Pt2 29.4(5)
C21_6 C16_6 P2_6 Pt2 -151.8(4)
P1_7 C1_7 C2_7 C3_7 70.7(10)
C1_7 C2_7 C3_7 P2_7 -68.7(10)
C9_7 C4_7 C5_7 C6_7 0.0
P1_7 C4_7 C5_7 C6_7 179.6(5)
C4_7 C5_7 C6_7 C7_7 0.0
C5_7 C6_7 C7_7 C8_7 0.0
C6_7 C7_7 C8_7 C9_7 0.0
C7_7 C8_7 C9_7 C4_7 0.0
C5_7 C4_7 C9_7 C8_7 0.0
P1_7 C4_7 C9_7 C8_7 -179.6(5)
C15_7 C10_7 C11_7 C12_7 0.0
P1_7 C10_7 C11_7 C12_7 177.6(6)
C10_7 C11_7 C12_7 C13_7 0.0
C11_7 C12_7 C13_7 C14_7 0.0
C12_7 C13_7 C14_7 C15_7 0.0
C13_7 C14_7 C15_7 C10_7 0.0
C11_7 C10_7 C15_7 C14_7 0.0
P1_7 C10_7 C15_7 C14_7 -177.6(6)
C21_7 C16_7 C17_7 C18_7 0.0
P2_7 C16_7 C17_7 C18_7 179.2(5)
C16_7 C17_7 C18_7 C19_7 0.0
C17_7 C18_7 C19_7 C20_7 0.0
C18_7 C19_7 C20_7 C21_7 0.0
C19_7 C20_7 C21_7 C16_7 0.0
C17_7 C16_7 C21_7 C20_7 0.0
P2_7 C16_7 C21_7 C20_7 -179.3(5)
C27_7 C22_7 C23_7 C24_7 0.0
P2_7 C22_7 C23_7 C24_7 -179.1(6)
C22_7 C23_7 C24_7 C25_7 0.0
C23_7 C24_7 C25_7 C26_7 0.0
C24_7 C25_7 C26_7 C27_7 0.0
C25_7 C26_7 C27_7 C22_7 0.0
C23_7 C22_7 C27_7 C26_7 0.0
P2_7 C22_7 C27_7 C26_7 179.1(6)
C2_7 C1_7 P1_7 C4_7 66.0(8)
C2_7 C1_7 P1_7 C10_7 177.2(7)
C2_7 C1_7 P1_7 Pt3 -62.7(7)
C5_7 C4_7 P1_7 C1_7 -153.0(5)
C9_7 C4_7 P1_7 C1_7 26.6(6)
C5_7 C4_7 P1_7 C10_7 96.7(5)
C9_7 C4_7 P1_7 C10_7 -83.7(5)
C5_7 C4_7 P1_7 Pt3 -25.5(5)
C9_7 C4_7 P1_7 Pt3 154.1(4)
C11_7 C10_7 P1_7 C1_7 48.2(6)
C15_7 C10_7 P1_7 C1_7 -134.3(5)
C11_7 C10_7 P1_7 C4_7 162.3(5)
C15_7 C10_7 P1_7 C4_7 -20.1(5)
C11_7 C10_7 P1_7 Pt3 -73.0(5)
C15_7 C10_7 P1_7 Pt3 104.6(4)
C23_7 C22_7 P2_7 C3_7 -38.5(7)
C27_7 C22_7 P2_7 C3_7 142.4(6)
C23_7 C22_7 P2_7 C16_7 -151.3(5)
C27_7 C22_7 P2_7 C16_7 29.6(6)
C23_7 C22_7 P2_7 Pt3 85.0(5)
C27_7 C22_7 P2_7 Pt3 -94.1(5)
C2_7 C3_7 P2_7 C22_7 -178.2(7)
C2_7 C3_7 P2_7 C16_7 -66.6(8)
C2_7 C3_7 P2_7 Pt3 59.8(8)
C17_7 C16_7 P2_7 C22_7 -95.1(5)
C21_7 C16_7 P2_7 C22_7 84.2(5)
C17_7 C16_7 P2_7 C3_7 154.2(5)
C21_7 C16_7 P2_7 C3_7 -26.5(6)
C17_7 C16_7 P2_7 Pt3 27.5(5)
C21_7 C16_7 P2_7 Pt3 -153.2(4)
P1_8 C1_8 C2_8 C3_8 75.1(12)
C1_8 C2_8 C3_8 P2_8 -76.7(12)
C9_8 C4_8 C5_8 C6_8 0.0
P1_8 C4_8 C5_8 C6_8 -176.1(7)
C4_8 C5_8 C6_8 C7_8 0.0
C5_8 C6_8 C7_8 C8_8 0.0
C6_8 C7_8 C8_8 C9_8 0.0
C7_8 C8_8 C9_8 C4_8 0.0
C5_8 C4_8 C9_8 C8_8 0.0
P1_8 C4_8 C9_8 C8_8 176.1(7)
C15_8 C10_8 C11_8 C12_8 0.0
P1_8 C10_8 C11_8 C12_8 177.3(8)
C10_8 C11_8 C12_8 C13_8 0.0
C11_8 C12_8 C13_8 C14_8 0.0
C12_8 C13_8 C14_8 C15_8 0.0
C13_8 C14_8 C15_8 C10_8 0.0
C11_8 C10_8 C15_8 C14_8 0.0
P1_8 C10_8 C15_8 C14_8 -177.3(7)
C21_8 C16_8 C17_8 C18_8 0.0
P2_8 C16_8 C17_8 C18_8 -179.7(7)
C16_8 C17_8 C18_8 C19_8 0.0
C17_8 C18_8 C19_8 C20_8 0.0
C18_8 C19_8 C20_8 C21_8 0.0
C19_8 C20_8 C21_8 C16_8 0.0
C17_8 C16_8 C21_8 C20_8 0.0
P2_8 C16_8 C21_8 C20_8 179.7(7)
C27_8 C22_8 C23_8 C24_8 0.0
P2_8 C22_8 C23_8 C24_8 -176.7(8)
C22_8 C23_8 C24_8 C25_8 0.0
C23_8 C24_8 C25_8 C26_8 0.0
C24_8 C25_8 C26_8 C27_8 0.0
C25_8 C26_8 C27_8 C22_8 0.0
C23_8 C22_8 C27_8 C26_8 0.0
P2_8 C22_8 C27_8 C26_8 176.7(8)
C2_8 C1_8 P1_8 C10_8 178.7(9)
C2_8 C1_8 P1_8 C4_8 68.7(10)
C2_8 C1_8 P1_8 Pt4 -59.4(10)
C11_8 C10_8 P1_8 C1_8 40.8(10)
C15_8 C10_8 P1_8 C1_8 -142.0(8)
C11_8 C10_8 P1_8 C4_8 153.2(8)
C15_8 C10_8 P1_8 C4_8 -29.5(8)
C11_8 C10_8 P1_8 Pt4 -84.3(8)
C15_8 C10_8 P1_8 Pt4 92.9(8)
C5_8 C4_8 P1_8 C1_8 -150.0(7)
C9_8 C4_8 P1_8 C1_8 33.9(7)
C5_8 C4_8 P1_8 C10_8 99.2(7)
C9_8 C4_8 P1_8 C10_8 -76.9(7)
C5_8 C4_8 P1_8 Pt4 -21.0(7)
C9_8 C4_8 P1_8 Pt4 162.9(5)
C23_8 C22_8 P2_8 C3_8 -46.5(9)
C27_8 C22_8 P2_8 C3_8 136.7(8)
C23_8 C22_8 P2_8 C16_8 -159.0(8)
C27_8 C22_8 P2_8 C16_8 24.3(8)
C23_8 C22_8 P2_8 Pt4 77.4(8)
C27_8 C22_8 P2_8 Pt4 -99.3(7)
C2_8 C3_8 P2_8 C22_8 -175.8(9)
C2_8 C3_8 P2_8 C16_8 -64.9(10)
C2_8 C3_8 P2_8 Pt4 62.0(10)
C17_8 C16_8 P2_8 C22_8 -109.3(6)
C21_8 C16_8 P2_8 C22_8 71.0(6)
C17_8 C16_8 P2_8 C3_8 140.0(6)
C21_8 C16_8 P2_8 C3_8 -39.7(7)
C17_8 C16_8 P2_8 Pt4 12.9(6)
C21_8 C16_8 P2_8 Pt4 -166.8(5)
P1_9 C1_9 C2_9 C3_9 75.0(12)
C1_9 C2_9 C3_9 P2_9 -71.9(11)
C9_9 C4_9 C5_9 C6_9 0.0
P1_9 C4_9 C5_9 C6_9 179.3(8)
C4_9 C5_9 C6_9 C7_9 0.0
C5_9 C6_9 C7_9 C8_9 0.0
C6_9 C7_9 C8_9 C9_9 0.0
C7_9 C8_9 C9_9 C4_9 0.0
C5_9 C4_9 C9_9 C8_9 0.0
P1_9 C4_9 C9_9 C8_9 -179.2(8)
C15_9 C10_9 C11_9 C12_9 0.0
P1_9 C10_9 C11_9 C12_9 178.8(7)
C10_9 C11_9 C12_9 C13_9 0.0
C11_9 C12_9 C13_9 C14_9 0.0
C12_9 C13_9 C14_9 C15_9 0.0
C13_9 C14_9 C15_9 C10_9 0.0
C11_9 C10_9 C15_9 C14_9 0.0
P1_9 C10_9 C15_9 C14_9 -178.8(7)
C21_9 C16_9 C17_9 C18_9 0.0
P2_9 C16_9 C17_9 C18_9 -179.9(7)
C16_9 C17_9 C18_9 C19_9 0.0
C17_9 C18_9 C19_9 C20_9 0.0
C18_9 C19_9 C20_9 C21_9 0.0
C19_9 C20_9 C21_9 C16_9 0.0
C17_9 C16_9 C21_9 C20_9 0.0
P2_9 C16_9 C21_9 C20_9 179.9(7)
C27_9 C22_9 C23_9 C24_9 0.0
P2_9 C22_9 C23_9 C24_9 -177.9(6)
C22_9 C23_9 C24_9 C25_9 0.0
C23_9 C24_9 C25_9 C26_9 0.0
C24_9 C25_9 C26_9 C27_9 0.0
C25_9 C26_9 C27_9 C22_9 0.0
C23_9 C22_9 C27_9 C26_9 0.0
P2_9 C22_9 C27_9 C26_9 177.9(6)
C2_9 C1_9 P1_9 C4_9 62.1(10)
C2_9 C1_9 P1_9 C10_9 176.6(8)
C2_9 C1_9 P1_9 Pt5 -63.0(9)
C5_9 C4_9 P1_9 C1_9 -148.1(8)
C9_9 C4_9 P1_9 C1_9 31.1(9)
C5_9 C4_9 P1_9 C10_9 101.0(8)
C9_9 C4_9 P1_9 C10_9 -79.8(8)
C5_9 C4_9 P1_9 Pt5 -21.1(8)
C9_9 C4_9 P1_9 Pt5 158.1(7)
C11_9 C10_9 P1_9 C1_9 40.8(9)
C15_9 C10_9 P1_9 C1_9 -140.4(8)
C11_9 C10_9 P1_9 C4_9 154.8(8)
C15_9 C10_9 P1_9 C4_9 -26.3(9)
C11_9 C10_9 P1_9 Pt5 -82.4(7)
C15_9 C10_9 P1_9 Pt5 96.4(7)
C23_9 C22_9 P2_9 C16_9 -156.7(5)
C27_9 C22_9 P2_9 C16_9 25.4(6)
C23_9 C22_9 P2_9 C3_9 -45.2(6)
C27_9 C22_9 P2_9 C3_9 136.9(6)
C23_9 C22_9 P2_9 Pt5 79.2(5)
C27_9 C22_9 P2_9 Pt5 -98.7(5)
C17_9 C16_9 P2_9 C22_9 -99.7(7)
C21_9 C16_9 P2_9 C22_9 80.3(7)
C17_9 C16_9 P2_9 C3_9 149.7(7)
C21_9 C16_9 P2_9 C3_9 -30.2(8)
C17_9 C16_9 P2_9 Pt5 20.6(8)
C21_9 C16_9 P2_9 Pt5 -159.3(6)
C2_9 C3_9 P2_9 C22_9 176.8(8)
C2_9 C3_9 P2_9 C16_9 -71.9(9)
C2_9 C3_9 P2_9 Pt5 56.8(9)
P1_10 C1_10 C2_10 C3_10 73.4(11)
C1_10 C2_10 C3_10 P2_10 -75.3(11)
C9_10 C4_10 C5_10 C6_10 0.0
P1_10 C4_10 C5_10 C6_10 -179.4(5)
C4_10 C5_10 C6_10 C7_10 0.0
C5_10 C6_10 C7_10 C8_10 0.0
C6_10 C7_10 C8_10 C9_10 0.0
C7_10 C8_10 C9_10 C4_10 0.0
C5_10 C4_10 C9_10 C8_10 0.0
P1_10 C4_10 C9_10 C8_10 179.4(6)
C15_10 C10_10 C11_10 C12_10 0.0
P1_10 C10_10 C11_10 C12_10 176.7(7)
C10_10 C11_10 C12_10 C13_10 0.0
C11_10 C12_10 C13_10 C14_10 0.0
C12_10 C13_10 C14_10 C15_10 0.0
C13_10 C14_10 C15_10 C10_10 0.0
C11_10 C10_10 C15_10 C14_10 0.0
P1_10 C10_10 C15_10 C14_10 -176.6(7)
C21_10 C16_10 C17_10 C18_10 0.0
P2_10 C16_10 C17_10 C18_10 177.6(6)
C16_10 C17_10 C18_10 C19_10 0.0
C17_10 C18_10 C19_10 C20_10 0.0
C18_10 C19_10 C20_10 C21_10 0.0
C19_10 C20_10 C21_10 C16_10 0.0
C17_10 C16_10 C21_10 C20_10 0.0
P2_10 C16_10 C21_10 C20_10 -177.6(5)
C27_10 C22_10 C23_10 C24_10 0.0
P2_10 C22_10 C23_10 C24_10 -174.9(6)
C22_10 C23_10 C24_10 C25_10 0.0
C23_10 C24_10 C25_10 C26_10 0.0
C24_10 C25_10 C26_10 C27_10 0.0
C25_10 C26_10 C27_10 C22_10 0.0
C23_10 C22_10 C27_10 C26_10 0.0
P2_10 C22_10 C27_10 C26_10 174.9(6)
C2_10 C1_10 P1_10 C10_10 175.3(8)
C2_10 C1_10 P1_10 C4_10 65.0(9)
C2_10 C1_10 P1_10 Pt6 -61.8(9)
C11_10 C10_10 P1_10 C1_10 36.4(7)
C15_10 C10_10 P1_10 C1_10 -147.0(6)
C11_10 C10_10 P1_10 C4_10 148.8(6)
C15_10 C10_10 P1_10 C4_10 -34.6(6)
C11_10 C10_10 P1_10 Pt6 -87.6(6)
C15_10 C10_10 P1_10 Pt6 89.0(5)
C5_10 C4_10 P1_10 C1_10 -155.1(5)
C9_10 C4_10 P1_10 C1_10 25.5(6)
C5_10 C4_10 P1_10 C10_10 95.8(6)
C9_10 C4_10 P1_10 C10_10 -83.6(5)
C5_10 C4_10 P1_10 Pt6 -27.5(5)
C9_10 C4_10 P1_10 Pt6 153.1(4)
C23_10 C22_10 P2_10 C3_10 -38.8(6)
C27_10 C22_10 P2_10 C3_10 146.4(6)
C23_10 C22_10 P2_10 C16_10 -153.0(5)
C27_10 C22_10 P2_10 C16_10 32.1(6)
C23_10 C22_10 P2_10 Pt6 83.5(5)
C27_10 C22_10 P2_10 Pt6 -91.4(5)
C2_10 C3_10 P2_10 C22_10 -174.7(7)
C2_10 C3_10 P2_10 C16_10 -62.0(9)
C2_10 C3_10 P2_10 Pt6 64.1(8)
C17_10 C16_10 P2_10 C22_10 -94.6(5)
C21_10 C16_10 P2_10 C22_10 83.1(5)
C17_10 C16_10 P2_10 C3_10 153.7(5)
C21_10 C16_10 P2_10 C3_10 -28.7(6)
C17_10 C16_10 P2_10 Pt6 27.8(5)
C21_10 C16_10 P2_10 Pt6 -154.6(4)
